data_1548829
loop_
_publ_author_name
'Zhuang, Shengli'
'Liao, Lingwen'
'Zhao, Yan'
'Yuan, Jinyun'
'Yao, Chuanhao'
'Liu, Xu'
'Li, Jin'
'Deng, Haiteng'
'Yang, Jinlong'
'Wu, Zhikun'

_publ_section_title
;
 Is the kernel-staples match a key-lock match?
;
_journal_issue 9
_journal_name_full 'Chemical science'
_journal_page_first 2437
_journal_page_last 2442
_journal_paper_doi 10.1039/c7sc05019d
_journal_volume 9
_journal_year 2018
_chemical_formula_moiety 'C260 H338 Au42 S26'
_chemical_formula_sum 'C260 H338 Au42 S26'
_chemical_formula_weight 12569.44
_space_group_crystal_system triclinic
_space_group_IT_number 2
_space_group_name_Hall '-P 1'
_space_group_name_H-M_alt 'P -1'
_symmetry_space_group_name_Hall '-P 1'
_symmetry_space_group_name_H-M 'P -1'
_atom_sites_solution_hydrogens geom
_atom_sites_solution_primary direct
_audit_creation_date 2017-01-17
_audit_creation_method
;
Olex2 1.2
(compiled 2016.11.30 svn.r3356 for OlexSys, GUI svn.r5269)
;
_audit_update_record
;
2017-11-23 deposited with the CCDC.
2018-01-29 downloaded from the CCDC.
;
_cell_angle_alpha 67.732(3)
_cell_angle_beta 76.940(2)
_cell_angle_gamma 84.496(3)
_cell_formula_units_Z 2
_cell_length_a 24.328(2)
_cell_length_b 24.845(3)
_cell_length_c 32.217(3)
_cell_measurement_reflns_used 9626
_cell_measurement_temperature 173
_cell_measurement_theta_max 28.262
_cell_measurement_theta_min 2.421
_cell_volume 17553(3)
_computing_cell_refinement 'SAINT v8.34A (Bruker, 2013)'
_computing_data_reduction 'SAINT v8.34A (Bruker, 2013)'
_computing_molecular_graphics 'Olex2 (Dolomanov et al., 2009)'
_computing_publication_material 'Olex2 (Dolomanov et al., 2009)'
_computing_structure_refinement 'ShelXL (Sheldrick, 2015)'
_computing_structure_solution 'ShelXS (Sheldrick, 2008)'
_diffrn_ambient_temperature 173
_diffrn_measured_fraction_theta_full 0.991
_diffrn_measured_fraction_theta_max 0.984
_diffrn_measurement_device_type 'Bruker Apex Duo'
_diffrn_radiation_type MoK\a
_diffrn_radiation_wavelength 0.71073
_diffrn_reflns_av_R_equivalents 0.0708
_diffrn_reflns_av_unetI/netI 0.1267
_diffrn_reflns_Laue_measured_fraction_full 0.991
_diffrn_reflns_Laue_measured_fraction_max 0.984
_diffrn_reflns_limit_h_max 30
_diffrn_reflns_limit_h_min -32
_diffrn_reflns_limit_k_max 30
_diffrn_reflns_limit_k_min -33
_diffrn_reflns_limit_l_max 27
_diffrn_reflns_limit_l_min -42
_diffrn_reflns_number 158151
_diffrn_reflns_point_group_measured_fraction_full 0.991
_diffrn_reflns_point_group_measured_fraction_max 0.984
_diffrn_reflns_theta_full 25.242
_diffrn_reflns_theta_max 28.40
_diffrn_reflns_theta_min 2.05
_exptl_absorpt_coefficient_mu 17.661
_exptl_absorpt_correction_T_max 0.7456
_exptl_absorpt_correction_T_min 0.233
_exptl_absorpt_correction_type multi-scan
_exptl_crystal_colour black
_exptl_crystal_colour_primary black
_exptl_crystal_density_diffrn 2.378
_exptl_crystal_density_method 'not measured'
_exptl_crystal_description block
_exptl_crystal_F_000 11264
_refine_diff_density_max 4.854
_refine_diff_density_min -5.691
_refine_diff_density_rms 0.482
_refine_ls_extinction_method none
_refine_ls_goodness_of_fit_ref 0.976
_refine_ls_hydrogen_treatment constr
_refine_ls_matrix_type fullcycle
_refine_ls_number_parameters 3029
_refine_ls_number_reflns 86773
_refine_ls_number_restraints 1707
_refine_ls_restrained_S_all 0.969
_refine_ls_R_factor_all 0.1144
_refine_ls_R_factor_gt 0.0619
_refine_ls_shift/su_max 0.004
_refine_ls_shift/su_mean 0.000
_refine_ls_structure_factor_coef Fsqd
_refine_ls_weighting_details 'w=1/[\s^2^(Fo^2^)+(0.0824P)^2^] where P=(Fo^2^+2Fc^2^)/3'
_refine_ls_weighting_scheme calc
_refine_ls_wR_factor_gt 0.1493
_refine_ls_wR_factor_ref 0.1764
_reflns_Friedel_coverage 0.000
_reflns_number_gt 51732
_reflns_number_total 86773
_reflns_threshold_expression 'I > 2\s(I)'
_cod_data_source_file c7sc05019d2.cif
_cod_data_source_block 20170112zhongkeda_au42_0m_a
_cod_depositor_comments 'Adding full bibliography for 1548829.cif.'
_cod_database_code 1548829
_shelx_space_group_comment
;
The symmetry employed for this shelxl refinement is uniquely defined
by the following loop, which should always be used as a source of
symmetry information in preference to the above space-group names.
They are only intended as comments.
;
_olex2_refinement_description
;
1. Fixed Uiso
 At 1.2 times of:
  All C(H) groups
 At 1.5 times of:
  All C(H,H,H) groups
2. Restrained distances
 C27-C24 = C29-C27 = C30-C27 = C28-C27 = C227-C224 = C260-C227 = C228-C227 =
 C229-C227 = C77-C74 = C80-C77 = C78-C77 = C79-C77 = C97-C100 = C99-C97 = C98-
 C97 = C97-C94
 1.53 with sigma of 0.02
 C227-C224 = C260-C227 = C229-C227 = C228-C227
 1.53 with sigma of 0.02
 C27-C24 = C28-C27 = C30-C27 = C29-C27
 1.53 with sigma of 0.02
 C29-C28 = C28-C30 = C29-C30
 2.4 with sigma of 0.02
3. Uiso/Uaniso restraints and constraints
C74 \\sim C77 \\sim C80 \\sim C79 \\sim C78: within 2A with sigma of 0.01 and
sigma for terminal atoms of 0.02
C224 \\sim C227 \\sim C260 \\sim C229 \\sim C228: within 2A with sigma of 0.01
and sigma for terminal atoms of 0.02
C24 \\sim C27 \\sim C28 \\sim C29 \\sim C30: within 2A with sigma of 0.01 and
sigma for terminal atoms of 0.02
C77 \\sim C78 \\sim C80 \\sim C79 \\sim C74: within 2A with sigma of 0.01 and
sigma for terminal atoms of 0.02
C114 \\sim C117 \\sim C119 \\sim C120 \\sim C118: within 2A with sigma of 0.01
and sigma for terminal atoms of 0.02
C194 \\sim C197 \\sim C200 \\sim C199 \\sim C198: within 2A with sigma of 0.01
and sigma for terminal atoms of 0.02
Uanis(C75) \\sim Ueq, Uanis(C201) \\sim Ueq, Uanis(C155) \\sim Ueq, Uanis(C1)
\\sim Ueq, Uanis(C207) \\sim Ueq, Uanis(C91) \\sim Ueq, Uanis(C162) \\sim Ueq,
Uanis(C81) \\sim Ueq, Uanis(C192) \\sim Ueq, Uanis(C151) \\sim Ueq, Uanis(C211)
\\sim Ueq, Uanis(C175) \\sim Ueq, Uanis(C254) \\sim Ueq, Uanis(C251) \\sim Ueq,
Uanis(C38) \\sim Ueq, Uanis(C181) \\sim Ueq, Uanis(C194) \\sim Ueq, Uanis(C191)
\\sim Ueq, Uanis(C95) \\sim Ueq, Uanis(C141) \\sim Ueq, Uanis(C52) \\sim Ueq,
Uanis(C31) \\sim Ueq, Uanis(C107) \\sim Ueq, Uanis(C122) \\sim Ueq, Uanis(C153)
\\sim Ueq, Uanis(C161) \\sim Ueq, Uanis(C53) \\sim Ueq, Uanis(C230) \\sim Ueq,
Uanis(C165) \\sim Ueq, Uanis(C51) \\sim Ueq, Uanis(C183) \\sim Ueq, Uanis(C61)
\\sim Ueq, Uanis(C72) \\sim Ueq, Uanis(C41) \\sim Ueq, Uanis(C127) \\sim Ueq,
Uanis(C252) \\sim Ueq, Uanis(C143) \\sim Ueq, Uanis(C221) \\sim Ueq,
Uanis(C132) \\sim Ueq, Uanis(C231) \\sim Ueq, Uanis(C233) \\sim Ueq,
Uanis(C204) \\sim Ueq, Uanis(C125) \\sim Ueq, Uanis(C203) \\sim Ueq, Uanis(C39)
\\sim Ueq, Uanis(C62) \\sim Ueq, Uanis(C45) \\sim Ueq, Uanis(C11) \\sim Ueq,
Uanis(C208) \\sim Ueq, Uanis(C2) \\sim Ueq, Uanis(C234) \\sim Ueq, Uanis(C54)
\\sim Ueq, Uanis(C174) \\sim Ueq, Uanis(C171) \\sim Ueq, Uanis(C57) \\sim Ueq,
Uanis(C235) \\sim Ueq, Uanis(C137) \\sim Ueq, Uanis(C43) \\sim Ueq, Uanis(C102)
\\sim Ueq, Uanis(C32) \\sim Ueq, Uanis(C172) \\sim Ueq, Uanis(C142) \\sim Ueq,
Uanis(C68) \\sim Ueq, Uanis(C202) \\sim Ueq, Uanis(C55) \\sim Ueq, Uanis(C205)
\\sim Ueq, Uanis(C108) \\sim Ueq, Uanis(C36) \\sim Ueq, Uanis(C185) \\sim Ueq,
Uanis(C71) \\sim Ueq, Uanis(C133) \\sim Ueq, Uanis(C166) \\sim Ueq, Uanis(C12)
\\sim Ueq, Uanis(C193) \\sim Ueq, Uanis(C58) \\sim Ueq, Uanis(C104) \\sim Ueq,
Uanis(C195) \\sim Ueq, Uanis(C76) \\sim Ueq, Uanis(C176) \\sim Ueq, Uanis(C196)
\\sim Ueq, Uanis(C146) \\sim Ueq, Uanis(C111) \\sim Ueq, Uanis(C37) \\sim Ueq,
Uanis(C35) \\sim Ueq, Uanis(C243) \\sim Ueq, Uanis(C152) \\sim Ueq, Uanis(C145)
\\sim Ueq, Uanis(C16) \\sim Ueq, Uanis(C244) \\sim Ueq, Uanis(C85) \\sim Ueq,
Uanis(C154) \\sim Ueq, Uanis(C65) \\sim Ueq, Uanis(C256) \\sim Ueq, Uanis(C92)
\\sim Ueq, Uanis(C3) \\sim Ueq, Uanis(C66) \\sim Ueq, Uanis(C187) \\sim Ueq,
Uanis(C6) \\sim Ueq, Uanis(C7) \\sim Ueq, Uanis(C131) \\sim Ueq, Uanis(C209)
\\sim Ueq, Uanis(C255) \\sim Ueq, Uanis(C77) \\sim Ueq, Uanis(C33) \\sim Ueq,
Uanis(C67) \\sim Ueq, Uanis(C84) \\sim Ueq, Uanis(C15) \\sim Ueq, Uanis(C42)
\\sim Ueq, Uanis(C210) \\sim Ueq, Uanis(C82) \\sim Ueq, Uanis(C173) \\sim Ueq,
Uanis(C21) \\sim Ueq, Uanis(C114) \\sim Ueq, Uanis(C182) \\sim Ueq, Uanis(C40)
\\sim Ueq, Uanis(C56) \\sim Ueq, Uanis(C14) \\sim Ueq, Uanis(C121) \\sim Ueq,
Uanis(C69) \\sim Ueq, Uanis(C164) \\sim Ueq, Uanis(C94) \\sim Ueq, Uanis(C134)
\\sim Ueq, Uanis(C47) \\sim Ueq, Uanis(C156) \\sim Ueq, Uanis(C225) \\sim Ueq,
Uanis(C250) \\sim Ueq, Uanis(C214) \\sim Ueq, Uanis(C123) \\sim Ueq,
Uanis(C215) \\sim Ueq, Uanis(C83) \\sim Ueq, Uanis(C88) \\sim Ueq, Uanis(C34)
\\sim Ueq, Uanis(C109) \\sim Ueq, Uanis(C206) \\sim Ueq, Uanis(C112) \\sim Ueq,
Uanis(C135) \\sim Ueq, Uanis(C224) \\sim Ueq, Uanis(C240) \\sim Ueq,
Uanis(C168) \\sim Ueq, Uanis(C101) \\sim Ueq, Uanis(C223) \\sim Ueq, Uanis(C63)
\\sim Ueq, Uanis(C147) \\sim Ueq, Uanis(C5) \\sim Ueq, Uanis(C222) \\sim Ueq,
Uanis(C253) \\sim Ueq, Uanis(C169) \\sim Ueq, Uanis(C96) \\sim Ueq, Uanis(C8)
\\sim Ueq, Uanis(C212) \\sim Ueq, Uanis(C13) \\sim Ueq, Uanis(C241) \\sim Ueq,
Uanis(C188) \\sim Ueq, Uanis(C136) \\sim Ueq, Uanis(C170) \\sim Ueq, Uanis(C73)
\\sim Ueq, Uanis(C197) \\sim Ueq, Uanis(C126) \\sim Ueq, Uanis(C59) \\sim Ueq,
Uanis(C106) \\sim Ueq, Uanis(C116) \\sim Ueq, Uanis(C124) \\sim Ueq,
Uanis(C236) \\sim Ueq, Uanis(C144) \\sim Ueq, Uanis(C86) \\sim Ueq, Uanis(C103)
\\sim Ueq, Uanis(C242) \\sim Ueq, Uanis(C177) \\sim Ueq, Uanis(C163) \\sim Ueq,
Uanis(C105) \\sim Ueq, Uanis(C4) \\sim Ueq, Uanis(C97) \\sim Ueq, Uanis(C213)
\\sim Ueq, Uanis(C115) \\sim Ueq, Uanis(C184) \\sim Ueq, Uanis(C128) \\sim Ueq,
Uanis(C44) \\sim Ueq, Uanis(C22) \\sim Ueq, Uanis(C232) \\sim Ueq, Uanis(C167)
\\sim Ueq, Uanis(C129) \\sim Ueq, Uanis(C226) \\sim Ueq, Uanis(C216) \\sim Ueq,
Uanis(C189) \\sim Ueq, Uanis(C64) \\sim Ueq, Uanis(C24) \\sim Ueq, Uanis(C186)
\\sim Ueq, Uanis(C23) \\sim Ueq, Uanis(C93) \\sim Ueq, Uanis(C245) \\sim Ueq,
Uanis(C46) \\sim Ueq, Uanis(C74) \\sim Ueq, Uanis(C110) \\sim Ueq, Uanis(C138)
\\sim Ueq, Uanis(C130) \\sim Ueq, Uanis(C89) \\sim Ueq, Uanis(C148) \\sim Ueq,
Uanis(C217) \\sim Ueq, Uanis(C78) \\sim Ueq, Uanis(C60) \\sim Ueq, Uanis(C246)
\\sim Ueq, Uanis(C87) \\sim Ueq, Uanis(C157) \\sim Ueq, Uanis(C149) \\sim Ueq,
Uanis(C190) \\sim Ueq, Uanis(C26) \\sim Ueq, Uanis(C70) \\sim Ueq, Uanis(C25)
\\sim Ueq, Uanis(C178) \\sim Ueq, Uanis(C227) \\sim Ueq, Uanis(C139) \\sim Ueq,
Uanis(C79) \\sim Ueq, Uanis(C218) \\sim Ueq, Uanis(C179) \\sim Ueq, Uanis(C113)
\\sim Ueq, Uanis(C98) \\sim Ueq, Uanis(C237) \\sim Ueq, Uanis(C48) \\sim Ueq,
Uanis(C257) \\sim Ueq, Uanis(C9) \\sim Ueq, Uanis(C158) \\sim Ueq, Uanis(C150)
\\sim Ueq, Uanis(C18) \\sim Ueq, Uanis(C49) \\sim Ueq, Uanis(C180) \\sim Ueq,
Uanis(C17) \\sim Ueq, Uanis(C219) \\sim Ueq, Uanis(C27) \\sim Ueq, Uanis(C140)
\\sim Ueq, Uanis(C159) \\sim Ueq, Uanis(C90) \\sim Ueq, Uanis(C19) \\sim Ueq,
Uanis(C247) \\sim Ueq, Uanis(C238) \\sim Ueq, Uanis(C258) \\sim Ueq,
Uanis(C220) \\sim Ueq, Uanis(C160) \\sim Ueq, Uanis(C198) \\sim Ueq,
Uanis(C117) \\sim Ueq, Uanis(C248) \\sim Ueq, Uanis(C259) \\sim Ueq, Uanis(C99)
\\sim Ueq, Uanis(C20) \\sim Ueq, Uanis(C249) \\sim Ueq, Uanis(C199) \\sim Ueq,
Uanis(C10) \\sim Ueq, Uanis(C50) \\sim Ueq, Uanis(C239) \\sim Ueq, Uanis(C200)
\\sim Ueq, Uanis(C100) \\sim Ueq, Uanis(C80) \\sim Ueq, Uanis(C118) \\sim Ueq,
Uanis(C119) \\sim Ueq, Uanis(C28) \\sim Ueq, Uanis(C120) \\sim Ueq, Uanis(C228)
\\sim Ueq, Uanis(C229) \\sim Ueq, Uanis(C29) \\sim Ueq, Uanis(C30) \\sim Ueq,
Uanis(C260) \\sim Ueq: with sigma of 0.005 and sigma for terminal atoms of 0.01
4.a Me refined with riding coordinates:
 C30(H30A,H30B,H30C), C228(H22D,H22E,H22F)
4.b Aromatic/amide H refined with riding coordinates:
 C2(H2), C3(H3), C5(H5), C6(H6), C12(H12), C13(H13), C15(H15), C16(H16),
 C22(H22), C23(H23), C25(H25), C26(H26), C32(H32), C33(H33), C35(H35), C36(H36),
  C42(H42), C43(H43), C45(H45), C46(H46), C52(H52), C53(H53), C55(H55),
 C56(H56), C62(H62), C63(H63), C65(H65), C66(H66), C72(H72), C73(H73), C75(H75),
  C76(H76), C82(H82), C83(H83), C85(H85), C86(H86), C92(H92), C93(H93),
 C95(H95), C96(H96), C102(H102), C103(H103), C105(H105), C106(H106), C112(H112),
  C113(H113), C115(H115), C116(H116), C122(H122), C123(H123), C125(H125),
 C126(H126), C132(H132), C133(H133), C135(H135), C136(H136), C142(H142),
 C143(H143), C145(H145), C146(H146), C152(H152), C153(H153), C155(H155),
 C156(H156), C162(H162), C163(H163), C165(H165), C166(H166), C172(H172),
 C173(H173), C175(H175), C176(H176), C182(H182), C183(H183), C185(H185),
 C186(H186), C192(H192), C193(H193), C195(H195), C196(H196), C202(H202),
 C203(H203), C205(H205), C206(H206), C212(H212), C213(H213), C215(H215),
 C216(H216), C222(H222), C223(H223), C225(H225), C226(H226), C231(H231),
 C232(H232), C234(H234), C235(H235), C241(H241), C242(H242), C244(H244),
 C245(H245), C251(H251), C252(H252), C254(H254), C255(H255)
4.c Idealised Me refined as rotating group:
 C8(H8A,H8B,H8C), C9(H9A,H9B,H9C), C10(H10A,H10B,H10C), C18(H18A,H18B,H18C),
 C19(H19A,H19B,H19C), C20(H20A,H20B,H20C), C28(H28A,H28B,H28C), C29(H29A,H29B,
 H29C), C38(H38A,H38B,H38C), C39(H39A,H39B,H39C), C40(H40A,H40B,H40C), C48(H48A,
 H48B,H48C), C49(H49A,H49B,H49C), C50(H50A,H50B,H50C), C58(H58A,H58B,H58C),
 C59(H59A,H59B,H59C), C60(H60A,H60B,H60C), C68(H68A,H68B,H68C), C69(H69A,H69B,
 H69C), C70(H70A,H70B,H70C), C78(H78A,H78B,H78C), C79(H79A,H79B,H79C), C80(H80A,
 H80B,H80C), C88(H88A,H88B,H88C), C89(H89A,H89B,H89C), C90(H90A,H90B,H90C),
 C98(H98A,H98B,H98C), C99(H99A,H99B,H99C), C100(H10D,H10E,H10F), C108(H10G,H10H,
 H10I), C109(H10J,H10K,H10L), C110(H11A,H11B,H11C), C118(H11D,H11E,H11F),
 C119(H11G,H11H,H11I), C120(H12A,H12B,H12C), C128(H12D,H12E,H12F), C129(H12G,
 H12H,H12I), C130(H13A,H13B,H13C), C138(H13D,H13E,H13F), C139(H13G,H13H,H13I),
 C140(H14A,H14B,H14C), C148(H14D,H14E,H14F), C149(H14G,H14H,H14I), C150(H15A,
 H15B,H15C), C158(H15D,H15E,H15F), C159(H15G,H15H,H15I), C160(H16A,H16B,H16C),
 C168(H16D,H16E,H16F), C169(H16G,H16H,H16I), C170(H17A,H17B,H17C), C178(H17D,
 H17E,H17F), C179(H17G,H17H,H17I), C180(H18D,H18E,H18F), C188(H18G,H18H,H18I),
 C189(H18J,H18K,H18L), C190(H19D,H19E,H19F), C198(H19G,H19H,H19I), C199(H19J,
 H19K,H19L), C200(H20D,H20E,H20F), C208(H20G,H20H,H20I), C209(H20J,H20K,H20L),
 C210(H21A,H21B,H21C), C218(H21D,H21E,H21F), C219(H21G,H21H,H21I), C220(H22A,
 H22B,H22C), C229(H22G,H22H,H22I), C237(H23A,H23B,H23C), C238(H23D,H23E,H23F),
 C239(H23G,H23H,H23I), C247(H24A,H24B,H24C), C248(H24D,H24E,H24F), C249(H24G,
 H24H,H24I), C257(H25A,H25B,H25C), C258(H25D,H25E,H25F), C259(H25G,H25H,H25I),
 C260(H26A,H26B,H26C)
;
_shelx_shelxl_version_number 2016/6
_olex2_submission_special_instructions 'No special instructions were received'

loop_
_space_group_symop_operation_xyz
'x, y, z'
'-x, -y, -z'

loop_
_atom_site_label
_atom_site_type_symbol
_atom_site_fract_x
_atom_site_fract_y
_atom_site_fract_z
_atom_site_U_iso_or_equiv
_atom_site_adp_type
_atom_site_occupancy
_atom_site_site_symmetry_order
_atom_site_calc_flag
_atom_site_refinement_flags_posn
_atom_site_refinement_flags_adp
Au1 Au 0.21505(2) 0.47376(3) 0.24352(2) 0.017 Uani 1 1 d . .
Au2 Au 0.22175(2) 0.56240(3) 0.28227(2) 0.021 Uani 1 1 d . .
Au3 Au 0.30966(2) 0.46974(3) 0.28193(2) 0.016 Uani 1 1 d . .
Au4 Au 0.38463(2) 0.47265(3) 0.20413(2) 0.018 Uani 1 1 d . .
Au5 Au 0.28459(2) 0.48674(3) 0.16183(2) 0.019 Uani 1 1 d . .
Au6 Au 0.19744(2) 0.57070(3) 0.17240(2) 0.024 Uani 1 1 d . .
Au7 Au 0.29627(2) 0.56663(3) 0.19859(2) 0.019 Uani 1 1 d . .
Au8 Au 0.41236(2) 0.57797(3) 0.21475(2) 0.022 Uani 1 1 d . .
Au9 Au 0.41547(2) 0.47572(3) 0.32430(2) 0.022 Uani 1 1 d . .
Au10 Au 0.32472(2) 0.56208(3) 0.30179(2) 0.022 Uani 1 1 d . .
Au11 Au 0.24302(2) 0.47638(3) 0.36044(2) 0.020 Uani 1 1 d . .
Au12 Au 0.31543(2) 0.37351(3) 0.37247(2) 0.018 Uani 1 1 d . .
Au13 Au 0.30816(2) 0.29122(3) 0.33502(2) 0.016 Uani 1 1 d . .
Au14 Au 0.30577(2) 0.38274(3) 0.24328(2) 0.014 Uani 1 1 d . .
Au15 Au 0.21621(2) 0.37872(3) 0.20215(2) 0.019 Uani 1 1 d . .
Au16 Au 0.13594(2) 0.38703(3) 0.28166(2) 0.019 Uani 1 1 d . .
Au17 Au 0.14157(2) 0.46472(3) 0.32267(2) 0.019 Uani 1 1 d . .
Au18 Au 0.10433(2) 0.57316(3) 0.25764(2) 0.024 Uani 1 1 d . .
Au19 Au 0.11322(2) 0.48195(3) 0.19394(2) 0.024 Uani 1 1 d . .
Au20 Au 0.22381(2) 0.37915(3) 0.32916(2) 0.015 Uani 1 1 d . .
Au21 Au 0.22394(2) 0.29295(3) 0.28612(2) 0.016 Uani 1 1 d . .
Au22 Au 0.14096(2) 0.27967(3) 0.36196(2) 0.020 Uani 1 1 d . .
Au23 Au 0.16201(2) 0.19660(3) 0.31888(2) 0.021 Uani 1 1 d . .
Au24 Au 0.22468(2) 0.19792(3) 0.37847(2) 0.022 Uani 1 1 d . .
Au25 Au 0.23235(2) 0.29117(3) 0.41261(2) 0.019 Uani 1 1 d . .
Au26 Au 0.17489(2) 0.37501(3) 0.45514(2) 0.023 Uani 1 1 d . .
Au27 Au 0.30350(2) 0.18792(3) 0.44573(2) 0.023 Uani 1 1 d . .
Au28 Au 0.41181(2) 0.28969(3) 0.38202(2) 0.023 Uani 1 1 d . .
Au29 Au 0.37965(2) 0.20030(3) 0.35368(2) 0.022 Uani 1 1 d . .
Au30 Au 0.30918(2) 0.20082(3) 0.29917(2) 0.020 Uani 1 1 d . .
Au31 Au 0.39070(2) 0.28328(3) 0.26291(2) 0.020 Uani 1 1 d . .
Au32 Au 0.39395(2) 0.38711(3) 0.28578(2) 0.018 Uani 1 1 d . .
Au33 Au 0.45066(2) 0.38813(3) 0.16423(2) 0.024 Uani 1 1 d . .
Au34 Au 0.23840(2) 0.18579(3) 0.23655(2) 0.024 Uani 1 1 d . .
Au35 Au 0.29949(2) 0.29532(3) 0.20901(2) 0.019 Uani 1 1 d . .
Au36 Au 0.34726(2) 0.38153(3) 0.11636(2) 0.022 Uani 1 1 d . .
Au37 Au 0.13040(2) 0.28289(3) 0.23518(2) 0.023 Uani 1 1 d . .
Au38 Au 0.34991(2) 0.06984(3) 0.39505(2) 0.025 Uani 1 1 d . .
Au39 Au 0.20134(2) 0.06303(3) 0.37228(2) 0.025 Uani 1 1 d . .
Au40 Au 0.07671(2) 0.37095(3) 0.40608(2) 0.024 Uani 1 1 d . .
Au41 Au 0.29722(3) 0.69547(3) 0.24885(2) 0.029 Uani 1 1 d . .
Au42 Au 0.20003(3) 0.70101(3) 0.16953(2) 0.031 Uani 1 1 d . .
S1 S 0.35750(15) 0.64826(17) 0.17001(12) 0.020 Uani 1 1 d . .
S2 S 0.47687(16) 0.52011(19) 0.25575(13) 0.026 Uani 1 1 d . .
S3 S 0.15172(15) 0.63736(19) 0.27255(12) 0.024 Uani 1 1 d . .
S4 S 0.04737(16) 0.51971(19) 0.24013(13) 0.027 Uani 1 1 d . .
S5 S 0.17574(15) 0.44964(19) 0.14310(12) 0.024 Uani 1 1 d . .
S6 S 0.19059(16) 0.47234(19) 0.43358(12) 0.025 Uani 1 1 d . .
S7 S 0.16356(15) 0.27551(19) 0.48307(12) 0.024 Uani 1 1 d . .
S8 S 0.36129(15) 0.24752(18) 0.45637(12) 0.022 Uani 1 1 d . .
S9 S 0.46956(15) 0.32273(19) 0.31034(13) 0.026 Uani 1 1 d . .
S10 S 0.46023(15) 0.28839(18) 0.19635(12) 0.023 Uani 1 1 d . .
S11 S 0.45010(15) 0.48901(18) 0.13238(12) 0.022 Uani 1 1 d . .
S12 S 0.29372(15) 0.12023(18) 0.28187(12) 0.023 Uani 1 1 d . .
S13 S 0.33918(15) 0.48116(19) 0.09179(11) 0.023 Uani 1 1 d . .
S14 S 0.35980(15) 0.28141(19) 0.14292(12) 0.024 Uani 1 1 d . .
S15 S 0.18177(16) 0.23922(19) 0.18643(13) 0.026 Uani 1 1 d . .
S16 S 0.06819(15) 0.32359(19) 0.28122(12) 0.023 Uani 1 1 d . .
S17 S 0.42762(16) 0.11792(18) 0.39438(12) 0.025 Uani 1 1 d . .
S18 S 0.27540(17) 0.0116(2) 0.40487(13) 0.031 Uani 1 1 d . .
S19 S 0.12503(15) 0.10364(19) 0.33896(13) 0.025 Uani 1 1 d . .
S20 S 0.24487(15) 0.12080(18) 0.44446(13) 0.023 Uani 1 1 d . .
S21 S 0.06191(15) 0.27395(19) 0.42313(12) 0.025 Uani 1 1 d . .
S22 S 0.07692(15) 0.47082(19) 0.38879(12) 0.025 Uani 1 1 d . .
S23 S 0.35902(15) 0.43606(19) 0.39662(12) 0.022 Uani 1 1 d . .
S24 S 0.35595(16) 0.65020(19) 0.29953(13) 0.027 Uani 1 1 d . .
S25 S 0.24156(18) 0.7536(2) 0.19936(13) 0.032 Uani 1 1 d . .
S26 S 0.15486(16) 0.6592(2) 0.13375(13) 0.030 Uani 1 1 d . .
C1 C 0.1158(5) 0.6366(6) 0.3281(4) 0.016 Uani 1 1 d . U
C2 C 0.0707(6) 0.6771(7) 0.3301(5) 0.025 Uani 1 1 d . U
H2 H 0.060127 0.702392 0.303279 0.030 Uiso 1 1 calc R .
C3 C 0.0425(8) 0.6787(9) 0.3726(6) 0.043 Uani 1 1 d . U
H3 H 0.012866 0.704891 0.373899 0.052 Uiso 1 1 calc R .
C4 C 0.0580(7) 0.6422(8) 0.4120(5) 0.033 Uani 1 1 d . U
C5 C 0.1024(7) 0.6050(8) 0.4103(6) 0.033 Uani 1 1 d . U
H5 H 0.112837 0.579883 0.437259 0.040 Uiso 1 1 calc R .
C6 C 0.1324(7) 0.6045(8) 0.3678(5) 0.030 Uani 1 1 d . U
H6 H 0.164763 0.581392 0.366789 0.036 Uiso 1 1 calc R .
C7 C 0.0209(8) 0.6435(10) 0.4594(7) 0.050 Uani 1 1 d . U
C8 C 0.0466(8) 0.6061(9) 0.4977(6) 0.052 Uani 1 1 d . U
H8A H 0.035338 0.566598 0.506719 0.078 Uiso 1 1 calc GR .
H8B H 0.034405 0.618674 0.523071 0.078 Uiso 1 1 calc GR .
H8C H 0.086974 0.608447 0.488357 0.078 Uiso 1 1 calc GR .
C9 C -0.0352(9) 0.6221(11) 0.4648(8) 0.075 Uani 1 1 d . U
H9A H -0.051905 0.646550 0.439610 0.113 Uiso 1 1 calc GR .
H9B H -0.058533 0.622758 0.493012 0.113 Uiso 1 1 calc GR .
H9C H -0.032147 0.582998 0.465510 0.113 Uiso 1 1 calc GR .
C10 C 0.0193(13) 0.7046(14) 0.4603(10) 0.117 Uani 1 1 d . U
H10A H 0.056482 0.715066 0.459848 0.176 Uiso 1 1 calc GR .
H10B H -0.005924 0.705484 0.487668 0.176 Uiso 1 1 calc GR .
H10C H 0.006323 0.731814 0.433956 0.176 Uiso 1 1 calc GR .
C11 C 0.1389(6) 0.4192(7) 0.1164(5) 0.023 Uani 1 1 d . U
C12 C 0.0906(7) 0.4441(9) 0.1024(6) 0.040 Uani 1 1 d . U
H12 H 0.073846 0.475229 0.109987 0.048 Uiso 1 1 calc R .
C13 C 0.0664(9) 0.4226(10) 0.0765(7) 0.054 Uani 1 1 d . U
H13 H 0.033831 0.440359 0.066670 0.065 Uiso 1 1 calc R .
C14 C 0.0892(9) 0.3759(10) 0.0650(7) 0.055 Uani 1 1 d . U
C15 C 0.1385(7) 0.3515(9) 0.0789(6) 0.040 Uani 1 1 d . U
H15 H 0.155842 0.320798 0.070806 0.048 Uiso 1 1 calc R .
C16 C 0.1624(6) 0.3725(7) 0.1050(5) 0.028 Uani 1 1 d . U
H16 H 0.194976 0.354778 0.114940 0.034 Uiso 1 1 calc R .
C17 C 0.0595(11) 0.3471(13) 0.0369(9) 0.077 Uani 1 1 d . U
C18 C 0.0023(11) 0.3182(13) 0.0715(9) 0.098 Uani 1 1 d . U
H18A H 0.011232 0.283501 0.095397 0.147 Uiso 1 1 calc GR .
H18B H -0.021211 0.308663 0.055036 0.147 Uiso 1 1 calc GR .
H18C H -0.017357 0.345232 0.084643 0.147 Uiso 1 1 calc GR .
C19 C 0.0408(11) 0.3941(12) 0.0001(8) 0.092 Uani 1 1 d . U
H19A H 0.014662 0.418408 0.012385 0.138 Uiso 1 1 calc GR .
H19B H 0.022632 0.378557 -0.016424 0.138 Uiso 1 1 calc GR .
H19C H 0.072715 0.416645 -0.020326 0.138 Uiso 1 1 calc GR .
C20 C 0.0862(16) 0.2933(17) 0.0311(13) 0.166 Uani 1 1 d . U
H20A H 0.122561 0.302407 0.010951 0.250 Uiso 1 1 calc GR .
H20B H 0.062757 0.277625 0.018298 0.250 Uiso 1 1 calc GR .
H20C H 0.090672 0.265254 0.060421 0.250 Uiso 1 1 calc GR .
C21 C 0.0088(7) 0.5751(8) 0.2040(6) 0.031 Uani 1 1 d . U
C22 C 0.0173(9) 0.5903(10) 0.1567(7) 0.055 Uani 1 1 d . U
H22 H 0.044641 0.571059 0.142012 0.066 Uiso 1 1 calc R .
C23 C -0.0161(9) 0.6354(11) 0.1310(8) 0.069 Uani 1 1 d . U
H23 H -0.009937 0.646391 0.099320 0.082 Uiso 1 1 calc R .
C24 C -0.0575(15) 0.6627(15) 0.1530(12) 0.141 Uani 1 1 d D U
C25 C -0.0671(9) 0.6473(10) 0.1997(7) 0.059 Uani 1 1 d . U
H25 H -0.096202 0.665049 0.214281 0.070 Uiso 1 1 calc R .
C26 C -0.0325(9) 0.6041(10) 0.2259(8) 0.063 Uani 1 1 d . U
H26 H -0.037418 0.595262 0.257270 0.075 Uiso 1 1 calc R .
C27 C -0.0950(11) 0.7072(12) 0.1237(9) 0.156 Uani 1 1 d D U
C28 C -0.0634(12) 0.7434(15) 0.0760(10) 0.174 Uani 1 1 d D U
H28A H -0.045075 0.775068 0.077425 0.261 Uiso 1 1 calc GR .
H28B H -0.089552 0.758597 0.055910 0.261 Uiso 1 1 calc GR .
H28C H -0.035618 0.719527 0.064574 0.261 Uiso 1 1 calc GR .
C29 C -0.1427(13) 0.6811(13) 0.1142(11) 0.164 Uani 1 1 d D U
H29A H -0.129236 0.646648 0.108105 0.247 Uiso 1 1 calc GR .
H29B H -0.155577 0.708862 0.088044 0.247 Uiso 1 1 calc GR .
H29C H -0.173283 0.671270 0.140397 0.247 Uiso 1 1 calc GR .
C30 C -0.1231(14) 0.7502(14) 0.1452(10) 0.179 Uani 1 1 d D U
H30A H -0.143737 0.729492 0.175569 0.268 Uiso 1 1 calc R .
H30B H -0.094825 0.773530 0.146628 0.268 Uiso 1 1 calc R .
H30C H -0.148483 0.774873 0.126934 0.268 Uiso 1 1 calc R .
C31 C 0.2411(6) 0.4750(7) 0.4653(5) 0.020 Uani 1 1 d . U
C32 C 0.2448(6) 0.4318(7) 0.5067(5) 0.026 Uani 1 1 d . U
H32 H 0.221892 0.399324 0.518190 0.031 Uiso 1 1 calc R .
C33 C 0.2834(6) 0.4368(8) 0.5314(6) 0.032 Uani 1 1 d . U
H33 H 0.284420 0.407949 0.559917 0.038 Uiso 1 1 calc R .
C34 C 0.3198(6) 0.4830(7) 0.5151(5) 0.026 Uani 1 1 d . U
C35 C 0.3164(7) 0.5268(8) 0.4723(6) 0.036 Uani 1 1 d . U
H35 H 0.340659 0.558209 0.459984 0.043 Uiso 1 1 calc R .
C36 C 0.2765(6) 0.5230(7) 0.4485(5) 0.022 Uani 1 1 d . U
H36 H 0.273514 0.552902 0.420987 0.027 Uiso 1 1 calc R .
C37 C 0.3645(7) 0.4888(8) 0.5390(6) 0.038 Uani 1 1 d . U
C38 C 0.3553(7) 0.5450(8) 0.5492(6) 0.037 Uani 1 1 d . U
H38A H 0.353746 0.577609 0.521389 0.056 Uiso 1 1 calc GR .
H38B H 0.385958 0.549789 0.561744 0.056 Uiso 1 1 calc GR .
H38C H 0.320477 0.542686 0.570944 0.056 Uiso 1 1 calc GR .
C39 C 0.3642(7) 0.4381(8) 0.5854(6) 0.041 Uani 1 1 d . U
H39A H 0.327413 0.435413 0.604820 0.061 Uiso 1 1 calc GR .
H39B H 0.391672 0.445011 0.599945 0.061 Uiso 1 1 calc GR .
H39C H 0.373153 0.402323 0.580300 0.061 Uiso 1 1 calc GR .
C40 C 0.4223(7) 0.4904(9) 0.5092(6) 0.043 Uani 1 1 d . U
H40A H 0.430422 0.453678 0.505538 0.065 Uiso 1 1 calc GR .
H40B H 0.450002 0.497708 0.523427 0.065 Uiso 1 1 calc GR .
H40C H 0.423328 0.520761 0.479775 0.065 Uiso 1 1 calc GR .
C41 C 0.1922(6) 0.2490(7) 0.5347(5) 0.020 Uani 1 1 d . U
C42 C 0.2203(6) 0.1980(8) 0.5478(5) 0.030 Uani 1 1 d . U
H42 H 0.229308 0.177153 0.528453 0.036 Uiso 1 1 calc R .
C43 C 0.2361(6) 0.1761(8) 0.5910(5) 0.030 Uani 1 1 d . U
H43 H 0.252812 0.139413 0.600549 0.036 Uiso 1 1 calc R .
C44 C 0.2277(7) 0.2065(8) 0.6187(5) 0.031 Uani 1 1 d . U
C45 C 0.1975(8) 0.2582(9) 0.6060(6) 0.045 Uani 1 1 d . U
H45 H 0.188886 0.278932 0.625406 0.054 Uiso 1 1 calc R .
C46 C 0.1801(7) 0.2789(8) 0.5654(6) 0.037 Uani 1 1 d . U
H46 H 0.159773 0.313717 0.557672 0.044 Uiso 1 1 calc R .
C47 C 0.2480(9) 0.1816(10) 0.6643(7) 0.053 Uani 1 1 d . U
C48 C 0.2292(10) 0.2162(11) 0.6939(8) 0.078 Uani 1 1 d . U
H48A H 0.240923 0.255802 0.677116 0.117 Uiso 1 1 calc GR .
H48B H 0.245738 0.200188 0.720532 0.117 Uiso 1 1 calc GR .
H48C H 0.188833 0.215053 0.703244 0.117 Uiso 1 1 calc GR .
C49 C 0.3110(10) 0.1810(13) 0.6538(9) 0.093 Uani 1 1 d . U
H49A H 0.324696 0.152853 0.640094 0.139 Uiso 1 1 calc GR .
H49B H 0.324440 0.171068 0.681706 0.139 Uiso 1 1 calc GR .
H49C H 0.324457 0.218864 0.633034 0.139 Uiso 1 1 calc GR .
C50 C 0.2269(11) 0.1216(12) 0.6904(9) 0.095 Uani 1 1 d . U
H50A H 0.187430 0.120857 0.690726 0.143 Uiso 1 1 calc GR .
H50B H 0.232435 0.109182 0.721225 0.143 Uiso 1 1 calc GR .
H50C H 0.247198 0.096004 0.676041 0.143 Uiso 1 1 calc GR .
C51 C 0.5246(6) 0.3647(7) 0.3091(5) 0.019 Uani 1 1 d . U
C52 C 0.5581(7) 0.3964(8) 0.2663(5) 0.033 Uani 1 1 d . U
H52 H 0.549680 0.395685 0.239753 0.040 Uiso 1 1 calc R .
C53 C 0.6030(7) 0.4284(8) 0.2631(6) 0.032 Uani 1 1 d . U
H53 H 0.624123 0.449285 0.234237 0.039 Uiso 1 1 calc R .
C54 C 0.6177(6) 0.4304(7) 0.3014(5) 0.026 Uani 1 1 d . U
C55 C 0.5847(7) 0.4006(8) 0.3424(6) 0.035 Uani 1 1 d . U
H55 H 0.593063 0.401897 0.368811 0.042 Uiso 1 1 calc R .
C56 C 0.5395(7) 0.3685(8) 0.3466(6) 0.034 Uani 1 1 d . U
H56 H 0.518412 0.348623 0.375663 0.041 Uiso 1 1 calc R .
C57 C 0.6672(8) 0.4659(9) 0.2989(6) 0.045 Uani 1 1 d . U
C58 C 0.6962(8) 0.4981(9) 0.2499(6) 0.053 Uani 1 1 d . U
H58A H 0.715708 0.470735 0.237011 0.079 Uiso 1 1 calc GR .
H58B H 0.722773 0.524790 0.249129 0.079 Uiso 1 1 calc GR .
H58C H 0.668627 0.519139 0.232426 0.079 Uiso 1 1 calc GR .
C59 C 0.6474(8) 0.5114(9) 0.3199(7) 0.052 Uani 1 1 d . U
H59A H 0.626670 0.541413 0.300343 0.078 Uiso 1 1 calc GR .
H59B H 0.679438 0.527940 0.323153 0.078 Uiso 1 1 calc GR .
H59C H 0.623410 0.493578 0.349443 0.078 Uiso 1 1 calc GR .
C60 C 0.7097(8) 0.4244(10) 0.3236(7) 0.060 Uani 1 1 d . U
H60A H 0.693052 0.406538 0.355534 0.090 Uiso 1 1 calc GR .
H60B H 0.742507 0.445552 0.320009 0.090 Uiso 1 1 calc GR .
H60C H 0.720293 0.394870 0.310698 0.090 Uiso 1 1 calc GR .
C61 C 0.5178(6) 0.5141(7) 0.1334(5) 0.024 Uani 1 1 d . U
C62 C 0.5623(6) 0.4756(8) 0.1440(5) 0.028 Uani 1 1 d . U
H62 H 0.556834 0.435617 0.155884 0.033 Uiso 1 1 calc R .
C63 C 0.6150(6) 0.4983(7) 0.1363(5) 0.028 Uani 1 1 d . U
H63 H 0.643885 0.472347 0.145971 0.034 Uiso 1 1 calc R .
C64 C 0.6276(7) 0.5552(8) 0.1160(5) 0.029 Uani 1 1 d . U
C65 C 0.5784(6) 0.5930(7) 0.1084(5) 0.026 Uani 1 1 d . U
H65 H 0.582555 0.633113 0.097845 0.031 Uiso 1 1 calc R .
C66 C 0.5268(7) 0.5709(8) 0.1164(5) 0.029 Uani 1 1 d . U
H66 H 0.496546 0.596383 0.109866 0.035 Uiso 1 1 calc R .
C67 C 0.6850(8) 0.5813(9) 0.1018(6) 0.044 Uani 1 1 d . U
C68 C 0.6982(8) 0.6113(9) 0.0471(6) 0.050 Uani 1 1 d . U
H68A H 0.704352 0.581804 0.034022 0.075 Uiso 1 1 calc GR .
H68B H 0.731360 0.634622 0.037111 0.075 Uiso 1 1 calc GR .
H68C H 0.666775 0.635512 0.037337 0.075 Uiso 1 1 calc GR .
C69 C 0.7299(7) 0.5327(9) 0.1127(6) 0.047 Uani 1 1 d . U
H69A H 0.720017 0.507604 0.144314 0.070 Uiso 1 1 calc GR .
H69B H 0.765986 0.549636 0.106827 0.070 Uiso 1 1 calc GR .
H69C H 0.731563 0.510503 0.093632 0.070 Uiso 1 1 calc GR .
C70 C 0.6906(8) 0.6231(10) 0.1232(7) 0.058 Uani 1 1 d . U
H70A H 0.662387 0.653212 0.116541 0.087 Uiso 1 1 calc GR .
H70B H 0.727385 0.640055 0.111246 0.087 Uiso 1 1 calc GR .
H70C H 0.685543 0.603248 0.155826 0.087 Uiso 1 1 calc GR .
C71 C 0.5295(6) 0.2824(7) 0.2075(5) 0.021 Uani 1 1 d . U
C72 C 0.5744(7) 0.3120(8) 0.1732(6) 0.036 Uani 1 1 d . U
H72 H 0.567423 0.336557 0.144789 0.043 Uiso 1 1 calc R .
C73 C 0.6269(6) 0.3062(7) 0.1800(5) 0.027 Uani 1 1 d . U
H73 H 0.655737 0.324432 0.155296 0.033 Uiso 1 1 calc R .
C74 C 0.6408(7) 0.2741(9) 0.2223(6) 0.045 Uani 1 1 d D U
C75 C 0.5976(7) 0.2406(8) 0.2564(6) 0.037 Uani 1 1 d . U
H75 H 0.605510 0.215496 0.284331 0.044 Uiso 1 1 calc R .
C76 C 0.5432(6) 0.2445(7) 0.2491(5) 0.024 Uani 1 1 d . U
H76 H 0.515195 0.221516 0.272085 0.029 Uiso 1 1 calc R .
C77 C 0.7007(7) 0.2689(9) 0.2296(6) 0.058 Uani 1 1 d D U
C78 C 0.7132(10) 0.2165(10) 0.2700(8) 0.088 Uani 1 1 d D U
H78A H 0.694792 0.221340 0.298051 0.132 Uiso 1 1 calc GR .
H78B H 0.753213 0.212894 0.268401 0.132 Uiso 1 1 calc GR .
H78C H 0.699575 0.182006 0.269110 0.132 Uiso 1 1 calc GR .
C79 C 0.7400(10) 0.2531(12) 0.1915(8) 0.093 Uani 1 1 d D U
H79A H 0.727623 0.217622 0.191340 0.140 Uiso 1 1 calc GR .
H79B H 0.777736 0.247941 0.196788 0.140 Uiso 1 1 calc GR .
H79C H 0.739165 0.283784 0.162481 0.140 Uiso 1 1 calc GR .
C80 C 0.7158(11) 0.3258(10) 0.2283(10) 0.104 Uani 1 1 d D U
H80A H 0.694189 0.356047 0.209807 0.157 Uiso 1 1 calc GR .
H80B H 0.755313 0.332555 0.215312 0.157 Uiso 1 1 calc GR .
H80C H 0.707808 0.325915 0.258832 0.157 Uiso 1 1 calc GR .
C81 C 0.2890(6) 0.5061(7) 0.0559(5) 0.021 Uani 1 1 d . U
C82 C 0.2727(7) 0.5653(8) 0.0453(5) 0.031 Uani 1 1 d . U
H82 H 0.288555 0.588064 0.056612 0.037 Uiso 1 1 calc R .
C83 C 0.2336(7) 0.5895(8) 0.0183(6) 0.037 Uani 1 1 d . U
H83 H 0.223574 0.628589 0.010674 0.044 Uiso 1 1 calc R .
C84 C 0.2087(6) 0.5537(8) 0.0021(5) 0.028 Uani 1 1 d . U
C85 C 0.2247(6) 0.4974(7) 0.0119(5) 0.028 Uani 1 1 d . U
H85 H 0.208466 0.474693 0.000741 0.033 Uiso 1 1 calc R .
C86 C 0.2668(6) 0.4720(8) 0.0393(5) 0.029 Uani 1 1 d . U
H86 H 0.278297 0.433404 0.045506 0.034 Uiso 1 1 calc R .
C87 C 0.1629(9) 0.5825(11) -0.0269(8) 0.063 Uani 1 1 d . U
C88 C 0.1383(8) 0.5380(9) -0.0406(7) 0.052 Uani 1 1 d . U
H88A H 0.168614 0.516234 -0.052008 0.078 Uiso 1 1 calc GR .
H88B H 0.117306 0.558190 -0.064035 0.078 Uiso 1 1 calc GR .
H88C H 0.113900 0.511950 -0.014295 0.078 Uiso 1 1 calc GR .
C89 C 0.1150(9) 0.6045(11) 0.0036(8) 0.068 Uani 1 1 d . U
H89A H 0.104559 0.574088 0.033061 0.102 Uiso 1 1 calc GR .
H89B H 0.082839 0.615645 -0.010644 0.102 Uiso 1 1 calc GR .
H89C H 0.127743 0.637507 0.007267 0.102 Uiso 1 1 calc GR .
C90 C 0.1920(10) 0.6319(11) -0.0710(8) 0.073 Uani 1 1 d . U
H90A H 0.203487 0.661854 -0.062818 0.110 Uiso 1 1 calc GR .
H90B H 0.165963 0.647947 -0.091095 0.110 Uiso 1 1 calc GR .
H90C H 0.224460 0.616439 -0.086151 0.110 Uiso 1 1 calc GR .
C91 C 0.3211(6) 0.2517(7) 0.1160(5) 0.021 Uani 1 1 d . U
C92 C 0.2977(6) 0.2867(8) 0.0789(5) 0.032 Uani 1 1 d . U
H92 H 0.298844 0.327039 0.068463 0.038 Uiso 1 1 calc R .
C93 C 0.2723(7) 0.2582(8) 0.0578(6) 0.036 Uani 1 1 d . U
H93 H 0.254637 0.281220 0.034137 0.043 Uiso 1 1 calc R .
C94 C 0.2715(7) 0.1999(8) 0.0693(6) 0.041 Uani 1 1 d D U
C95 C 0.2947(7) 0.1650(8) 0.1074(5) 0.032 Uani 1 1 d . U
H95 H 0.293710 0.124695 0.117712 0.039 Uiso 1 1 calc R .
C96 C 0.3196(6) 0.1926(8) 0.1297(5) 0.030 Uani 1 1 d . U
H96 H 0.335458 0.169745 0.154545 0.036 Uiso 1 1 calc R .
C97 C 0.2472(8) 0.1697(8) 0.0440(6) 0.054 Uani 1 1 d D U
C98 C 0.1954(9) 0.1364(11) 0.0736(8) 0.087 Uani 1 1 d D U
H98A H 0.197959 0.123427 0.105191 0.130 Uiso 1 1 calc GR .
H98B H 0.192206 0.103421 0.065709 0.130 Uiso 1 1 calc GR .
H98C H 0.162702 0.161119 0.068768 0.130 Uiso 1 1 calc GR .
C99 C 0.2911(11) 0.1298(12) 0.0280(10) 0.112 Uani 1 1 d D U
H99A H 0.328265 0.141840 0.026025 0.168 Uiso 1 1 calc GR .
H99B H 0.287442 0.131849 -0.001643 0.168 Uiso 1 1 calc GR .
H99C H 0.285341 0.090485 0.049441 0.168 Uiso 1 1 calc GR .
C100 C 0.2293(11) 0.2123(11) 0.0004(7) 0.092 Uani 1 1 d D U
H10D H 0.195114 0.232020 0.008470 0.137 Uiso 1 1 calc GR .
H10E H 0.223188 0.191323 -0.017766 0.137 Uiso 1 1 calc GR .
H10F H 0.258555 0.240323 -0.016970 0.137 Uiso 1 1 calc GR .
C101 C 0.0176(6) 0.3659(7) 0.2488(5) 0.018 Uani 1 1 d . U
C102 C 0.0162(7) 0.3631(8) 0.2073(6) 0.039 Uani 1 1 d . U
H102 H 0.042308 0.341249 0.194130 0.047 Uiso 1 1 calc R .
C103 C -0.0284(7) 0.3963(9) 0.1856(6) 0.045 Uani 1 1 d . U
H103 H -0.031411 0.394489 0.157873 0.054 Uiso 1 1 calc R .
C104 C -0.0668(7) 0.4304(8) 0.2034(5) 0.032 Uani 1 1 d . U
C105 C -0.0619(7) 0.4288(8) 0.2460(5) 0.032 Uani 1 1 d . U
H105 H -0.087963 0.450301 0.259557 0.038 Uiso 1 1 calc R .
C106 C -0.0223(7) 0.3985(8) 0.2691(6) 0.036 Uani 1 1 d . U
H106 H -0.021215 0.399006 0.297611 0.043 Uiso 1 1 calc R .
C107 C -0.1129(7) 0.4633(8) 0.1777(6) 0.035 Uani 1 1 d . U
C108 C -0.0842(7) 0.5023(9) 0.1274(6) 0.048 Uani 1 1 d . U
H10G H -0.060046 0.529931 0.128436 0.072 Uiso 1 1 calc GR .
H10H H -0.112820 0.522551 0.110816 0.072 Uiso 1 1 calc GR .
H10I H -0.062293 0.478119 0.112394 0.072 Uiso 1 1 calc GR .
C109 C -0.1431(7) 0.5077(9) 0.1979(6) 0.047 Uani 1 1 d . U
H10J H -0.160765 0.487851 0.229367 0.070 Uiso 1 1 calc GR .
H10K H -0.171294 0.528273 0.180871 0.070 Uiso 1 1 calc GR .
H10L H -0.116203 0.534816 0.196005 0.070 Uiso 1 1 calc GR .
C110 C -0.1530(8) 0.4216(10) 0.1786(7) 0.054 Uani 1 1 d . U
H11A H -0.134692 0.400191 0.159892 0.082 Uiso 1 1 calc GR .
H11B H -0.184937 0.442469 0.166918 0.082 Uiso 1 1 calc GR .
H11C H -0.165328 0.395220 0.209532 0.082 Uiso 1 1 calc GR .
C111 C 0.1362(7) 0.1849(8) 0.1856(6) 0.035 Uani 1 1 d . U
C112 C 0.1471(10) 0.1263(12) 0.2053(8) 0.075 Uani 1 1 d . U
H112 H 0.177256 0.112425 0.219949 0.090 Uiso 1 1 calc R .
C113 C 0.1116(10) 0.0904(13) 0.2023(8) 0.080 Uani 1 1 d . U
H113 H 0.116856 0.050705 0.217360 0.096 Uiso 1 1 calc R .
C114 C 0.0679(11) 0.1071(13) 0.1788(9) 0.083 Uani 1 1 d . U
C115 C 0.0591(8) 0.1633(10) 0.1602(7) 0.049 Uani 1 1 d . U
H115 H 0.029744 0.175918 0.144431 0.059 Uiso 1 1 calc R .
C116 C 0.0935(8) 0.2077(10) 0.1628(6) 0.050 Uani 1 1 d . U
H116 H 0.086524 0.247465 0.149990 0.060 Uiso 1 1 calc R .
C117 C 0.0302(13) 0.0658(15) 0.1752(11) 0.100 Uani 1 1 d . U
C118 C -0.0092(13) 0.0895(14) 0.1438(10) 0.127 Uani 1 1 d . U
H11D H -0.020611 0.128148 0.142353 0.190 Uiso 1 1 calc GR .
H11E H -0.041841 0.065212 0.154854 0.190 Uiso 1 1 calc GR .
H11F H 0.009044 0.090615 0.113797 0.190 Uiso 1 1 calc GR .
C119 C 0.0048(13) 0.0210(15) 0.2232(10) 0.124 Uani 1 1 d . U
H11G H 0.033967 0.005984 0.240364 0.187 Uiso 1 1 calc GR .
H11H H -0.011543 -0.010390 0.219725 0.187 Uiso 1 1 calc GR .
H11I H -0.023907 0.039643 0.239112 0.187 Uiso 1 1 calc GR .
C120 C 0.0679(13) 0.0237(14) 0.1579(11) 0.127 Uani 1 1 d . U
H12A H 0.096341 0.044848 0.132185 0.190 Uiso 1 1 calc GR .
H12B H 0.045823 0.001916 0.148649 0.190 Uiso 1 1 calc GR .
H12C H 0.085646 -0.002468 0.181889 0.190 Uiso 1 1 calc GR .
C121 C 0.3504(6) 0.1078(7) 0.2394(5) 0.027 Uani 1 1 d . U
C122 C 0.3987(6) 0.1371(7) 0.2221(5) 0.023 Uani 1 1 d . U
H122 H 0.404440 0.165594 0.232838 0.027 Uiso 1 1 calc R .
C123 C 0.4402(7) 0.1269(7) 0.1889(5) 0.030 Uani 1 1 d . U
H123 H 0.472811 0.149109 0.176730 0.036 Uiso 1 1 calc R .
C124 C 0.4328(7) 0.0824(8) 0.1737(6) 0.034 Uani 1 1 d . U
C125 C 0.3832(7) 0.0540(8) 0.1910(6) 0.037 Uani 1 1 d . U
H125 H 0.377302 0.025452 0.180414 0.044 Uiso 1 1 calc R .
C126 C 0.3406(7) 0.0650(8) 0.2238(5) 0.033 Uani 1 1 d . U
H126 H 0.306844 0.044709 0.234789 0.040 Uiso 1 1 calc R .
C127 C 0.4746(8) 0.0708(9) 0.1330(6) 0.043 Uani 1 1 d . U
C128 C 0.5317(9) 0.1050(11) 0.1216(7) 0.068 Uani 1 1 d . U
H12D H 0.524654 0.146062 0.108562 0.102 Uiso 1 1 calc GR .
H12E H 0.559560 0.093391 0.100177 0.102 Uiso 1 1 calc GR .
H12F H 0.545241 0.096095 0.149302 0.102 Uiso 1 1 calc GR .
C129 C 0.4887(9) 0.0066(9) 0.1469(7) 0.058 Uani 1 1 d . U
H12G H 0.502420 -0.006698 0.174826 0.087 Uiso 1 1 calc GR .
H12H H 0.517117 0.000153 0.123138 0.087 Uiso 1 1 calc GR .
H12I H 0.455347 -0.014518 0.151481 0.087 Uiso 1 1 calc GR .
C130 C 0.4474(9) 0.0916(10) 0.0923(6) 0.059 Uani 1 1 d . U
H13A H 0.417781 0.065472 0.097274 0.088 Uiso 1 1 calc GR .
H13B H 0.475024 0.092697 0.065460 0.088 Uiso 1 1 calc GR .
H13C H 0.431792 0.129841 0.087924 0.088 Uiso 1 1 calc GR .
C131 C 0.0655(6) 0.0990(7) 0.3860(5) 0.019 Uani 1 1 d . U
C132 C 0.0130(6) 0.0882(8) 0.3801(6) 0.033 Uani 1 1 d . U
H132 H 0.009126 0.085208 0.352981 0.040 Uiso 1 1 calc R .
C133 C -0.0338(7) 0.0820(8) 0.4163(5) 0.034 Uani 1 1 d . U
H133 H -0.068565 0.072240 0.413886 0.041 Uiso 1 1 calc R .
C134 C -0.0290(7) 0.0900(8) 0.4549(6) 0.038 Uani 1 1 d . U
C135 C 0.0236(7) 0.1001(8) 0.4605(6) 0.035 Uani 1 1 d . U
H135 H 0.027399 0.104037 0.487324 0.042 Uiso 1 1 calc R .
C136 C 0.0704(7) 0.1041(7) 0.4255(5) 0.030 Uani 1 1 d . U
H136 H 0.105701 0.110411 0.429256 0.037 Uiso 1 1 calc R .
C137 C -0.0817(7) 0.0832(9) 0.4946(6) 0.040 Uani 1 1 d . U
C138 C -0.0653(9) 0.0552(10) 0.5408(7) 0.060 Uani 1 1 d . U
H13D H -0.047419 0.018278 0.543372 0.090 Uiso 1 1 calc GR .
H13E H -0.098446 0.049699 0.564697 0.090 Uiso 1 1 calc GR .
H13F H -0.039582 0.079986 0.543734 0.090 Uiso 1 1 calc GR .
C139 C -0.1258(9) 0.0476(11) 0.4925(8) 0.071 Uani 1 1 d . U
H13G H -0.145582 0.070671 0.468821 0.106 Uiso 1 1 calc GR .
H13H H -0.151994 0.034454 0.521422 0.106 Uiso 1 1 calc GR .
H13I H -0.108505 0.014613 0.485825 0.106 Uiso 1 1 calc GR .
C140 C -0.1025(10) 0.1432(11) 0.4896(8) 0.088 Uani 1 1 d . U
H14A H -0.075826 0.162677 0.496831 0.131 Uiso 1 1 calc GR .
H14B H -0.138248 0.141370 0.510213 0.131 Uiso 1 1 calc GR .
H14C H -0.106852 0.164299 0.458684 0.131 Uiso 1 1 calc GR .
C141 C 0.3008(6) -0.0332(7) 0.3717(5) 0.024 Uani 1 1 d . U
C142 C 0.3523(6) -0.0186(7) 0.3390(5) 0.024 Uani 1 1 d . U
H142 H 0.371525 0.015049 0.332887 0.029 Uiso 1 1 calc R .
C143 C 0.3738(7) -0.0581(8) 0.3153(6) 0.033 Uani 1 1 d . U
H143 H 0.408681 -0.051379 0.295226 0.040 Uiso 1 1 calc R .
C144 C 0.3434(7) -0.1044(8) 0.3223(6) 0.038 Uani 1 1 d . U
C145 C 0.2939(8) -0.1164(10) 0.3529(7) 0.055 Uani 1 1 d . U
H145 H 0.273317 -0.148416 0.357066 0.066 Uiso 1 1 calc R .
C146 C 0.2736(8) -0.0817(9) 0.3780(6) 0.046 Uani 1 1 d . U
H146 H 0.240229 -0.091916 0.399824 0.055 Uiso 1 1 calc R .
C147 C 0.3683(8) -0.1479(10) 0.2964(7) 0.051 Uani 1 1 d . U
C148 C 0.3227(9) -0.1864(10) 0.2990(7) 0.064 Uani 1 1 d . U
H14D H 0.305678 -0.206916 0.330578 0.096 Uiso 1 1 calc GR .
H14E H 0.338714 -0.213815 0.285055 0.096 Uiso 1 1 calc GR .
H14F H 0.294590 -0.163074 0.283215 0.096 Uiso 1 1 calc GR .
C149 C 0.3869(9) -0.1091(10) 0.2455(6) 0.059 Uani 1 1 d . U
H14G H 0.357319 -0.081649 0.236078 0.089 Uiso 1 1 calc GR .
H14H H 0.394414 -0.132946 0.227251 0.089 Uiso 1 1 calc GR .
H14I H 0.420393 -0.088663 0.241342 0.089 Uiso 1 1 calc GR .
C150 C 0.4163(9) -0.1830(11) 0.3181(8) 0.071 Uani 1 1 d . U
H15A H 0.444181 -0.156935 0.316421 0.107 Uiso 1 1 calc GR .
H15B H 0.433278 -0.207854 0.301915 0.107 Uiso 1 1 calc GR .
H15C H 0.401777 -0.206213 0.349590 0.107 Uiso 1 1 calc GR .
C151 C 0.4829(6) 0.1020(7) 0.3537(5) 0.019 Uani 1 1 d . U
C152 C 0.5367(6) 0.0921(7) 0.3621(5) 0.027 Uani 1 1 d . U
H152 H 0.543340 0.094110 0.388843 0.033 Uiso 1 1 calc R .
C153 C 0.5806(8) 0.0795(8) 0.3322(6) 0.041 Uani 1 1 d . U
H153 H 0.616438 0.074022 0.338823 0.049 Uiso 1 1 calc R .
C154 C 0.5731(8) 0.0746(9) 0.2915(6) 0.044 Uani 1 1 d . U
C155 C 0.5173(7) 0.0840(8) 0.2833(6) 0.039 Uani 1 1 d . U
H155 H 0.509616 0.079519 0.257778 0.047 Uiso 1 1 calc R .
C156 C 0.4738(7) 0.1000(8) 0.3133(5) 0.034 Uani 1 1 d . U
H156 H 0.438287 0.109484 0.306077 0.040 Uiso 1 1 calc R .
C157 C 0.6200(9) 0.0577(11) 0.2588(7) 0.058 Uani 1 1 d . U
C158 C 0.6280(10) 0.1114(11) 0.2132(7) 0.075 Uani 1 1 d . U
H15D H 0.593321 0.120090 0.202412 0.113 Uiso 1 1 calc GR .
H15E H 0.657104 0.103180 0.190664 0.113 Uiso 1 1 calc GR .
H15F H 0.638689 0.144272 0.218312 0.113 Uiso 1 1 calc GR .
C159 C 0.6741(9) 0.0470(11) 0.2732(8) 0.079 Uani 1 1 d . U
H15G H 0.686897 0.082364 0.273221 0.118 Uiso 1 1 calc GR .
H15H H 0.701321 0.033838 0.252318 0.118 Uiso 1 1 calc GR .
H15I H 0.669635 0.017822 0.303488 0.118 Uiso 1 1 calc GR .
C160 C 0.6033(11) 0.0047(12) 0.2530(9) 0.094 Uani 1 1 d . U
H16A H 0.593745 -0.025979 0.282431 0.142 Uiso 1 1 calc GR .
H16B H 0.634169 -0.007760 0.234075 0.142 Uiso 1 1 calc GR .
H16C H 0.571197 0.013873 0.238653 0.142 Uiso 1 1 calc GR .
C161 C 0.4095(6) 0.2012(7) 0.4882(5) 0.021 Uani 1 1 d . U
C162 C 0.4655(6) 0.1931(7) 0.4680(5) 0.030 Uani 1 1 d . U
H162 H 0.478606 0.211176 0.436535 0.036 Uiso 1 1 calc R .
C163 C 0.5016(7) 0.1570(8) 0.4961(6) 0.039 Uani 1 1 d . U
H163 H 0.539044 0.152449 0.482793 0.047 Uiso 1 1 calc R .
C164 C 0.4834(7) 0.1279(8) 0.5430(6) 0.034 Uani 1 1 d . U
C165 C 0.4258(7) 0.1373(8) 0.5631(6) 0.042 Uani 1 1 d . U
H165 H 0.412136 0.119526 0.594437 0.050 Uiso 1 1 calc R .
C166 C 0.3911(6) 0.1732(7) 0.5348(5) 0.024 Uani 1 1 d . U
H166 H 0.353815 0.178617 0.547801 0.029 Uiso 1 1 calc R .
C167 C 0.5251(7) 0.0906(8) 0.5722(6) 0.040 Uani 1 1 d . U
C168 C 0.5482(9) 0.0440(10) 0.5520(7) 0.058 Uani 1 1 d . U
H16D H 0.517427 0.025909 0.548312 0.088 Uiso 1 1 calc GR .
H16E H 0.569013 0.015149 0.572244 0.088 Uiso 1 1 calc GR .
H16F H 0.572685 0.061885 0.522662 0.088 Uiso 1 1 calc GR .
C169 C 0.5729(8) 0.1305(9) 0.5694(7) 0.055 Uani 1 1 d . U
H16G H 0.592293 0.148082 0.538056 0.082 Uiso 1 1 calc GR .
H16H H 0.599100 0.107527 0.587583 0.082 Uiso 1 1 calc GR .
H16I H 0.556637 0.160279 0.580691 0.082 Uiso 1 1 calc GR .
C170 C 0.4975(8) 0.0611(9) 0.6220(6) 0.047 Uani 1 1 d . U
H17A H 0.488153 0.089542 0.636015 0.070 Uiso 1 1 calc GR .
H17B H 0.523108 0.032704 0.637437 0.070 Uiso 1 1 calc GR .
H17C H 0.463784 0.042171 0.624188 0.070 Uiso 1 1 calc GR .
C171 C 0.1871(6) 0.1095(7) 0.4932(5) 0.028 Uani 1 1 d . U
C172 C 0.1947(6) 0.0658(7) 0.5338(5) 0.026 Uani 1 1 d . U
H172 H 0.226069 0.041127 0.534310 0.031 Uiso 1 1 calc R .
C173 C 0.1546(8) 0.0593(9) 0.5737(6) 0.046 Uani 1 1 d . U
H173 H 0.159819 0.030080 0.600966 0.055 Uiso 1 1 calc R .
C174 C 0.1065(7) 0.0952(8) 0.5741(6) 0.038 Uani 1 1 d . U
C175 C 0.1007(7) 0.1360(8) 0.5330(5) 0.031 Uani 1 1 d . U
H175 H 0.068104 0.158964 0.532019 0.037 Uiso 1 1 calc R .
C176 C 0.1399(7) 0.1458(8) 0.4923(6) 0.034 Uani 1 1 d . U
H176 H 0.134766 0.175574 0.465261 0.041 Uiso 1 1 calc R .
C177 C 0.0623(8) 0.0924(10) 0.6193(7) 0.048 Uani 1 1 d . U
C178 C 0.0198(9) 0.1359(11) 0.6141(8) 0.075 Uani 1 1 d . U
H17D H 0.036727 0.173302 0.603973 0.113 Uiso 1 1 calc GR .
H17E H -0.005889 0.128779 0.643036 0.113 Uiso 1 1 calc GR .
H17F H -0.000345 0.135239 0.591938 0.113 Uiso 1 1 calc GR .
C179 C 0.0315(10) 0.0356(11) 0.6356(8) 0.083 Uani 1 1 d . U
H17G H 0.014119 0.034810 0.611938 0.125 Uiso 1 1 calc GR .
H17H H 0.003026 0.032232 0.662516 0.125 Uiso 1 1 calc GR .
H17I H 0.057852 0.003767 0.642844 0.125 Uiso 1 1 calc GR .
C180 C 0.0942(11) 0.0884(13) 0.6539(9) 0.103 Uani 1 1 d . U
H18D H 0.113177 0.051366 0.662995 0.154 Uiso 1 1 calc GR .
H18E H 0.068861 0.092457 0.680158 0.154 Uiso 1 1 calc GR .
H18F H 0.121596 0.118892 0.641290 0.154 Uiso 1 1 calc GR .
C181 C 0.0102(6) 0.4941(7) 0.3739(5) 0.021 Uani 1 1 d . U
C182 C -0.0112(7) 0.5463(8) 0.3741(6) 0.039 Uani 1 1 d . U
H182 H 0.010645 0.570597 0.379663 0.047 Uiso 1 1 calc R .
C183 C -0.0646(7) 0.5646(9) 0.3664(6) 0.043 Uani 1 1 d . U
H183 H -0.079109 0.599450 0.369092 0.052 Uiso 1 1 calc R .
C184 C -0.0963(7) 0.5324(8) 0.3548(6) 0.033 Uani 1 1 d . U
C185 C -0.0739(7) 0.4792(8) 0.3512(5) 0.033 Uani 1 1 d . U
H185 H -0.094221 0.456788 0.342530 0.040 Uiso 1 1 calc R .
C186 C -0.0223(6) 0.4617(8) 0.3608(5) 0.030 Uani 1 1 d . U
H186 H -0.007571 0.426665 0.358687 0.036 Uiso 1 1 calc R .
C187 C -0.1592(8) 0.5459(9) 0.3505(6) 0.044 Uani 1 1 d . U
C188 C -0.1985(8) 0.5033(9) 0.3904(6) 0.053 Uani 1 1 d . U
H18G H -0.187883 0.464315 0.392259 0.079 Uiso 1 1 calc GR .
H18H H -0.236571 0.511019 0.385739 0.079 Uiso 1 1 calc GR .
H18I H -0.196113 0.507443 0.418317 0.079 Uiso 1 1 calc GR .
C189 C -0.1702(9) 0.5445(10) 0.3057(7) 0.064 Uani 1 1 d . U
H18J H -0.150170 0.575555 0.280044 0.095 Uiso 1 1 calc GR .
H18K H -0.209867 0.549095 0.305960 0.095 Uiso 1 1 calc GR .
H18L H -0.157312 0.507914 0.303073 0.095 Uiso 1 1 calc GR .
C190 C -0.1756(8) 0.6081(9) 0.3514(7) 0.059 Uani 1 1 d . U
H19D H -0.177105 0.607665 0.381565 0.088 Uiso 1 1 calc GR .
H19E H -0.211876 0.619194 0.343500 0.088 Uiso 1 1 calc GR .
H19F H -0.147877 0.635501 0.329698 0.088 Uiso 1 1 calc GR .
C191 C 0.0005(6) 0.2749(7) 0.4021(5) 0.022 Uani 1 1 d . U
C192 C -0.0043(7) 0.2389(8) 0.3796(5) 0.032 Uani 1 1 d . U
H192 H 0.026051 0.215251 0.373740 0.038 Uiso 1 1 calc R .
C193 C -0.0540(6) 0.2372(7) 0.3653(5) 0.029 Uani 1 1 d . U
H193 H -0.055620 0.212007 0.350373 0.035 Uiso 1 1 calc R .
C194 C -0.0999(8) 0.2707(9) 0.3722(6) 0.047 Uani 1 1 d . U
C195 C -0.0951(7) 0.3066(8) 0.3951(6) 0.040 Uani 1 1 d . U
H195 H -0.125371 0.330544 0.400547 0.048 Uiso 1 1 calc R .
C196 C -0.0459(6) 0.3079(7) 0.4105(5) 0.026 Uani 1 1 d . U
H196 H -0.044817 0.331679 0.426664 0.031 Uiso 1 1 calc R .
C197 C -0.1540(9) 0.2685(11) 0.3560(7) 0.058 Uani 1 1 d . U
C198 C -0.1399(10) 0.2812(12) 0.3055(8) 0.081 Uani 1 1 d . U
H19G H -0.134467 0.322275 0.289237 0.122 Uiso 1 1 calc GR .
H19H H -0.170218 0.268878 0.296758 0.122 Uiso 1 1 calc GR .
H19I H -0.105882 0.260726 0.298189 0.122 Uiso 1 1 calc GR .
C199 C -0.1763(11) 0.2090(12) 0.3753(9) 0.094 Uani 1 1 d . U
H19J H -0.150400 0.184407 0.363107 0.141 Uiso 1 1 calc GR .
H19K H -0.212153 0.209546 0.367335 0.141 Uiso 1 1 calc GR .
H19L H -0.180968 0.194289 0.408050 0.141 Uiso 1 1 calc GR .
C200 C -0.1982(11) 0.3122(13) 0.3658(9) 0.099 Uani 1 1 d . U
H20D H -0.209309 0.302520 0.398333 0.149 Uiso 1 1 calc GR .
H20E H -0.230570 0.311019 0.353776 0.149 Uiso 1 1 calc GR .
H20F H -0.182636 0.350521 0.351577 0.149 Uiso 1 1 calc GR .
C201 C 0.4027(6) 0.3991(6) 0.4366(4) 0.016 Uani 1 1 d . U
C202 C 0.3773(7) 0.3605(7) 0.4785(5) 0.028 Uani 1 1 d . U
H202 H 0.338824 0.353735 0.484202 0.034 Uiso 1 1 calc R .
C203 C 0.4072(6) 0.3312(7) 0.5125(5) 0.024 Uani 1 1 d . U
H203 H 0.389016 0.304445 0.540291 0.029 Uiso 1 1 calc R .
C204 C 0.4644(6) 0.3417(7) 0.5052(5) 0.025 Uani 1 1 d . U
C205 C 0.4900(6) 0.3796(7) 0.4628(5) 0.028 Uani 1 1 d . U
H205 H 0.528621 0.385890 0.456577 0.033 Uiso 1 1 calc R .
C206 C 0.4590(6) 0.4086(7) 0.4293(5) 0.029 Uani 1 1 d . U
H206 H 0.476938 0.435071 0.401248 0.035 Uiso 1 1 calc R .
C207 C 0.5010(7) 0.3109(8) 0.5426(5) 0.032 Uani 1 1 d . U
C208 C 0.5149(7) 0.3562(8) 0.5594(6) 0.036 Uani 1 1 d . U
H20G H 0.540258 0.384140 0.535308 0.055 Uiso 1 1 calc GR .
H20H H 0.532463 0.337680 0.585303 0.055 Uiso 1 1 calc GR .
H20I H 0.480849 0.375618 0.568305 0.055 Uiso 1 1 calc GR .
C209 C 0.5544(7) 0.2870(9) 0.5200(6) 0.043 Uani 1 1 d . U
H20J H 0.544229 0.262528 0.505951 0.064 Uiso 1 1 calc GR .
H20K H 0.575749 0.264705 0.542679 0.064 Uiso 1 1 calc GR .
H20L H 0.576760 0.318650 0.497002 0.064 Uiso 1 1 calc GR .
C210 C 0.4681(7) 0.2615(8) 0.5837(6) 0.043 Uani 1 1 d . U
H21A H 0.433634 0.276912 0.596596 0.065 Uiso 1 1 calc GR .
H21B H 0.490587 0.244667 0.606550 0.065 Uiso 1 1 calc GR .
H21C H 0.459434 0.232227 0.573559 0.065 Uiso 1 1 calc GR .
C211 C 0.1945(6) 0.6945(8) 0.0764(5) 0.030 Uani 1 1 d . U
C212 C 0.2526(7) 0.6943(8) 0.0649(5) 0.031 Uani 1 1 d . U
H212 H 0.272632 0.673525 0.087571 0.037 Uiso 1 1 calc R .
C213 C 0.2818(7) 0.7231(8) 0.0219(5) 0.032 Uani 1 1 d . U
H213 H 0.321002 0.722623 0.015814 0.038 Uiso 1 1 calc R .
C214 C 0.2532(8) 0.7533(9) -0.0130(6) 0.046 Uani 1 1 d . U
C215 C 0.1945(8) 0.7525(9) -0.0015(7) 0.050 Uani 1 1 d . U
H215 H 0.174194 0.773332 -0.024027 0.060 Uiso 1 1 calc R .
C216 C 0.1647(7) 0.7209(8) 0.0432(5) 0.032 Uani 1 1 d . U
H216 H 0.125620 0.718420 0.049607 0.039 Uiso 1 1 calc R .
C217 C 0.2889(9) 0.7854(11) -0.0627(8) 0.063 Uani 1 1 d . U
C218 C 0.3234(10) 0.7451(11) -0.0800(8) 0.084 Uani 1 1 d . U
H21D H 0.351892 0.728774 -0.062219 0.126 Uiso 1 1 calc GR .
H21E H 0.341048 0.765126 -0.111437 0.126 Uiso 1 1 calc GR .
H21F H 0.300278 0.714566 -0.077802 0.126 Uiso 1 1 calc GR .
C219 C 0.2488(11) 0.8160(13) -0.0950(9) 0.098 Uani 1 1 d . U
H21G H 0.225686 0.787606 -0.096216 0.146 Uiso 1 1 calc GR .
H21H H 0.270266 0.836503 -0.125081 0.146 Uiso 1 1 calc GR .
H21I H 0.225209 0.842966 -0.083905 0.146 Uiso 1 1 calc GR .
C220 C 0.3236(10) 0.8324(12) -0.0619(8) 0.087 Uani 1 1 d . U
H22A H 0.298976 0.859381 -0.051628 0.130 Uiso 1 1 calc GR .
H22B H 0.344806 0.852562 -0.092259 0.130 Uiso 1 1 calc GR .
H22C H 0.349084 0.814999 -0.041501 0.130 Uiso 1 1 calc GR .
C221 C 0.2920(6) 0.7998(7) 0.1538(5) 0.027 Uani 1 1 d . U
C222 C 0.2991(9) 0.8021(10) 0.1090(7) 0.057 Uani 1 1 d . U
H222 H 0.278038 0.778375 0.102186 0.069 Uiso 1 1 calc R .
C223 C 0.3380(9) 0.8402(10) 0.0747(7) 0.059 Uani 1 1 d . U
H223 H 0.343846 0.840299 0.045109 0.071 Uiso 1 1 calc R .
C224 C 0.3677(11) 0.8770(12) 0.0827(9) 0.089 Uani 1 1 d D U
C225 C 0.3640(8) 0.8743(9) 0.1279(7) 0.052 Uani 1 1 d . U
H225 H 0.387248 0.896146 0.134622 0.062 Uiso 1 1 calc R .
C226 C 0.3232(7) 0.8368(8) 0.1618(6) 0.039 Uani 1 1 d . U
H226 H 0.316919 0.836967 0.191344 0.047 Uiso 1 1 calc R .
C227 C 0.4082(10) 0.9193(11) 0.0424(8) 0.102 Uani 1 1 d D U
C228 C 0.3879(13) 0.9483(14) -0.0021(9) 0.126 Uani 1 1 d D U
H22D H 0.352898 0.968407 0.003189 0.188 Uiso 1 1 calc R .
H22E H 0.415583 0.975522 -0.024094 0.188 Uiso 1 1 calc R .
H22F H 0.382342 0.919293 -0.013702 0.188 Uiso 1 1 calc R .
C229 C 0.4240(13) 0.9704(13) 0.0527(11) 0.126 Uani 1 1 d D U
H22G H 0.390986 0.984179 0.068778 0.189 Uiso 1 1 calc GR .
H22H H 0.438922 1.001226 0.024527 0.189 Uiso 1 1 calc GR .
H22I H 0.451875 0.957873 0.071406 0.189 Uiso 1 1 calc GR .
C230 C 0.3198(6) 0.6587(7) 0.3505(5) 0.022 Uani 1 1 d . U
C231 C 0.3514(7) 0.6689(8) 0.3793(5) 0.032 Uani 1 1 d . U
H231 H 0.390607 0.667266 0.371920 0.039 Uiso 1 1 calc R .
C232 C 0.3265(8) 0.6807(9) 0.4164(6) 0.044 Uani 1 1 d . U
H232 H 0.348742 0.684967 0.434940 0.053 Uiso 1 1 calc R .
C233 C 0.2674(7) 0.6870(8) 0.4283(6) 0.034 Uani 1 1 d . U
C234 C 0.2347(8) 0.6781(9) 0.3992(6) 0.042 Uani 1 1 d . U
H234 H 0.195516 0.679449 0.406680 0.051 Uiso 1 1 calc R .
C235 C 0.2613(6) 0.6677(7) 0.3607(5) 0.027 Uani 1 1 d . U
H235 H 0.239823 0.666464 0.340589 0.032 Uiso 1 1 calc R .
C236 C 0.2379(9) 0.7001(10) 0.4708(7) 0.057 Uani 1 1 d . U
C237 C 0.2080(10) 0.6418(11) 0.5069(8) 0.078 Uani 1 1 d . U
H23A H 0.178360 0.632826 0.495340 0.117 Uiso 1 1 calc GR .
H23B H 0.192326 0.646842 0.535335 0.117 Uiso 1 1 calc GR .
H23C H 0.235162 0.610539 0.511759 0.117 Uiso 1 1 calc GR .
C238 C 0.2778(11) 0.7145(13) 0.4926(9) 0.097 Uani 1 1 d . U
H23D H 0.314311 0.698659 0.484227 0.146 Uiso 1 1 calc GR .
H23E H 0.265144 0.698267 0.525280 0.146 Uiso 1 1 calc GR .
H23F H 0.280152 0.755972 0.482628 0.146 Uiso 1 1 calc GR .
C239 C 0.1922(11) 0.7456(13) 0.4609(10) 0.105 Uani 1 1 d . U
H23G H 0.207873 0.780323 0.436489 0.158 Uiso 1 1 calc GR .
H23H H 0.176435 0.754108 0.487895 0.158 Uiso 1 1 calc GR .
H23I H 0.163157 0.731411 0.452001 0.158 Uiso 1 1 calc GR .
C240 C 0.5147(6) 0.5728(7) 0.2622(5) 0.024 Uani 1 1 d . U
C241 C 0.5040(7) 0.5887(8) 0.3002(6) 0.033 Uani 1 1 d . U
H241 H 0.475805 0.569857 0.325160 0.040 Uiso 1 1 calc R .
C242 C 0.5346(6) 0.6324(7) 0.3017(5) 0.029 Uani 1 1 d . U
H242 H 0.526049 0.642124 0.327599 0.035 Uiso 1 1 calc R .
C243 C 0.5768(7) 0.6614(8) 0.2659(6) 0.037 Uani 1 1 d . U
C244 C 0.5871(7) 0.6461(9) 0.2270(6) 0.040 Uani 1 1 d . U
H244 H 0.613981 0.666380 0.201367 0.048 Uiso 1 1 calc R .
C245 C 0.5588(7) 0.6028(8) 0.2262(6) 0.037 Uani 1 1 d . U
H245 H 0.568742 0.592059 0.200763 0.044 Uiso 1 1 calc R .
C246 C 0.6095(9) 0.7077(10) 0.2683(7) 0.053 Uani 1 1 d . U
C247 C 0.6427(12) 0.6807(14) 0.3053(10) 0.124 Uani 1 1 d . U
H24A H 0.631737 0.698422 0.327797 0.187 Uiso 1 1 calc GR .
H24B H 0.682200 0.686670 0.292180 0.187 Uiso 1 1 calc GR .
H24C H 0.635336 0.639769 0.319602 0.187 Uiso 1 1 calc GR .
C248 C 0.6507(11) 0.7390(13) 0.2222(9) 0.102 Uani 1 1 d . U
H24D H 0.681383 0.713199 0.217567 0.152 Uiso 1 1 calc GR .
H24E H 0.665191 0.773109 0.223058 0.152 Uiso 1 1 calc GR .
H24F H 0.630958 0.750103 0.197483 0.152 Uiso 1 1 calc GR .
C249 C 0.5721(13) 0.7525(15) 0.2778(11) 0.132 Uani 1 1 d . U
H24G H 0.556917 0.775039 0.251309 0.198 Uiso 1 1 calc GR .
H24H H 0.592841 0.777435 0.285290 0.198 Uiso 1 1 calc GR .
H24I H 0.541884 0.734787 0.303228 0.198 Uiso 1 1 calc GR .
C250 C 0.3928(6) 0.6606(8) 0.1122(5) 0.030 Uani 1 1 d . U
C251 C 0.3869(5) 0.6234(6) 0.0892(4) 0.017 Uani 1 1 d . U
H251 H 0.361547 0.592893 0.103259 0.020 Uiso 1 1 calc R .
C252 C 0.4183(6) 0.6326(7) 0.0468(5) 0.025 Uani 1 1 d . U
H252 H 0.413764 0.608169 0.031980 0.030 Uiso 1 1 calc R .
C253 C 0.4576(6) 0.6779(7) 0.0242(5) 0.028 Uani 1 1 d . U
C254 C 0.4623(7) 0.7121(8) 0.0465(5) 0.030 Uani 1 1 d . U
H254 H 0.488358 0.741978 0.032544 0.036 Uiso 1 1 calc R .
C255 C 0.4303(6) 0.7052(8) 0.0897(5) 0.032 Uani 1 1 d . U
H255 H 0.434260 0.731128 0.103423 0.038 Uiso 1 1 calc R .
C256 C 0.4982(8) 0.6858(9) -0.0227(6) 0.046 Uani 1 1 d . U
C257 C 0.4889(10) 0.6361(11) -0.0375(8) 0.071 Uani 1 1 d . U
H25A H 0.484343 0.600311 -0.011338 0.107 Uiso 1 1 calc GR .
H25B H 0.520959 0.632810 -0.060100 0.107 Uiso 1 1 calc GR .
H25C H 0.455644 0.644042 -0.050256 0.107 Uiso 1 1 calc GR .
C258 C 0.4917(14) 0.7393(15) -0.0569(11) 0.150 Uani 1 1 d . U
H25D H 0.454575 0.742224 -0.063231 0.225 Uiso 1 1 calc GR .
H25E H 0.519348 0.742634 -0.084262 0.225 Uiso 1 1 calc GR .
H25F H 0.496765 0.769982 -0.046948 0.225 Uiso 1 1 calc GR .
C259 C 0.5567(11) 0.6727(14) -0.0163(10) 0.113 Uani 1 1 d . U
H25G H 0.572712 0.706470 -0.016126 0.170 Uiso 1 1 calc GR .
H25H H 0.578517 0.662116 -0.040906 0.170 Uiso 1 1 calc GR .
H25I H 0.556987 0.641091 0.012344 0.170 Uiso 1 1 calc GR .
C260 C 0.4634(11) 0.8877(13) 0.0336(10) 0.117 Uani 1 1 d D U
H26A H 0.482627 0.880278 0.058247 0.175 Uiso 1 1 calc GR .
H26B H 0.486618 0.911379 0.005291 0.175 Uiso 1 1 calc GR .
H26C H 0.455956 0.851554 0.031778 0.175 Uiso 1 1 calc GR .

loop_
_atom_site_aniso_label
_atom_site_aniso_U_11
_atom_site_aniso_U_22
_atom_site_aniso_U_33
_atom_site_aniso_U_23
_atom_site_aniso_U_13
_atom_site_aniso_U_12
Au1 0.013 0.022 0.010 -0.002 -0.001 -0.003
Au2 0.016 0.028 0.015 -0.006 -0.001 0.000
Au3 0.015 0.019 0.012 -0.004 -0.002 -0.002
Au4 0.015 0.022 0.013 -0.004 -0.001 -0.004
Au5 0.018 0.027 0.011 -0.005 -0.001 -0.003
Au6 0.021 0.026 0.020 -0.001 -0.007 0.000
Au7 0.016 0.025 0.014 -0.005 0.000 -0.004
Au8 0.021 0.028 0.018 -0.009 -0.003 -0.004
Au9 0.022 0.025 0.021 -0.007 -0.008 -0.001
Au10 0.020 0.025 0.023 -0.009 -0.005 -0.002
Au11 0.019 0.026 0.013 -0.005 -0.003 0.001
Au12 0.018 0.023 0.014 -0.005 -0.006 -0.001
Au13 0.014 0.019 0.013 -0.004 -0.003 0.000
Au14 0.013 0.019 0.011 -0.003 -0.003 -0.003
Au15 0.016 0.024 0.014 -0.004 -0.005 -0.002
Au16 0.014 0.026 0.015 -0.005 -0.004 -0.002
Au17 0.014 0.026 0.014 -0.006 -0.001 0.000
Au18 0.022 0.033 0.017 -0.007 -0.005 0.003
Au19 0.020 0.031 0.019 -0.005 -0.005 -0.003
Au20 0.013 0.020 0.012 -0.004 -0.004 -0.001
Au21 0.014 0.020 0.012 -0.003 -0.002 -0.004
Au22 0.015 0.028 0.014 -0.004 -0.001 -0.001
Au23 0.020 0.024 0.017 -0.004 -0.004 -0.005
Au24 0.019 0.029 0.017 -0.007 -0.005 0.001
Au25 0.017 0.023 0.012 -0.003 -0.003 -0.002
Au26 0.021 0.028 0.017 -0.006 -0.003 0.000
Au27 0.021 0.028 0.021 -0.007 -0.008 0.001
Au28 0.022 0.023 0.022 -0.005 -0.009 0.000
Au29 0.024 0.022 0.020 -0.005 -0.009 0.003
Au30 0.021 0.023 0.016 -0.007 -0.003 -0.003
Au31 0.016 0.026 0.017 -0.007 -0.001 -0.002
Au32 0.016 0.022 0.017 -0.005 -0.005 -0.001
Au33 0.021 0.031 0.019 -0.009 -0.002 -0.002
Au34 0.022 0.027 0.020 -0.007 -0.004 -0.003
Au35 0.018 0.024 0.013 -0.007 -0.001 -0.002
Au36 0.022 0.027 0.014 -0.006 -0.001 -0.002
Au37 0.021 0.027 0.021 -0.003 -0.008 -0.003
Au38 0.024 0.027 0.024 -0.008 -0.006 0.002
Au39 0.020 0.028 0.024 -0.006 -0.001 -0.003
Au40 0.020 0.031 0.017 -0.005 -0.002 -0.002
Au41 0.033 0.034 0.019 -0.010 -0.003 -0.001
Au42 0.031 0.036 0.020 -0.004 -0.004 -0.002
S1 0.024 0.023 0.015 -0.009 -0.003 0.000
S2 0.026 0.029 0.026 -0.010 -0.005 -0.004
S3 0.023 0.028 0.016 -0.005 -0.002 0.002
S4 0.023 0.029 0.022 -0.006 -0.001 -0.002
S5 0.020 0.032 0.018 -0.006 -0.005 -0.003
S6 0.027 0.032 0.016 -0.008 -0.004 0.002
S7 0.019 0.032 0.019 -0.007 0.001 -0.007
S8 0.022 0.024 0.021 -0.005 -0.010 0.003
S9 0.020 0.035 0.022 -0.010 -0.007 0.002
S10 0.022 0.028 0.021 -0.010 -0.001 -0.007
S11 0.018 0.028 0.016 -0.005 0.002 -0.006
S12 0.023 0.023 0.018 -0.003 -0.002 -0.006
S13 0.019 0.034 0.011 -0.006 0.000 -0.004
S14 0.021 0.032 0.019 -0.010 -0.002 -0.003
S15 0.027 0.027 0.024 -0.008 -0.008 -0.005
S16 0.018 0.034 0.013 -0.001 -0.006 -0.006
S17 0.028 0.024 0.020 -0.005 -0.009 0.003
S18 0.026 0.040 0.024 -0.011 -0.004 0.002
S19 0.020 0.030 0.026 -0.010 -0.004 -0.004
S20 0.022 0.028 0.024 -0.015 -0.009 0.006
S21 0.019 0.035 0.014 -0.004 -0.002 0.000
S22 0.018 0.035 0.019 -0.010 0.001 -0.003
S23 0.017 0.032 0.021 -0.010 -0.007 -0.002
S24 0.022 0.033 0.023 -0.010 0.001 -0.005
S25 0.037 0.036 0.019 -0.009 -0.002 0.000
S26 0.026 0.031 0.027 -0.004 -0.006 0.001
C1 0.014 0.018 0.014 -0.005 -0.001 -0.002
C2 0.026 0.022 0.029 -0.011 -0.005 0.002
C3 0.041 0.043 0.042 -0.014 -0.007 0.004
C4 0.033 0.035 0.030 -0.012 -0.005 0.001
C5 0.032 0.036 0.031 -0.012 -0.005 -0.002
C6 0.032 0.033 0.028 -0.013 -0.006 -0.003
C7 0.051 0.050 0.050 -0.022 -0.007 0.001
C8 0.048 0.061 0.040 -0.015 -0.002 -0.002
C9 0.070 0.090 0.070 -0.031 -0.016 -0.014
C10 0.126 0.115 0.114 -0.049 -0.021 -0.002
C11 0.025 0.027 0.024 -0.012 -0.010 -0.005
C12 0.041 0.044 0.039 -0.016 -0.011 -0.001
C13 0.055 0.056 0.054 -0.021 -0.016 0.001
C14 0.055 0.057 0.054 -0.022 -0.011 0.001
C15 0.037 0.043 0.039 -0.012 -0.010 -0.002
C16 0.028 0.027 0.026 -0.004 -0.009 0.000
C17 0.078 0.078 0.079 -0.032 -0.017 0.001
C18 0.096 0.103 0.098 -0.034 -0.028 -0.005
C19 0.097 0.098 0.083 -0.029 -0.026 -0.014
C20 0.172 0.163 0.167 -0.064 -0.032 -0.005
C21 0.030 0.032 0.034 -0.012 -0.010 -0.002
C22 0.055 0.056 0.054 -0.019 -0.014 0.001
C23 0.070 0.070 0.068 -0.025 -0.018 -0.003
C24 0.141 0.143 0.143 -0.054 -0.032 -0.002
C25 0.057 0.060 0.060 -0.021 -0.015 0.001
C26 0.062 0.061 0.063 -0.021 -0.013 0.003
C27 0.154 0.155 0.156 -0.056 -0.032 -0.001
C28 0.169 0.169 0.175 -0.055 -0.032 0.000
C29 0.165 0.163 0.168 -0.056 -0.046 -0.007
C30 0.179 0.176 0.173 -0.061 -0.032 0.012
C31 0.022 0.020 0.021 -0.010 -0.005 0.000
C32 0.029 0.025 0.024 -0.007 -0.009 -0.003
C33 0.030 0.031 0.032 -0.008 -0.010 -0.001
C34 0.024 0.030 0.024 -0.009 -0.006 -0.003
C35 0.035 0.038 0.035 -0.012 -0.007 -0.004
C36 0.022 0.021 0.021 -0.004 -0.006 -0.004
C37 0.036 0.040 0.036 -0.012 -0.009 -0.001
C38 0.041 0.036 0.040 -0.019 -0.007 -0.007
C39 0.048 0.034 0.040 -0.009 -0.013 -0.005
C40 0.031 0.047 0.045 -0.014 -0.001 0.001
C41 0.024 0.017 0.018 -0.008 0.000 -0.002
C42 0.030 0.033 0.029 -0.012 -0.007 -0.001
C43 0.028 0.032 0.029 -0.009 -0.006 -0.003
C44 0.031 0.032 0.030 -0.010 -0.008 -0.004
C45 0.049 0.044 0.044 -0.016 -0.009 -0.004
C46 0.039 0.037 0.035 -0.014 -0.008 -0.002
C47 0.055 0.056 0.049 -0.020 -0.014 -0.001
C48 0.086 0.081 0.070 -0.036 -0.017 0.014
C49 0.092 0.105 0.086 -0.036 -0.025 0.004
C50 0.102 0.095 0.088 -0.027 -0.027 -0.004
C51 0.018 0.017 0.021 -0.006 -0.005 0.003
C52 0.034 0.038 0.031 -0.012 -0.011 -0.004
C53 0.032 0.034 0.031 -0.012 -0.007 -0.005
C54 0.022 0.025 0.027 -0.007 -0.003 0.001
C55 0.034 0.036 0.035 -0.012 -0.009 -0.002
C56 0.033 0.037 0.033 -0.015 -0.008 0.000
C57 0.044 0.045 0.045 -0.017 -0.009 0.002
C58 0.049 0.050 0.057 -0.019 -0.003 -0.010
C59 0.056 0.052 0.055 -0.026 -0.011 0.002
C60 0.059 0.057 0.068 -0.024 -0.021 0.008
C61 0.023 0.024 0.024 -0.007 -0.005 -0.002
C62 0.027 0.028 0.027 -0.009 -0.008 0.002
C63 0.029 0.028 0.026 -0.007 -0.005 -0.002
C64 0.031 0.031 0.027 -0.013 -0.008 -0.004
C65 0.023 0.026 0.025 -0.007 -0.004 -0.001
C66 0.029 0.030 0.029 -0.010 -0.006 0.000
C67 0.043 0.046 0.044 -0.016 -0.009 -0.002
C68 0.041 0.058 0.045 -0.009 -0.014 0.000
C69 0.038 0.054 0.050 -0.015 -0.018 0.004
C70 0.053 0.060 0.061 -0.019 -0.016 -0.009
C71 0.020 0.020 0.021 -0.008 -0.001 -0.001
C72 0.034 0.037 0.036 -0.014 -0.005 -0.001
C73 0.025 0.029 0.026 -0.011 0.000 0.003
C74 0.043 0.046 0.047 -0.019 -0.010 -0.001
C75 0.035 0.037 0.037 -0.013 -0.006 -0.001
C76 0.023 0.023 0.022 -0.006 0.000 0.001
C77 0.057 0.060 0.061 -0.022 -0.016 -0.002
C78 0.079 0.085 0.090 -0.016 -0.024 -0.003
C79 0.086 0.099 0.091 -0.032 -0.018 0.003
C80 0.096 0.101 0.109 -0.026 -0.030 -0.004
C81 0.021 0.024 0.016 -0.007 -0.004 0.002
C82 0.033 0.032 0.030 -0.014 -0.008 0.003
C83 0.038 0.037 0.036 -0.014 -0.010 -0.002
C84 0.028 0.030 0.028 -0.009 -0.011 0.000
C85 0.026 0.031 0.026 -0.009 -0.009 -0.001
C86 0.027 0.032 0.024 -0.007 -0.005 -0.001
C87 0.062 0.065 0.062 -0.022 -0.018 0.001
C88 0.057 0.054 0.057 -0.026 -0.026 -0.003
C89 0.062 0.071 0.074 -0.026 -0.024 0.006
C90 0.077 0.069 0.072 -0.020 -0.025 -0.002
C91 0.022 0.023 0.019 -0.010 -0.001 0.000
C92 0.033 0.034 0.031 -0.013 -0.009 0.001
C93 0.039 0.036 0.035 -0.013 -0.008 -0.001
C94 0.044 0.043 0.039 -0.015 -0.013 -0.001
C95 0.036 0.031 0.033 -0.017 -0.007 0.001
C96 0.029 0.028 0.031 -0.010 -0.004 -0.002
C97 0.057 0.053 0.053 -0.022 -0.012 -0.002
C98 0.087 0.089 0.092 -0.038 -0.021 -0.020
C99 0.119 0.113 0.112 -0.049 -0.022 -0.010
C100 0.097 0.099 0.087 -0.037 -0.029 -0.002
C101 0.018 0.018 0.019 -0.008 -0.005 0.002
C102 0.038 0.040 0.038 -0.013 -0.009 0.003
C103 0.043 0.047 0.046 -0.018 -0.010 0.001
C104 0.032 0.035 0.030 -0.010 -0.010 -0.003
C105 0.032 0.033 0.031 -0.011 -0.009 0.000
C106 0.034 0.035 0.036 -0.010 -0.008 0.000
C107 0.032 0.038 0.034 -0.011 -0.010 -0.001
C108 0.043 0.055 0.039 -0.007 -0.019 0.002
C109 0.034 0.055 0.049 -0.017 -0.015 0.015
C110 0.043 0.062 0.061 -0.021 -0.017 -0.004
C111 0.032 0.036 0.035 -0.009 -0.011 -0.003
C112 0.076 0.072 0.076 -0.025 -0.019 -0.001
C113 0.081 0.080 0.081 -0.030 -0.020 -0.004
C114 0.084 0.085 0.085 -0.033 -0.021 -0.003
C115 0.048 0.051 0.052 -0.020 -0.013 -0.003
C116 0.048 0.051 0.050 -0.017 -0.013 0.000
C117 0.099 0.101 0.102 -0.037 -0.023 -0.003
C118 0.124 0.130 0.128 -0.041 -0.036 -0.014
C119 0.123 0.128 0.122 -0.041 -0.030 -0.014
C120 0.128 0.122 0.131 -0.050 -0.021 0.000
C121 0.028 0.028 0.026 -0.011 -0.006 0.004
C122 0.024 0.023 0.021 -0.008 -0.004 0.000
C123 0.032 0.028 0.030 -0.010 -0.005 -0.003
C124 0.034 0.032 0.033 -0.011 -0.003 0.003
C125 0.038 0.038 0.037 -0.016 -0.008 -0.002
C126 0.033 0.034 0.031 -0.011 -0.005 0.002
C127 0.043 0.041 0.043 -0.015 -0.004 0.000
C128 0.061 0.072 0.066 -0.025 -0.001 -0.004
C129 0.068 0.047 0.056 -0.027 0.005 0.005
C130 0.069 0.062 0.050 -0.030 0.000 -0.010
C131 0.016 0.018 0.020 -0.005 -0.005 -0.001
C132 0.031 0.032 0.035 -0.010 -0.003 -0.006
C133 0.032 0.035 0.033 -0.009 -0.006 -0.001
C134 0.037 0.037 0.038 -0.013 -0.006 0.000
C135 0.035 0.035 0.036 -0.015 -0.005 0.001
C136 0.031 0.031 0.029 -0.010 -0.008 0.001
C137 0.037 0.040 0.039 -0.011 -0.006 0.001
C138 0.061 0.061 0.051 -0.015 -0.008 0.002
C139 0.060 0.079 0.069 -0.023 -0.007 -0.015
C140 0.085 0.078 0.087 -0.030 0.000 0.012
C141 0.026 0.021 0.025 -0.010 -0.004 0.002
C142 0.023 0.027 0.022 -0.008 -0.005 0.003
C143 0.031 0.035 0.033 -0.012 -0.008 0.000
C144 0.036 0.037 0.036 -0.013 -0.001 0.001
C145 0.057 0.053 0.055 -0.022 -0.006 -0.001
C146 0.045 0.045 0.046 -0.018 -0.005 -0.002
C147 0.051 0.050 0.051 -0.019 -0.005 -0.002
C148 0.074 0.060 0.065 -0.033 -0.013 0.003
C149 0.068 0.058 0.052 -0.026 0.001 -0.009
C150 0.068 0.076 0.074 -0.029 -0.024 0.008
C151 0.021 0.016 0.021 -0.005 -0.008 -0.001
C152 0.026 0.027 0.029 -0.009 -0.008 -0.002
C153 0.040 0.039 0.041 -0.010 -0.010 -0.002
C154 0.043 0.043 0.044 -0.015 -0.006 0.002
C155 0.041 0.041 0.037 -0.014 -0.010 -0.001
C156 0.036 0.031 0.034 -0.011 -0.007 -0.004
C157 0.057 0.059 0.056 -0.022 -0.007 0.001
C158 0.075 0.071 0.069 -0.022 0.001 -0.001
C159 0.078 0.083 0.077 -0.034 -0.011 -0.001
C160 0.095 0.089 0.098 -0.041 -0.007 0.002
C161 0.020 0.019 0.023 -0.007 -0.002 0.000
C162 0.027 0.031 0.029 -0.009 -0.008 0.001
C163 0.039 0.042 0.036 -0.014 -0.010 0.001
C164 0.033 0.035 0.031 -0.009 -0.007 0.000
C165 0.042 0.041 0.042 -0.015 -0.009 0.001
C166 0.023 0.024 0.024 -0.007 -0.006 0.005
C167 0.038 0.037 0.039 -0.008 -0.010 0.002
C168 0.059 0.056 0.057 -0.022 -0.006 0.008
C169 0.047 0.060 0.057 -0.011 -0.025 -0.009
C170 0.045 0.049 0.041 -0.003 -0.023 0.002
C171 0.029 0.027 0.028 -0.013 -0.001 0.000
C172 0.027 0.025 0.024 -0.009 -0.004 0.002
C173 0.048 0.044 0.045 -0.017 -0.008 -0.001
C174 0.038 0.038 0.039 -0.014 -0.009 -0.002
C175 0.029 0.030 0.030 -0.009 -0.005 0.000
C176 0.035 0.035 0.033 -0.011 -0.009 -0.004
C177 0.047 0.050 0.045 -0.016 -0.008 -0.002
C178 0.071 0.076 0.068 -0.022 -0.002 0.005
C179 0.079 0.084 0.080 -0.028 -0.006 -0.008
C180 0.102 0.110 0.095 -0.044 -0.006 -0.002
C181 0.019 0.021 0.023 -0.009 -0.003 -0.001
C182 0.036 0.040 0.041 -0.015 -0.008 -0.002
C183 0.042 0.041 0.045 -0.015 -0.008 -0.001
C184 0.032 0.032 0.034 -0.012 -0.005 0.000
C185 0.034 0.035 0.033 -0.014 -0.009 0.002
C186 0.030 0.032 0.031 -0.012 -0.008 -0.001
C187 0.042 0.043 0.046 -0.015 -0.010 0.003
C188 0.044 0.053 0.055 -0.022 -0.001 0.006
C189 0.060 0.067 0.070 -0.026 -0.025 0.001
C190 0.047 0.058 0.069 -0.021 -0.015 0.004
C191 0.019 0.026 0.019 -0.007 -0.003 -0.002
C192 0.029 0.033 0.033 -0.010 -0.009 -0.002
C193 0.027 0.030 0.030 -0.009 -0.010 0.000
C194 0.045 0.048 0.047 -0.016 -0.012 0.000
C195 0.040 0.040 0.039 -0.013 -0.009 0.000
C196 0.023 0.027 0.027 -0.011 -0.002 0.001
C197 0.057 0.060 0.059 -0.022 -0.014 0.000
C198 0.080 0.086 0.074 -0.023 -0.022 -0.003
C199 0.088 0.092 0.100 -0.025 -0.027 -0.014
C200 0.091 0.100 0.102 -0.032 -0.019 0.003
C201 0.019 0.014 0.016 -0.007 -0.005 0.000
C202 0.028 0.030 0.027 -0.011 -0.004 -0.001
C203 0.027 0.026 0.022 -0.011 -0.008 0.000
C204 0.027 0.027 0.025 -0.010 -0.011 -0.005
C205 0.024 0.030 0.029 -0.008 -0.008 0.000
C206 0.030 0.027 0.029 -0.008 -0.008 0.003
C207 0.031 0.032 0.031 -0.009 -0.007 0.000
C208 0.043 0.034 0.035 -0.010 -0.016 -0.003
C209 0.039 0.044 0.042 -0.011 -0.016 0.009
C210 0.049 0.044 0.037 -0.010 -0.015 -0.005
C211 0.028 0.029 0.029 -0.008 -0.006 -0.001
C212 0.031 0.030 0.032 -0.014 -0.004 0.002
C213 0.033 0.031 0.032 -0.012 -0.005 -0.001
C214 0.045 0.045 0.044 -0.015 -0.007 -0.001
C215 0.051 0.049 0.047 -0.015 -0.011 0.002
C216 0.032 0.033 0.034 -0.016 -0.005 0.000
C217 0.063 0.064 0.061 -0.024 -0.011 -0.002
C218 0.088 0.081 0.076 -0.032 -0.003 0.007
C219 0.099 0.101 0.086 -0.031 -0.014 0.001
C220 0.093 0.085 0.080 -0.033 -0.004 -0.010
C221 0.029 0.028 0.023 -0.010 -0.003 -0.003
C222 0.058 0.057 0.055 -0.018 -0.012 -0.002
C223 0.062 0.057 0.058 -0.023 -0.009 -0.002
C224 0.091 0.090 0.089 -0.033 -0.021 -0.002
C225 0.053 0.053 0.051 -0.021 -0.008 -0.004
C226 0.041 0.039 0.037 -0.016 -0.004 -0.001
C227 0.103 0.102 0.102 -0.039 -0.021 -0.004
C228 0.125 0.126 0.121 -0.034 -0.030 -0.011
C229 0.132 0.121 0.124 -0.052 -0.012 -0.007
C230 0.021 0.023 0.023 -0.009 -0.005 -0.001
C231 0.034 0.032 0.031 -0.011 -0.006 -0.002
C232 0.043 0.044 0.044 -0.015 -0.010 -0.001
C233 0.038 0.032 0.032 -0.016 -0.004 0.001
C234 0.043 0.044 0.041 -0.016 -0.009 -0.004
C235 0.027 0.028 0.027 -0.012 -0.004 -0.001
C236 0.059 0.059 0.053 -0.022 -0.011 0.002
C237 0.080 0.079 0.077 -0.037 -0.006 -0.002
C238 0.102 0.102 0.099 -0.049 -0.020 -0.003
C239 0.106 0.105 0.102 -0.038 -0.020 0.008
C240 0.022 0.024 0.023 -0.007 -0.005 0.000
C241 0.031 0.032 0.035 -0.013 -0.004 0.000
C242 0.030 0.030 0.028 -0.011 -0.007 -0.002
C243 0.036 0.039 0.038 -0.015 -0.008 -0.003
C244 0.039 0.043 0.039 -0.014 -0.011 -0.001
C245 0.038 0.039 0.037 -0.016 -0.008 -0.004
C246 0.052 0.053 0.053 -0.017 -0.014 -0.004
C247 0.126 0.123 0.128 -0.043 -0.037 -0.007
C248 0.103 0.105 0.101 -0.033 -0.031 -0.018
C249 0.135 0.129 0.136 -0.052 -0.029 -0.005
C250 0.027 0.031 0.029 -0.010 -0.003 0.002
C251 0.013 0.018 0.015 -0.002 -0.001 -0.002
C252 0.025 0.025 0.025 -0.009 -0.003 0.001
C253 0.026 0.028 0.026 -0.008 -0.004 0.003
C254 0.030 0.028 0.030 -0.010 -0.004 0.001
C255 0.032 0.032 0.031 -0.012 -0.006 -0.002
C256 0.044 0.047 0.045 -0.015 -0.006 0.001
C257 0.081 0.067 0.070 -0.031 -0.011 -0.009
C258 0.152 0.148 0.145 -0.054 -0.025 0.006
C259 0.108 0.122 0.111 -0.042 -0.027 -0.001
C260 0.112 0.116 0.115 -0.038 -0.017 -0.003

loop_
_atom_type_symbol
_atom_type_description
_atom_type_scat_dispersion_real
_atom_type_scat_dispersion_imag
_atom_type_scat_source
C C 0.0033 0.0016 'International Tables Vol C Tables 4.2.6.8 and 6.1.1.4'
H H 0.0000 0.0000 'International Tables Vol C Tables 4.2.6.8 and 6.1.1.4'
Au Au -2.0133 8.8022 'International Tables Vol C Tables 4.2.6.8 and 6.1.1.4'
S S 0.1246 0.1234 'International Tables Vol C Tables 4.2.6.8 and 6.1.1.4'

loop_
_geom_angle_atom_site_label_1
_geom_angle_atom_site_label_2
_geom_angle_atom_site_label_3
_geom_angle
Au2 Au1 Au14 121.70(2)
Au2 Au1 Au15 176.35(2)
Au2 Au1 Au19 118.36(2)
Au3 Au1 Au2 62.34(2)
Au3 Au1 Au7 61.095(19)
Au3 Au1 Au14 59.366(19)
Au3 Au1 Au15 114.22(2)
Au3 Au1 Au19 176.39(2)
Au3 Au1 Au20 61.588(19)
Au5 Au1 Au2 116.81(3)
Au5 Au1 Au3 89.89(2)
Au5 Au1 Au7 58.25(2)
Au5 Au1 Au14 63.251(19)
Au5 Au1 Au15 61.12(2)
Au5 Au1 Au16 119.57(3)
Au5 Au1 Au19 86.69(2)
Au5 Au1 Au20 124.20(3)
Au6 Au1 Au2 80.28(3)
Au6 Au1 Au3 118.31(3)
Au6 Au1 Au5 64.45(2)
Au6 Au1 Au7 57.66(2)
Au6 Au1 Au14 127.63(2)
Au6 Au1 Au15 100.92(2)
Au6 Au1 Au16 119.55(2)
Au6 Au1 Au17 112.68(3)
Au6 Au1 Au19 59.04(2)
Au6 Au1 Au20 170.85(3)
Au7 Au1 Au2 58.64(2)
Au7 Au1 Au14 91.83(2)
Au7 Au1 Au15 119.05(2)
Au7 Au1 Au19 115.91(2)
Au7 Au1 Au20 122.61(2)
Au14 Au1 Au15 54.853(18)
Au14 Au1 Au19 119.76(3)
Au15 Au1 Au19 64.988(19)
Au16 Au1 Au2 123.34(2)
Au16 Au1 Au3 121.87(2)
Au16 Au1 Au7 176.79(2)
Au16 Au1 Au14 88.98(2)
Au16 Au1 Au15 59.11(2)
Au16 Au1 Au19 61.076(19)
Au16 Au1 Au20 60.421(19)
Au17 Au1 Au2 62.95(2)
Au17 Au1 Au3 92.58(2)
Au17 Au1 Au5 176.93(3)
Au17 Au1 Au7 121.58(3)
Au17 Au1 Au14 119.65(2)
Au17 Au1 Au15 119.30(3)
Au17 Au1 Au16 60.45(2)
Au17 Au1 Au19 90.81(2)
Au17 Au1 Au20 58.723(19)
Au20 Au1 Au2 92.26(2)
Au20 Au1 Au14 60.950(18)
Au20 Au1 Au15 86.85(2)
Au20 Au1 Au19 121.47(2)
Au1 Au2 Au3 56.866(19)
Au1 Au2 Au17 54.581(19)
Au1 Au2 Au18 71.86(2)
Au3 Au2 Au18 128.15(3)
Au7 Au2 Au1 59.77(2)
Au7 Au2 Au3 59.571(19)
Au7 Au2 Au17 114.35(3)
Au7 Au2 Au18 102.28(2)
Au10 Au2 Au1 111.68(3)
Au10 Au2 Au3 55.80(2)
Au10 Au2 Au7 77.85(2)
Au10 Au2 Au11 63.05(2)
Au10 Au2 Au17 126.26(3)
Au10 Au2 Au18 175.56(3)
Au11 Au2 Au1 89.48(3)
Au11 Au2 Au3 56.809(19)
Au11 Au2 Au7 116.11(3)
Au11 Au2 Au17 65.10(2)
Au11 Au2 Au18 120.31(3)
Au17 Au2 Au3 84.53(2)
Au17 Au2 Au18 57.83(2)
S3 Au2 Au1 117.43(10)
S3 Au2 Au3 172.47(9)
S3 Au2 Au7 113.81(9)
S3 Au2 Au10 128.32(11)
S3 Au2 Au11 130.05(9)
S3 Au2 Au17 95.81(10)
S3 Au2 Au18 47.49(10)
Au1 Au3 Au2 60.79(2)
Au1 Au3 Au7 60.597(19)
Au1 Au3 Au9 175.54(3)
Au1 Au3 Au12 117.76(2)
Au1 Au3 Au14 63.400(19)
Au1 Au3 Au20 60.517(19)
Au2 Au3 Au9 115.08(2)
Au2 Au3 Au12 117.25(2)
Au4 Au3 Au1 93.14(2)
Au4 Au3 Au2 122.20(2)
Au4 Au3 Au7 64.23(2)
Au4 Au3 Au9 87.85(2)
Au4 Au3 Au11 172.93(3)
Au4 Au3 Au12 120.51(2)
Au4 Au3 Au14 59.75(2)
Au4 Au3 Au20 121.69(3)
Au4 Au3 Au32 59.710(19)
Au7 Au3 Au2 57.998(18)
Au7 Au3 Au9 116.19(2)
Au7 Au3 Au12 175.25(3)
Au7 Au3 Au20 121.05(2)
Au10 Au3 Au1 116.63(3)
Au10 Au3 Au2 56.92(2)
Au10 Au3 Au4 109.76(3)
Au10 Au3 Au7 77.57(2)
Au10 Au3 Au9 59.00(2)
Au10 Au3 Au11 63.52(2)
Au10 Au3 Au12 100.00(2)
Au10 Au3 Au14 169.00(3)
Au10 Au3 Au20 128.46(3)
Au10 Au3 Au32 119.11(3)
Au11 Au3 Au1 92.06(2)
Au11 Au3 Au2 56.874(19)
Au11 Au3 Au7 114.61(3)
Au11 Au3 Au9 86.60(2)
Au11 Au3 Au12 60.67(2)
Au11 Au3 Au14 127.09(3)
Au11 Au3 Au20 65.17(2)
Au11 Au3 Au32 120.69(2)
Au12 Au3 Au9 65.165(19)
Au14 Au3 Au2 124.19(2)
Au14 Au3 Au7 93.89(2)
Au14 Au3 Au9 120.67(2)
Au14 Au3 Au12 89.00(2)
Au14 Au3 Au20 61.94(2)
Au20 Au3 Au2 90.78(2)
Au20 Au3 Au9 122.43(2)
Au20 Au3 Au12 57.282(18)
Au32 Au3 Au1 123.40(3)
Au32 Au3 Au2 175.74(3)
Au32 Au3 Au7 123.90(2)
Au32 Au3 Au9 60.75(2)
Au32 Au3 Au12 60.842(19)
Au32 Au3 Au14 60.02(2)
Au32 Au3 Au20 91.05(2)
Au3 Au4 Au5 86.43(2)
Au3 Au4 Au7 60.814(19)
Au3 Au4 Au8 77.74(2)
Au3 Au4 Au14 63.06(2)
Au3 Au4 Au33 138.50(3)
Au5 Au4 Au7 54.379(19)
Au5 Au4 Au33 97.81(2)
Au7 Au4 Au33 149.11(2)
Au8 Au4 Au5 113.58(3)
Au8 Au4 Au7 61.81(2)
Au8 Au4 Au33 134.68(3)
Au14 Au4 Au5 62.592(19)
Au14 Au4 Au7 93.78(2)
Au14 Au4 Au8 140.60(3)
Au14 Au4 Au33 82.32(2)
Au32 Au4 Au3 60.52(2)
Au32 Au4 Au5 123.20(3)
Au32 Au4 Au7 121.29(2)
Au32 Au4 Au8 103.34(3)
Au32 Au4 Au14 61.42(2)
Au32 Au4 Au33 83.69(2)
S11 Au4 Au3 172.42(10)
S11 Au4 Au5 92.89(9)
S11 Au4 Au7 112.84(9)
S11 Au4 Au8 95.67(10)
S11 Au4 Au14 123.14(10)
S11 Au4 Au32 125.44(9)
S11 Au4 Au33 49.08(10)
Au1 Au5 Au4 90.18(2)
Au1 Au5 Au6 57.63(2)
Au1 Au5 Au7 64.25(2)
Au1 Au5 Au14 63.183(19)
Au1 Au5 Au15 66.17(2)
Au4 Au5 Au14 55.825(18)
Au4 Au5 Au15 111.56(2)
Au6 Au5 Au4 120.02(3)
Au6 Au5 Au14 120.75(2)
Au6 Au5 Au15 99.94(2)
Au7 Au5 Au4 63.19(2)
Au7 Au5 Au6 57.45(2)
Au7 Au5 Au14 95.08(2)
Au7 Au5 Au15 130.02(2)
Au15 Au5 Au14 56.197(18)
S13 Au5 Au1 169.33(11)
S13 Au5 Au4 93.82(9)
S13 Au5 Au6 127.46(9)
S13 Au5 Au7 126.30(11)
S13 Au5 Au14 111.34(10)
S13 Au5 Au15 103.16(11)
Au1 Au6 Au5 57.91(2)
Au1 Au6 Au7 64.75(2)
Au1 Au6 Au18 74.08(2)
Au1 Au6 Au19 68.81(2)
Au1 Au6 Au42 124.78(3)
Au5 Au6 Au18 131.94(2)
Au5 Au6 Au19 88.60(3)
Au5 Au6 Au42 133.17(3)
Au7 Au6 Au5 58.42(2)
Au7 Au6 Au18 104.42(2)
Au7 Au6 Au19 132.44(3)
Au7 Au6 Au42 80.10(2)
Au18 Au6 Au42 75.42(2)
Au19 Au6 Au18 71.27(2)
Au19 Au6 Au42 138.02(3)
S26 Au6 Au1 157.63(10)
S26 Au6 Au5 144.46(10)
S26 Au6 Au7 122.00(11)
S26 Au6 Au18 83.56(10)
S26 Au6 Au19 104.88(11)
S26 Au6 Au42 45.81(11)
Au1 Au7 Au3 58.308(19)
Au1 Au7 Au4 86.36(2)
Au1 Au7 Au8 130.90(2)
Au2 Au7 Au1 61.60(2)
Au2 Au7 Au3 62.43(2)
Au2 Au7 Au4 117.35(2)
Au2 Au7 Au8 103.62(2)
Au3 Au7 Au4 54.951(18)
Au3 Au7 Au8 73.18(2)
Au4 Au7 Au8 57.85(2)
Au5 Au7 Au1 57.49(2)
Au5 Au7 Au2 119.01(3)
Au5 Au7 Au3 87.76(3)
Au5 Au7 Au4 62.43(2)
Au5 Au7 Au8 117.45(3)
Au6 Au7 Au1 57.59(2)
Au6 Au7 Au2 81.83(2)
Au6 Au7 Au3 115.48(3)
Au6 Au7 Au4 125.85(3)
Au6 Au7 Au5 64.12(2)
Au6 Au7 Au8 171.33(3)
S1 Au7 Au1 171.86(9)
S1 Au7 Au2 110.27(9)
S1 Au7 Au3 119.35(8)
S1 Au7 Au4 98.40(9)
S1 Au7 Au5 130.61(9)
S1 Au7 Au6 122.97(9)
S1 Au7 Au8 48.98(8)
Au4 Au8 Au7 60.35(2)
Au4 Au8 Au10 95.95(2)
Au10 Au8 Au7 70.50(2)
S1 Au8 Au4 102.11(10)
S1 Au8 Au7 50.80(10)
S1 Au8 Au10 92.21(9)
S2 Au8 Au4 85.72(11)
S2 Au8 Au7 138.36(11)
S2 Au8 Au10 91.70(10)
S2 Au8 S1 170.83(15)
Au3 Au9 Au12 54.535(17)
Au10 Au9 Au3 51.418(19)
Au10 Au9 Au12 87.55(2)
Au10 Au9 Au32 102.98(2)
Au32 Au9 Au3 52.031(17)
Au32 Au9 Au12 54.153(18)
S2 Au9 Au3 97.06(10)
S2 Au9 Au10 94.22(10)
S2 Au9 Au12 140.57(11)
S2 Au9 Au32 87.33(11)
S2 Au9 S23 173.77(14)
S23 Au9 Au3 88.37(9)
S23 Au9 Au10 86.78(9)
S23 Au9 Au12 45.57(10)
S23 Au9 Au32 98.45(11)
Au2 Au10 Au8 107.59(2)
Au2 Au10 Au9 135.55(3)
Au2 Au10 Au11 58.79(2)
Au2 Au10 Au41 74.97(2)
Au3 Au10 Au2 67.29(2)
Au3 Au10 Au8 76.55(2)
Au3 Au10 Au9 69.58(2)
Au3 Au10 Au11 59.12(2)
Au3 Au10 Au41 128.53(3)
Au8 Au10 Au41 83.20(2)
Au9 Au10 Au8 71.61(2)
Au9 Au10 Au41 144.77(3)
Au11 Au10 Au8 135.62(3)
Au11 Au10 Au9 89.97(3)
Au11 Au10 Au41 125.07(3)
S24 Au10 Au2 117.50(10)
S24 Au10 Au3 163.99(10)
S24 Au10 Au8 87.50(9)
S24 Au10 Au9 106.93(10)
S24 Au10 Au11 136.87(9)
S24 Au10 Au41 46.30(9)
Au2 Au11 Au10 58.16(2)
Au2 Au11 Au12 130.38(3)
Au2 Au11 Au17 61.00(2)
Au2 Au11 Au20 93.34(2)
Au2 Au11 Au26 139.88(2)
Au3 Au11 Au2 66.32(2)
Au3 Au11 Au10 57.36(2)
Au3 Au11 Au12 64.45(2)
Au3 Au11 Au17 87.02(2)
Au3 Au11 Au20 60.62(2)
Au3 Au11 Au26 131.81(3)
Au10 Au11 Au12 98.57(2)
Au10 Au11 Au17 117.59(2)
Au10 Au11 Au20 117.79(2)
Au10 Au11 Au26 159.65(2)
Au12 Au11 Au17 110.21(3)
Au12 Au11 Au20 57.022(19)
Au12 Au11 Au26 75.52(2)
Au17 Au11 Au26 82.52(2)
Au20 Au11 Au17 53.502(18)
Au20 Au11 Au26 75.76(2)
S6 Au11 Au2 120.34(10)
S6 Au11 Au3 173.34(10)
S6 Au11 Au10 125.11(11)
S6 Au11 Au12 108.94(10)
S6 Au11 Au17 96.33(9)
S6 Au11 Au20 117.06(11)
S6 Au11 Au26 43.52(11)
Au3 Au12 Au9 60.300(18)
Au11 Au12 Au3 54.882(18)
Au11 Au12 Au9 81.17(2)
Au11 Au12 Au28 165.26(3)
Au11 Au12 Au32 109.31(2)
Au13 Au12 Au3 90.24(2)
Au13 Au12 Au9 121.23(2)
Au13 Au12 Au11 123.98(2)
Au13 Au12 Au20 60.423(19)
Au13 Au12 Au28 67.85(2)
Au13 Au12 Au32 63.99(2)
Au20 Au12 Au3 59.978(18)
Au20 Au12 Au9 120.26(2)
Au20 Au12 Au11 64.05(2)
Au20 Au12 Au28 128.25(3)
Au20 Au12 Au32 89.19(2)
Au25 Au12 Au3 119.62(2)
Au25 Au12 Au9 178.95(3)
Au25 Au12 Au11 97.93(2)
Au25 Au12 Au13 59.73(2)
Au25 Au12 Au20 59.64(2)
Au25 Au12 Au28 95.98(3)
Au25 Au12 Au32 123.52(3)
Au28 Au12 Au3 121.02(2)
Au28 Au12 Au9 84.86(2)
Au32 Au12 Au3 55.090(18)
Au32 Au12 Au9 57.396(19)
Au32 Au12 Au28 66.219(19)
S23 Au12 Au3 91.72(9)
S23 Au12 Au9 43.59(9)
S23 Au12 Au11 74.02(9)
S23 Au12 Au13 158.02(9)
S23 Au12 Au20 137.68(9)
S23 Au12 Au25 135.67(9)
S23 Au12 Au28 92.57(9)
S23 Au12 Au32 99.70(9)
Au12 Au13 Au14 91.97(2)
Au12 Au13 Au20 61.13(2)
Au12 Au13 Au21 123.91(2)
Au12 Au13 Au24 122.03(2)
Au12 Au13 Au28 58.988(19)
Au12 Au13 Au30 175.00(2)
Au12 Au13 Au32 60.43(2)
Au14 Au13 Au28 118.17(2)
Au14 Au13 Au32 56.127(17)
Au20 Au13 Au14 62.082(18)
Au20 Au13 Au21 62.87(2)
Au20 Au13 Au24 92.54(2)
Au20 Au13 Au28 120.09(3)
Au20 Au13 Au30 123.86(2)
Au20 Au13 Au32 87.64(2)
Au21 Au13 Au14 58.585(18)
Au21 Au13 Au24 63.012(19)
Au21 Au13 Au28 174.74(2)
Au21 Au13 Au30 61.10(2)
Au21 Au13 Au32 114.70(2)
Au24 Au13 Au14 121.59(2)
Au24 Au13 Au28 120.00(2)
Au24 Au13 Au32 177.19(2)
Au25 Au13 Au12 59.64(2)
Au25 Au13 Au14 121.93(2)
Au25 Au13 Au20 59.851(19)
Au25 Au13 Au21 94.59(2)
Au25 Au13 Au24 62.48(2)
Au25 Au13 Au28 90.67(2)
Au25 Au13 Au30 121.66(3)
Au25 Au13 Au31 174.21(3)
Au25 Au13 Au32 119.88(3)
Au29 Au13 Au12 116.79(3)
Au29 Au13 Au14 126.48(2)
Au29 Au13 Au20 171.35(3)
Au29 Au13 Au21 119.04(3)
Au29 Au13 Au24 81.62(2)
Au29 Au13 Au25 111.59(2)
Au29 Au13 Au28 58.77(2)
Au29 Au13 Au30 58.23(2)
Au29 Au13 Au31 62.85(2)
Au29 Au13 Au32 98.51(2)
Au30 Au13 Au14 91.05(2)
Au30 Au13 Au24 59.23(2)
Au30 Au13 Au28 116.03(2)
Au30 Au13 Au32 118.46(2)
Au31 Au13 Au12 120.54(3)
Au31 Au13 Au14 63.67(2)
Au31 Au13 Au20 125.74(2)
Au31 Au13 Au21 89.82(2)
Au31 Au13 Au24 116.70(3)
Au31 Au13 Au28 84.95(2)
Au31 Au13 Au30 57.60(2)
Au31 Au13 Au32 61.13(2)
Au32 Au13 Au28 62.140(18)
Au1 Au14 Au5 53.566(17)
Au1 Au14 Au31 168.98(2)
Au3 Au14 Au1 57.234(19)
Au3 Au14 Au5 83.04(2)
Au3 Au14 Au13 88.73(2)
Au3 Au14 Au20 59.729(19)
Au3 Au14 Au31 117.16(2)
Au4 Au14 Au1 87.90(2)
Au4 Au14 Au3 57.19(2)
Au4 Au14 Au5 61.583(19)
Au4 Au14 Au13 120.59(2)
Au4 Au14 Au15 122.47(2)
Au4 Au14 Au20 116.92(3)
Au4 Au14 Au21 177.64(3)
Au4 Au14 Au31 96.51(2)
Au4 Au14 Au32 57.942(19)
Au4 Au14 Au35 124.94(2)
Au5 Au14 Au31 137.24(2)
Au13 Au14 Au1 114.43(2)
Au13 Au14 Au5 167.92(2)
Au13 Au14 Au20 56.572(18)
Au13 Au14 Au31 54.704(17)
Au15 Au14 Au1 64.56(2)
Au15 Au14 Au3 121.79(2)
Au15 Au14 Au5 61.45(2)
Au15 Au14 Au13 116.77(2)
Au15 Au14 Au20 90.68(2)
Au15 Au14 Au21 58.498(19)
Au15 Au14 Au31 120.24(3)
Au15 Au14 Au32 178.94(3)
Au20 Au14 Au1 57.864(17)
Au20 Au14 Au5 111.43(2)
Au20 Au14 Au31 111.27(2)
Au21 Au14 Au1 90.77(2)
Au21 Au14 Au3 120.45(2)
Au21 Au14 Au5 118.99(2)
Au21 Au14 Au13 58.309(18)
Au21 Au14 Au20 60.726(19)
Au21 Au14 Au31 84.46(2)
Au32 Au14 Au1 114.66(3)
Au32 Au14 Au3 57.447(19)
Au32 Au14 Au5 118.79(3)
Au32 Au14 Au13 62.750(19)
Au32 Au14 Au20 88.28(2)
Au32 Au14 Au21 121.05(2)
Au32 Au14 Au31 60.38(2)
Au35 Au14 Au1 122.62(2)
Au35 Au14 Au3 177.75(3)
Au35 Au14 Au5 98.63(2)
Au35 Au14 Au13 89.39(2)
Au35 Au14 Au15 58.15(2)
Au35 Au14 Au20 118.13(2)
Au35 Au14 Au21 57.41(2)
Au35 Au14 Au31 62.55(2)
Au35 Au14 Au32 122.58(2)
Au5 Au15 Au1 52.705(19)
Au5 Au15 Au37 169.71(2)
Au14 Au15 Au1 60.588(19)
Au14 Au15 Au5 62.349(19)
Au14 Au15 Au16 89.57(2)
Au14 Au15 Au37 127.03(2)
Au16 Au15 Au1 54.215(19)
Au16 Au15 Au5 106.40(3)
Au16 Au15 Au37 71.44(2)
Au21 Au15 Au1 90.00(2)
Au21 Au15 Au5 122.58(2)
Au21 Au15 Au14 61.266(19)
Au21 Au15 Au16 63.64(2)
Au21 Au15 Au37 66.03(2)
Au35 Au15 Au1 121.29(2)
Au35 Au15 Au5 100.97(2)
Au35 Au15 Au14 60.79(2)
Au35 Au15 Au16 122.71(2)
Au35 Au15 Au21 59.172(19)
Au35 Au15 Au37 88.35(3)
Au37 Au15 Au1 125.60(2)
S5 Au15 Au1 87.47(11)
S5 Au15 Au5 70.57(10)
S5 Au15 Au14 132.65(10)
S5 Au15 Au16 99.18(9)
S5 Au15 Au21 159.88(9)
S5 Au15 Au35 137.52(10)
S5 Au15 Au37 99.61(10)
Au1 Au16 Au15 66.67(2)
Au1 Au16 Au19 66.57(2)
Au1 Au16 Au20 62.434(19)
Au1 Au16 Au21 92.84(2)
Au1 Au16 Au22 125.55(2)
Au15 Au16 Au19 69.32(2)
Au15 Au16 Au21 55.894(18)
Au15 Au16 Au22 109.64(3)
Au17 Au16 Au1 58.97(2)
Au17 Au16 Au15 125.34(3)
Au17 Au16 Au19 93.21(3)
Au17 Au16 Au20 58.98(2)
Au17 Au16 Au21 119.70(2)
Au17 Au16 Au22 97.47(2)
Au20 Au16 Au15 91.91(2)
Au20 Au16 Au19 128.97(3)
Au20 Au16 Au21 60.729(19)
Au20 Au16 Au22 63.487(19)
Au21 Au16 Au19 125.11(2)
Au22 Au16 Au19 167.04(3)
Au22 Au16 Au21 54.629(18)
S16 Au16 Au1 155.81(8)
S16 Au16 Au15 95.28(9)
S16 Au16 Au17 138.21(10)
S16 Au16 Au19 92.57(8)
S16 Au16 Au20 137.38(9)
S16 Au16 Au21 89.47(10)
S16 Au16 Au22 74.57(8)
Au1 Au17 Au2 62.47(2)
Au1 Au17 Au11 87.45(2)
Au1 Au17 Au16 60.59(2)
Au1 Au17 Au18 77.88(2)
Au1 Au17 Au20 64.21(2)
Au1 Au17 Au40 138.61(3)
Au2 Au17 Au11 53.908(18)
Au2 Au17 Au40 149.98(3)
Au16 Au17 Au2 123.00(2)
Au16 Au17 Au11 124.48(2)
Au16 Au17 Au18 101.87(2)
Au16 Au17 Au20 62.34(2)
Au16 Au17 Au40 82.59(3)
Au18 Au17 Au2 63.42(2)
Au18 Au17 Au11 114.99(3)
Au18 Au17 Au40 131.59(2)
Au20 Au17 Au2 95.04(2)
Au20 Au17 Au11 63.03(2)
Au20 Au17 Au18 142.01(3)
Au20 Au17 Au40 82.97(2)
Au40 Au17 Au11 99.97(2)
S22 Au17 Au1 172.22(11)
S22 Au17 Au2 110.90(11)
S22 Au17 Au11 91.53(9)
S22 Au17 Au16 125.67(11)
S22 Au17 Au18 95.62(10)
S22 Au17 Au20 121.95(10)
S22 Au17 Au40 49.15(11)
Au2 Au18 Au6 71.34(2)
Au17 Au18 Au2 58.758(19)
Au17 Au18 Au6 95.34(2)
S3 Au18 Au2 49.69(9)
S3 Au18 Au6 94.78(9)
S3 Au18 Au17 98.41(9)
S4 Au18 Au2 138.62(10)
S4 Au18 Au6 88.60(10)
S4 Au18 Au17 88.87(10)
S4 Au18 S3 171.63(14)
Au6 Au19 Au1 52.149(18)
Au6 Au19 Au16 104.08(2)
Au16 Au19 Au1 52.352(17)
S4 Au19 Au1 96.38(10)
S4 Au19 Au6 93.92(11)
S4 Au19 Au16 87.09(10)
S5 Au19 Au1 87.13(9)
S5 Au19 Au6 85.81(11)
S5 Au19 Au16 97.48(9)
S5 Au19 S4 175.35(13)
Au1 Au20 Au3 57.895(18)
Au1 Au20 Au11 84.27(2)
Au1 Au20 Au14 61.186(18)
Au1 Au20 Au21 90.64(2)
Au1 Au20 Au22 116.61(2)
Au3 Au20 Au11 54.207(19)
Au3 Au20 Au14 58.332(19)
Au3 Au20 Au21 115.48(2)
Au3 Au20 Au22 169.22(2)
Au12 Au20 Au1 120.60(3)
Au12 Au20 Au3 62.741(19)
Au12 Au20 Au11 58.929(19)
Au12 Au20 Au14 90.05(2)
Au12 Au20 Au21 117.08(2)
Au12 Au20 Au22 122.24(2)
Au13 Au20 Au1 122.52(2)
Au13 Au20 Au3 90.75(2)
Au13 Au20 Au11 116.95(2)
Au13 Au20 Au12 58.45(2)
Au13 Au20 Au14 61.346(18)
Au13 Au20 Au16 120.84(3)
Au13 Au20 Au21 58.714(19)
Au13 Au20 Au22 85.01(2)
Au14 Au20 Au11 112.52(2)
Au14 Au20 Au22 111.08(2)
Au16 Au20 Au1 57.145(19)
Au16 Au20 Au3 114.91(2)
Au16 Au20 Au11 121.33(2)
Au16 Au20 Au12 177.20(3)
Au16 Au20 Au14 87.33(2)
Au16 Au20 Au21 62.124(19)
Au16 Au20 Au22 59.780(19)
Au17 Au20 Au1 57.066(18)
Au17 Au20 Au3 89.27(2)
Au17 Au20 Au11 63.47(2)
Au17 Au20 Au12 122.01(3)
Au17 Au20 Au13 179.46(3)
Au17 Au20 Au14 118.23(2)
Au17 Au20 Au16 58.69(2)
Au17 Au20 Au21 120.81(2)
Au17 Au20 Au22 94.88(2)
Au17 Au20 Au25 121.81(2)
Au21 Au20 Au11 169.62(2)
Au21 Au20 Au14 57.148(18)
Au21 Au20 Au22 53.970(19)
Au22 Au20 Au11 136.39(2)
Au25 Au20 Au1 178.06(3)
Au25 Au20 Au3 121.06(2)
Au25 Au20 Au11 93.81(2)
Au25 Au20 Au12 58.322(19)
Au25 Au20 Au13 58.614(19)
Au25 Au20 Au14 119.96(2)
Au25 Au20 Au16 123.99(3)
Au25 Au20 Au21 91.29(2)
Au25 Au20 Au22 64.71(2)
Au13 Au21 Au14 63.105(19)
Au13 Au21 Au16 115.56(3)
Au13 Au21 Au20 58.415(18)
Au13 Au21 Au24 60.013(19)
Au13 Au21 Au30 60.19(2)
Au13 Au21 Au37 175.01(3)
Au14 Au21 Au16 87.33(2)
Au14 Au21 Au20 62.13(2)
Au14 Au21 Au24 123.11(2)
Au14 Au21 Au30 93.15(2)
Au14 Au21 Au37 120.93(2)
Au15 Au21 Au13 123.30(3)
Au15 Au21 Au14 60.236(19)
Au15 Au21 Au16 60.470(19)
Au15 Au21 Au20 92.51(3)
Au15 Au21 Au24 176.43(3)
Au15 Au21 Au30 124.25(2)
Au15 Au21 Au37 60.933(19)
Au16 Au21 Au24 117.44(2)
Au16 Au21 Au37 68.44(2)
Au20 Au21 Au16 57.147(19)
Au20 Au21 Au24 88.39(2)
Au20 Au21 Au37 125.51(2)
Au22 Au21 Au13 91.13(2)
Au22 Au21 Au14 126.79(3)
Au22 Au21 Au15 121.05(3)
Au22 Au21 Au16 61.69(2)
Au22 Au21 Au20 64.71(2)
Au22 Au21 Au24 56.361(19)
Au22 Au21 Au30 114.12(2)
Au22 Au21 Au37 88.33(2)
Au23 Au21 Au13 115.53(2)
Au23 Au21 Au14 168.79(3)
Au23 Au21 Au15 120.40(3)
Au23 Au21 Au16 102.70(2)
Au23 Au21 Au20 127.66(2)
Au23 Au21 Au22 63.50(2)
Au23 Au21 Au24 56.62(2)
Au23 Au21 Au30 77.34(2)
Au23 Au21 Au35 109.25(3)
Au23 Au21 Au37 59.89(2)
Au24 Au21 Au37 115.83(2)
Au30 Au21 Au16 174.62(2)
Au30 Au21 Au20 118.51(2)
Au30 Au21 Au24 57.992(18)
Au30 Au21 Au37 115.62(3)
Au35 Au21 Au13 94.20(2)
Au35 Au21 Au14 60.63(2)
Au35 Au21 Au15 59.81(2)
Au35 Au21 Au16 120.19(2)
Au35 Au21 Au20 122.74(3)
Au35 Au21 Au22 172.45(3)
Au35 Au21 Au24 122.37(3)
Au35 Au21 Au30 64.44(2)
Au35 Au21 Au37 85.90(2)
Au16 Au22 Au20 56.733(19)
Au16 Au22 Au25 109.92(3)
Au16 Au22 Au40 76.43(2)
Au20 Au22 Au25 53.565(18)
Au20 Au22 Au40 75.46(2)
Au21 Au22 Au16 63.68(2)
Au21 Au22 Au20 61.32(2)
Au21 Au22 Au23 57.40(2)
Au21 Au22 Au25 88.81(2)
Au21 Au22 Au40 132.21(3)
Au23 Au22 Au16 100.05(2)
Au23 Au22 Au20 118.26(2)
Au23 Au22 Au25 117.24(2)
Au23 Au22 Au40 161.42(3)
Au24 Au22 Au16 130.12(3)
Au24 Au22 Au20 92.20(2)
Au24 Au22 Au21 67.24(2)
Au24 Au22 Au23 58.37(2)
Au24 Au22 Au25 60.07(2)
Au24 Au22 Au40 137.35(3)
Au25 Au22 Au40 80.71(2)
S21 Au22 Au16 111.05(10)
S21 Au22 Au20 118.95(11)
S21 Au22 Au21 173.99(9)
S21 Au22 Au23 122.79(11)
S21 Au22 Au24 118.38(9)
S21 Au22 Au25 95.95(9)
S21 Au22 Au40 45.61(11)
Au21 Au23 Au22 59.10(2)
Au21 Au23 Au24 68.04(2)
Au21 Au23 Au34 77.63(2)
Au21 Au23 Au37 68.35(2)
Au21 Au23 Au39 127.51(3)
Au22 Au23 Au34 136.67(3)
Au22 Au23 Au37 90.63(3)
Au22 Au23 Au39 121.76(2)
Au24 Au23 Au22 58.63(2)
Au24 Au23 Au34 109.11(3)
Au24 Au23 Au37 135.35(3)
Au24 Au23 Au39 71.75(2)
Au34 Au23 Au39 85.27(2)
Au37 Au23 Au34 69.94(2)
Au37 Au23 Au39 147.57(3)
S19 Au23 Au21 167.24(10)
S19 Au23 Au22 132.55(10)
S19 Au23 Au24 111.84(9)
S19 Au23 Au34 90.73(10)
S19 Au23 Au37 112.80(9)
S19 Au23 Au39 44.93(9)
Au13 Au24 Au21 56.975(18)
Au13 Au24 Au25 55.69(2)
Au13 Au24 Au27 70.39(2)
Au21 Au24 Au27 127.16(3)
Au22 Au24 Au13 89.18(3)
Au22 Au24 Au21 56.401(19)
Au22 Au24 Au25 66.77(2)
Au22 Au24 Au27 123.00(3)
Au22 Au24 Au30 115.26(2)
Au23 Au24 Au13 111.29(2)
Au23 Au24 Au21 55.34(2)
Au23 Au24 Au22 63.00(2)
Au23 Au24 Au25 128.25(3)
Au23 Au24 Au27 174.00(3)
Au23 Au24 Au30 77.30(2)
Au25 Au24 Au21 86.95(2)
Au25 Au24 Au27 57.619(19)
Au30 Au24 Au13 59.51(2)
Au30 Au24 Au21 59.100(19)
Au30 Au24 Au25 115.17(3)
Au30 Au24 Au27 99.25(2)
S20 Au24 Au13 115.32(10)
S20 Au24 Au21 168.29(9)
S20 Au24 Au22 134.89(9)
S20 Au24 Au23 129.05(10)
S20 Au24 Au25 95.36(10)
S20 Au24 Au27 47.24(10)
S20 Au24 Au30 109.83(9)
Au12 Au25 Au13 60.63(2)
Au12 Au25 Au20 62.04(2)
Au12 Au25 Au22 122.96(2)
Au12 Au25 Au24 122.38(3)
Au12 Au25 Au26 83.91(3)
Au12 Au25 Au27 98.70(2)
Au13 Au25 Au20 61.53(2)
Au13 Au25 Au22 84.85(2)
Au13 Au25 Au24 61.83(2)
Au13 Au25 Au26 139.52(3)
Au13 Au25 Au27 75.91(2)
Au20 Au25 Au22 61.727(19)
Au20 Au25 Au24 93.11(2)
Au20 Au25 Au26 85.71(2)
Au20 Au25 Au27 137.44(3)
Au24 Au25 Au22 53.154(18)
Au24 Au25 Au26 149.33(3)
Au26 Au25 Au22 100.73(2)
Au27 Au25 Au22 116.21(3)
Au27 Au25 Au24 64.26(2)
Au27 Au25 Au26 132.33(2)
S7 Au25 Au12 127.48(11)
S7 Au25 Au13 171.14(11)
S7 Au25 Au20 123.96(9)
S7 Au25 Au22 92.06(9)
S7 Au25 Au24 109.78(11)
S7 Au25 Au26 49.23(11)
S7 Au25 Au27 98.18(10)
Au25 Au26 Au11 84.91(2)
Au25 Au26 Au40 83.69(2)
Au40 Au26 Au11 91.73(2)
S6 Au26 Au11 45.67(9)
S6 Au26 Au25 129.43(10)
S6 Au26 Au40 104.30(9)
S6 Au26 S7 174.09(13)
S7 Au26 Au11 137.23(9)
S7 Au26 Au25 52.47(9)
S7 Au26 Au40 81.26(9)
Au25 Au27 Au24 58.12(2)
Au25 Au27 Au29 97.35(2)
Au29 Au27 Au24 73.02(2)
S8 Au27 Au24 137.72(9)
S8 Au27 Au25 86.94(9)
S8 Au27 Au29 90.61(10)
S8 Au27 S20 172.91(13)
S20 Au27 Au24 48.90(9)
S20 Au27 Au25 97.14(9)
S20 Au27 Au29 94.60(9)
Au12 Au28 Au13 53.162(18)
Au12 Au28 Au32 56.205(17)
Au13 Au28 Au32 56.061(17)
Au29 Au28 Au12 103.90(2)
Au29 Au28 Au13 51.494(18)
Au29 Au28 Au32 89.29(2)
S8 Au28 Au12 83.48(9)
S8 Au28 Au13 94.84(9)
S8 Au28 Au29 93.23(11)
S8 Au28 Au32 138.85(9)
S9 Au28 Au12 103.27(10)
S9 Au28 Au13 89.05(9)
S9 Au28 Au29 84.86(11)
S9 Au28 Au32 47.73(9)
S9 Au28 S8 173.24(14)
Au13 Au29 Au27 75.15(2)
Au13 Au29 Au28 69.74(2)
Au13 Au29 Au30 64.68(2)
Au13 Au29 Au31 60.01(2)
Au13 Au29 Au38 127.39(3)
Au27 Au29 Au38 77.42(2)
Au28 Au29 Au27 72.43(2)
Au28 Au29 Au38 139.31(3)
Au30 Au29 Au27 105.33(2)
Au30 Au29 Au28 133.01(3)
Au30 Au29 Au31 58.69(2)
Au30 Au29 Au38 80.91(2)
Au31 Au29 Au27 135.10(3)
Au31 Au29 Au28 89.16(3)
Au31 Au29 Au38 131.49(3)
S17 Au29 Au13 161.21(10)
S17 Au29 Au27 86.25(10)
S17 Au29 Au28 102.42(11)
S17 Au29 Au30 124.49(11)
S17 Au29 Au31 138.37(10)
S17 Au29 Au38 48.27(11)
Au13 Au30 Au21 58.72(2)
Au13 Au30 Au34 131.00(3)
Au13 Au30 Au35 87.50(2)
Au21 Au30 Au34 72.56(2)
Au21 Au30 Au35 54.708(18)
Au24 Au30 Au13 61.26(2)
Au24 Au30 Au21 62.907(19)
Au24 Au30 Au34 102.19(2)
Au24 Au30 Au35 117.56(2)
Au29 Au30 Au13 57.09(2)
Au29 Au30 Au21 115.54(3)
Au29 Au30 Au24 82.14(2)
Au29 Au30 Au31 62.94(2)
Au29 Au30 Au34 171.89(3)
Au29 Au30 Au35 125.96(3)
Au31 Au30 Au13 58.94(2)
Au31 Au30 Au21 89.16(3)
Au31 Au30 Au24 120.06(3)
Au31 Au30 Au34 119.21(2)
Au31 Au30 Au35 63.89(2)
Au35 Au30 Au34 58.23(2)
S12 Au30 Au13 168.34(9)
S12 Au30 Au21 117.08(9)
S12 Au30 Au24 107.09(9)
S12 Au30 Au29 124.52(9)
S12 Au30 Au31 132.70(9)
S12 Au30 Au34 47.79(9)
S12 Au30 Au35 98.52(9)
Au13 Au31 Au14 61.629(19)
Au13 Au31 Au29 57.14(2)
Au13 Au31 Au32 63.80(2)
Au13 Au31 Au33 130.18(3)
Au13 Au31 Au35 89.06(2)
Au14 Au31 Au33 73.31(2)
Au14 Au31 Au35 55.183(18)
Au29 Au31 Au14 118.73(2)
Au29 Au31 Au32 96.70(2)
Au29 Au31 Au33 158.18(3)
Au29 Au31 Au35 120.18(3)
Au30 Au31 Au13 63.45(2)
Au30 Au31 Au14 93.09(2)
Au30 Au31 Au29 58.36(2)
Au30 Au31 Au32 126.92(3)
Au30 Au31 Au33 142.59(2)
Au30 Au31 Au35 62.59(2)
Au32 Au31 Au14 56.289(19)
Au32 Au31 Au33 74.39(2)
Au32 Au31 Au35 111.19(2)
Au35 Au31 Au33 81.61(2)
S10 Au31 Au13 173.27(11)
S10 Au31 Au14 112.19(10)
S10 Au31 Au29 129.07(10)
S10 Au31 Au30 121.08(10)
S10 Au31 Au32 110.98(11)
S10 Au31 Au33 43.11(10)
S10 Au31 Au35 89.09(9)
Au3 Au32 Au9 67.22(2)
Au3 Au32 Au12 64.067(19)
Au3 Au32 Au13 90.56(2)
Au3 Au32 Au14 62.53(2)
Au3 Au32 Au28 121.35(2)
Au3 Au32 Au31 125.07(2)
Au4 Au32 Au3 59.766(19)
Au4 Au32 Au9 91.49(3)
Au4 Au32 Au12 123.79(3)
Au4 Au32 Au13 121.66(2)
Au4 Au32 Au14 60.64(2)
Au4 Au32 Au28 176.54(3)
Au4 Au32 Au31 100.20(2)
Au9 Au32 Au28 86.17(2)
Au12 Au32 Au9 68.45(2)
Au12 Au32 Au13 55.583(19)
Au12 Au32 Au28 57.576(18)
Au12 Au32 Au31 109.82(3)
Au13 Au32 Au9 123.87(2)
Au13 Au32 Au28 61.799(18)
Au14 Au32 Au9 129.63(3)
Au14 Au32 Au12 92.10(2)
Au14 Au32 Au13 61.123(19)
Au14 Au32 Au28 122.82(3)
Au14 Au32 Au31 63.33(2)
Au31 Au32 Au9 166.29(2)
Au31 Au32 Au13 55.065(19)
Au31 Au32 Au28 81.82(2)
S9 Au32 Au3 161.02(10)
S9 Au32 Au4 132.43(10)
S9 Au32 Au9 95.93(11)
S9 Au32 Au12 102.44(9)
S9 Au32 Au13 92.09(11)
S9 Au32 Au14 134.20(11)
S9 Au32 Au28 45.51(9)
S9 Au32 Au31 70.89(11)
Au4 Au33 Au31 85.77(2)
Au4 Au33 Au36 91.42(2)
Au36 Au33 Au31 90.67(2)
S10 Au33 Au4 130.38(9)
S10 Au33 Au31 44.88(9)
S10 Au33 Au36 93.53(9)
S10 Au33 S11 174.41(13)
S11 Au33 Au4 51.61(9)
S11 Au33 Au31 137.36(9)
S11 Au33 Au36 91.59(9)
Au23 Au34 Au30 70.79(2)
Au35 Au34 Au23 96.04(3)
Au35 Au34 Au30 59.77(2)
S12 Au34 Au23 90.30(9)
S12 Au34 Au30 49.49(11)
S12 Au34 Au35 101.34(10)
S12 Au34 S15 170.17(15)
S15 Au34 Au23 95.18(10)
S15 Au34 Au30 140.22(11)
S15 Au34 Au35 86.22(11)
Au14 Au35 Au30 91.86(2)
Au14 Au35 Au31 62.268(19)
Au14 Au35 Au34 138.73(3)
Au14 Au35 Au36 87.04(2)
Au15 Au35 Au14 61.07(2)
Au15 Au35 Au30 121.86(2)
Au15 Au35 Au31 122.85(3)
Au15 Au35 Au34 104.28(3)
Au15 Au35 Au36 80.54(2)
Au21 Au35 Au14 61.97(2)
Au21 Au35 Au15 61.01(2)
Au21 Au35 Au30 60.849(19)
Au21 Au35 Au31 86.56(2)
Au21 Au35 Au34 77.08(2)
Au21 Au35 Au36 138.54(3)
Au30 Au35 Au31 53.513(18)
Au34 Au35 Au30 62.00(2)
Au34 Au35 Au31 112.96(2)
Au34 Au35 Au36 130.87(3)
Au36 Au35 Au30 153.34(2)
Au36 Au35 Au31 103.48(2)
S14 Au35 Au14 127.89(10)
S14 Au35 Au15 122.92(9)
S14 Au35 Au21 170.07(11)
S14 Au35 Au30 114.37(10)
S14 Au35 Au31 97.28(9)
S14 Au35 Au34 93.00(10)
S14 Au35 Au36 49.44(10)
Au35 Au36 Au33 84.02(2)
S13 Au36 Au33 88.75(9)
S13 Au36 Au35 127.25(9)
S13 Au36 S14 176.67(13)
S14 Au36 Au33 87.92(9)
S14 Au36 Au35 52.47(9)
Au15 Au37 Au21 53.035(17)
Au23 Au37 Au15 104.49(2)
Au23 Au37 Au21 51.763(18)
S15 Au37 Au15 92.09(11)
S15 Au37 Au21 100.85(9)
S15 Au37 Au23 95.29(10)
S16 Au37 Au15 93.92(10)
S16 Au37 Au21 86.87(9)
S16 Au37 Au23 88.17(9)
S16 Au37 S15 172.10(13)
S17 Au38 Au29 48.71(9)
S18 Au38 Au29 138.54(11)
S18 Au38 S17 171.93(14)
S18 Au39 Au23 140.50(12)
S19 Au39 Au23 46.16(11)
S19 Au39 S18 172.85(17)
Au17 Au40 Au22 86.43(2)
Au17 Au40 Au26 85.76(2)
Au26 Au40 Au22 94.87(2)
S21 Au40 Au17 132.85(9)
S21 Au40 Au22 47.91(9)
S21 Au40 Au26 106.22(9)
S21 Au40 S22 171.19(13)
S22 Au40 Au17 50.98(9)
S22 Au40 Au22 137.35(9)
S22 Au40 Au26 81.32(9)
S24 Au41 Au10 47.55(11)
S25 Au41 Au10 141.10(13)
S25 Au41 S24 171.23(17)
S25 Au42 Au6 139.92(11)
S25 Au42 S26 172.92(15)
S26 Au42 Au6 47.05(10)
Au8 S1 Au7 80.22(12)
C250 S1 Au7 110.3(6)
C250 S1 Au8 104.8(5)
Au9 S2 Au8 98.43(14)
C240 S2 Au8 101.2(5)
C240 S2 Au9 107.8(5)
Au18 S3 Au2 82.82(14)
C1 S3 Au2 108.8(5)
C1 S3 Au18 105.9(5)
Au18 S4 Au19 100.82(15)
C21 S4 Au18 101.9(6)
C21 S4 Au19 107.5(6)
Au19 S5 Au15 92.80(13)
C11 S5 Au15 113.3(6)
C11 S5 Au19 110.0(5)
Au26 S6 Au11 90.81(15)
C31 S6 Au11 106.3(5)
C31 S6 Au26 104.5(5)
Au26 S7 Au25 78.30(12)
C41 S7 Au25 115.1(5)
C41 S7 Au26 104.3(5)
Au27 S8 Au28 99.74(14)
C161 S8 Au27 106.4(6)
C161 S8 Au28 106.1(5)
Au28 S9 Au32 86.76(13)
C51 S9 Au28 110.8(5)
C51 S9 Au32 108.0(5)
Au33 S10 Au31 92.01(14)
C71 S10 Au31 110.9(5)
C71 S10 Au33 100.5(5)
Au33 S11 Au4 79.31(11)
C61 S11 Au4 110.9(5)
C61 S11 Au33 108.0(5)
Au34 S12 Au30 82.72(14)
C121 S12 Au30 112.9(6)
C121 S12 Au34 101.4(5)
Au36 S13 Au5 97.45(13)
C81 S13 Au5 100.9(5)
C81 S13 Au36 109.9(6)
Au36 S14 Au35 78.09(13)
C91 S14 Au35 110.7(5)
C91 S14 Au36 109.0(5)
Au34 S15 Au37 94.50(14)
C111 S15 Au34 104.3(5)
C111 S15 Au37 107.5(6)
Au37 S16 Au16 95.09(13)
C101 S16 Au16 109.3(5)
C101 S16 Au37 107.4(5)
Au38 S17 Au29 83.02(12)
C151 S17 Au29 107.1(5)
C151 S17 Au38 104.3(5)
Au38 S18 Au39 113.52(19)
C141 S18 Au38 106.6(5)
C141 S18 Au39 102.9(5)
Au39 S19 Au23 88.91(14)
C131 S19 Au23 103.6(5)
C131 S19 Au39 106.1(4)
Au27 S20 Au24 83.86(14)
C171 S20 Au24 111.4(5)
C171 S20 Au27 106.5(6)
Au40 S21 Au22 86.48(13)
C191 S21 Au22 106.9(5)
C191 S21 Au40 103.4(6)
Au40 S22 Au17 79.87(13)
C181 S22 Au17 108.4(5)
C181 S22 Au40 103.2(6)
Au9 S23 Au12 90.84(13)
C201 S23 Au9 108.9(5)
C201 S23 Au12 114.2(5)
Au41 S24 Au10 86.15(14)
C230 S24 Au10 106.3(6)
C230 S24 Au41 103.5(5)
Au42 S25 Au41 111.7(2)
C221 S25 Au41 102.2(5)
C221 S25 Au42 107.3(5)
Au42 S26 Au6 87.15(13)
C211 S26 Au6 111.5(5)
C211 S26 Au42 97.3(6)
C2 C1 S3 117.9(10)
C6 C1 S3 124.3(11)
C6 C1 C2 117.4(13)
C1 C2 H2 120.2
C3 C2 C1 119.5(14)
C3 C2 H2 120.2
C2 C3 H3 119.6
C4 C3 C2 120.8(16)
C4 C3 H3 119.6
C3 C4 C7 117.7(15)
C5 C4 C3 120.1(16)
C5 C4 C7 122.2(15)
C4 C5 H5 120.1
C4 C5 C6 119.7(15)
C6 C5 H5 120.1
C1 C6 C5 122.0(15)
C1 C6 H6 119.0
C5 C6 H6 119.0
C8 C7 C4 110.3(15)
C8 C7 C10 105.9(19)
C9 C7 C4 107.8(17)
C9 C7 C8 109.6(19)
C9 C7 C10 113(2)
C10 C7 C4 110.6(19)
C7 C8 H8A 109.5
C7 C8 H8B 109.5
C7 C8 H8C 109.5
H8A C8 H8B 109.5
H8A C8 H8C 109.5
H8B C8 H8C 109.5
C7 C9 H9A 109.5
C7 C9 H9B 109.5
C7 C9 H9C 109.5
H9A C9 H9B 109.5
H9A C9 H9C 109.5
H9B C9 H9C 109.5
C7 C10 H10A 109.5
C7 C10 H10B 109.5
C7 C10 H10C 109.5
H10A C10 H10B 109.5
H10A C10 H10C 109.5
H10B C10 H10C 109.5
C12 C11 S5 121.7(14)
C12 C11 C16 118.7(15)
C16 C11 S5 119.2(11)
C11 C12 H12 120.1
C11 C12 C13 119.7(19)
C13 C12 H12 120.1
C12 C13 H13 118.8
C14 C13 C12 122.3(19)
C14 C13 H13 118.8
C13 C14 C15 117(2)
C13 C14 C17 123.4(19)
C15 C14 C17 119(2)
C14 C15 H15 119.8
C14 C15 C16 120.3(19)
C16 C15 H15 119.8
C11 C16 C15 121.4(15)
C11 C16 H16 119.3
C15 C16 H16 119.3
C18 C17 C14 105(2)
C19 C17 C14 108(2)
C19 C17 C18 104(2)
C19 C17 C20 122(3)
C20 C17 C14 117(2)
C20 C17 C18 97(3)
C17 C18 H18A 109.5
C17 C18 H18B 109.5
C17 C18 H18C 109.5
H18A C18 H18B 109.5
H18A C18 H18C 109.5
H18B C18 H18C 109.5
C17 C19 H19A 109.5
C17 C19 H19B 109.5
C17 C19 H19C 109.5
H19A C19 H19B 109.5
H19A C19 H19C 109.5
H19B C19 H19C 109.5
C17 C20 H20A 109.5
C17 C20 H20B 109.5
C17 C20 H20C 109.5
H20A C20 H20B 109.5
H20A C20 H20C 109.5
H20B C20 H20C 109.5
C22 C21 S4 124.4(15)
C22 C21 C26 119.8(18)
C26 C21 S4 115.7(14)
C21 C22 H22 120.1
C21 C22 C23 120(2)
C23 C22 H22 120.1
C22 C23 H23 120.1
C24 C23 C22 120(2)
C24 C23 H23 120.1
C23 C24 C27 117(3)
C25 C24 C23 121(2)
C25 C24 C27 122(3)
C24 C25 H25 119.9
C24 C25 C26 120(2)
C26 C25 H25 119.9
C21 C26 C25 119(2)
C21 C26 H26 120.4
C25 C26 H26 120.4
C28 C27 C24 114(3)
C28 C27 C29 103.2(14)
C29 C27 C24 115(3)
C30 C27 C24 113(3)
C30 C27 C28 106.0(15)
C30 C27 C29 105.5(14)
C27 C28 H28A 109.5
C27 C28 H28B 109.5
C27 C28 H28C 109.5
H28A C28 H28B 109.5
H28A C28 H28C 109.5
H28B C28 H28C 109.5
C27 C29 H29A 109.5
C27 C29 H29B 109.5
C27 C29 H29C 109.5
H29A C29 H29B 109.5
H29A C29 H29C 109.5
H29B C29 H29C 109.5
C27 C30 H30A 109.5
C27 C30 H30B 109.5
C27 C30 H30C 109.5
H30A C30 H30B 109.5
H30A C30 H30C 109.5
H30B C30 H30C 109.5
C32 C31 S6 121.5(12)
C32 C31 C36 119.0(13)
C36 C31 S6 119.5(11)
C31 C32 H32 120.1
C31 C32 C33 119.7(16)
C33 C32 H32 120.1
C32 C33 H33 118.8
C34 C33 C32 122.4(15)
C34 C33 H33 118.8
C33 C34 C35 117.6(15)
C33 C34 C37 124.5(14)
C35 C34 C37 117.8(15)
C34 C35 H35 120.0
C36 C35 C34 120.1(17)
C36 C35 H35 120.0
C31 C36 H36 119.4
C35 C36 C31 121.2(14)
C35 C36 H36 119.4
C34 C37 C38 110.7(14)
C34 C37 C39 112.9(15)
C38 C37 C39 106.7(14)
C40 C37 C34 110.1(15)
C40 C37 C38 108.6(16)
C40 C37 C39 107.8(14)
C37 C38 H38A 109.5
C37 C38 H38B 109.5
C37 C38 H38C 109.5
H38A C38 H38B 109.5
H38A C38 H38C 109.5
H38B C38 H38C 109.5
C37 C39 H39A 109.5
C37 C39 H39B 109.5
C37 C39 H39C 109.5
H39A C39 H39B 109.5
H39A C39 H39C 109.5
H39B C39 H39C 109.5
C37 C40 H40A 109.5
C37 C40 H40B 109.5
C37 C40 H40C 109.5
H40A C40 H40B 109.5
H40A C40 H40C 109.5
H40B C40 H40C 109.5
C42 C41 S7 122.2(12)
C42 C41 C46 117.4(14)
C46 C41 S7 120.1(12)
C41 C42 H42 120.1
C41 C42 C43 119.9(16)
C43 C42 H42 120.1
C42 C43 H43 118.8
C44 C43 C42 122.4(16)
C44 C43 H43 118.8
C43 C44 C45 117.6(16)
C43 C44 C47 120.0(16)
C45 C44 C47 122.2(17)
C44 C45 H45 119.7
C46 C45 C44 120.7(19)
C46 C45 H45 119.7
C41 C46 H46 119.1
C45 C46 C41 121.8(17)
C45 C46 H46 119.1
C48 C47 C44 113.8(18)
C48 C47 C49 107(2)
C49 C47 C44 108.3(17)
C50 C47 C44 109.5(19)
C50 C47 C48 108(2)
C50 C47 C49 110(2)
C47 C48 H48A 109.5
C47 C48 H48B 109.5
C47 C48 H48C 109.5
H48A C48 H48B 109.5
H48A C48 H48C 109.5
H48B C48 H48C 109.5
C47 C49 H49A 109.5
C47 C49 H49B 109.5
C47 C49 H49C 109.5
H49A C49 H49B 109.5
H49A C49 H49C 109.5
H49B C49 H49C 109.5
C47 C50 H50A 109.5
C47 C50 H50B 109.5
C47 C50 H50C 109.5
H50A C50 H50B 109.5
H50A C50 H50C 109.5
H50B C50 H50C 109.5
C52 C51 S9 118.2(12)
C56 C51 S9 126.0(12)
C56 C51 C52 115.8(15)
C51 C52 H52 119.4
C53 C52 C51 121.1(15)
C53 C52 H52 119.4
C52 C53 H53 119.1
C52 C53 C54 121.8(16)
C54 C53 H53 119.1
C53 C54 C57 123.0(15)
C55 C54 C53 116.8(16)
C55 C54 C57 120.1(15)
C54 C55 H55 118.7
C54 C55 C56 122.6(17)
C56 C55 H55 118.7
C51 C56 H56 119.0
C55 C56 C51 121.9(16)
C55 C56 H56 119.0
C58 C57 C54 111.4(16)
C58 C57 C59 106.7(18)
C58 C57 C60 108.4(16)
C59 C57 C54 111.1(15)
C59 C57 C60 110.8(16)
C60 C57 C54 108.5(17)
C57 C58 H58A 109.5
C57 C58 H58B 109.5
C57 C58 H58C 109.5
H58A C58 H58B 109.5
H58A C58 H58C 109.5
H58B C58 H58C 109.5
C57 C59 H59A 109.5
C57 C59 H59B 109.5
C57 C59 H59C 109.5
H59A C59 H59B 109.5
H59A C59 H59C 109.5
H59B C59 H59C 109.5
C57 C60 H60A 109.5
C57 C60 H60B 109.5
C57 C60 H60C 109.5
H60A C60 H60B 109.5
H60A C60 H60C 109.5
H60B C60 H60C 109.5
C62 C61 S11 121.2(13)
C66 C61 S11 118.2(12)
C66 C61 C62 119.7(15)
C61 C62 H62 120.9
C63 C62 C61 118.1(16)
C63 C62 H62 120.9
C62 C63 H63 117.6
C64 C63 C62 124.8(15)
C64 C63 H63 117.6
C63 C64 C65 113.5(15)
C63 C64 C67 126.9(16)
C65 C64 C67 119.5(16)
C64 C65 H65 119.4
C66 C65 C64 121.2(16)
C66 C65 H65 119.4
C61 C66 C65 122.1(15)
C61 C66 H66 118.9
C65 C66 H66 118.9
C64 C67 C68 107.2(14)
C64 C67 C69 109.8(17)
C69 C67 C68 104.8(15)
C70 C67 C64 113.7(16)
C70 C67 C68 111.2(18)
C70 C67 C69 109.7(16)
C67 C68 H68A 109.5
C67 C68 H68B 109.5
C67 C68 H68C 109.5
H68A C68 H68B 109.5
H68A C68 H68C 109.5
H68B C68 H68C 109.5
C67 C69 H69A 109.5
C67 C69 H69B 109.5
C67 C69 H69C 109.5
H69A C69 H69B 109.5
H69A C69 H69C 109.5
H69B C69 H69C 109.5
C67 C70 H70A 109.5
C67 C70 H70B 109.5
C67 C70 H70C 109.5
H70A C70 H70B 109.5
H70A C70 H70C 109.5
H70B C70 H70C 109.5
C72 C71 S10 120.6(11)
C72 C71 C76 116.3(13)
C76 C71 S10 122.9(11)
C71 C72 H72 119.1
C73 C72 C71 121.8(16)
C73 C72 H72 119.1
C72 C73 H73 118.4
C72 C73 C74 123.1(16)
C74 C73 H73 118.4
C73 C74 C75 116.1(15)
C73 C74 C77 122.4(16)
C75 C74 C77 121.1(17)
C74 C75 H75 119.6
C76 C75 C74 120.8(16)
C76 C75 H75 119.6
C71 C76 H76 119.4
C75 C76 C71 121.3(15)
C75 C76 H76 119.4
C74 C77 C78 115.7(18)
C74 C77 C79 109.2(17)
C78 C77 C79 97.9(17)
C80 C77 C74 107.4(17)
C80 C77 C78 115.5(19)
C80 C77 C79 111(2)
C77 C78 H78A 109.5
C77 C78 H78B 109.5
C77 C78 H78C 109.5
H78A C78 H78B 109.5
H78A C78 H78C 109.5
H78B C78 H78C 109.5
C77 C79 H79A 109.5
C77 C79 H79B 109.5
C77 C79 H79C 109.5
H79A C79 H79B 109.5
H79A C79 H79C 109.5
H79B C79 H79C 109.5
C77 C80 H80A 109.5
C77 C80 H80B 109.5
C77 C80 H80C 109.5
H80A C80 H80B 109.5
H80A C80 H80C 109.5
H80B C80 H80C 109.5
C82 C81 S13 115.2(12)
C86 C81 S13 123.9(13)
C86 C81 C82 120.8(14)
C81 C82 H82 119.7
C83 C82 C81 120.6(17)
C83 C82 H82 119.7
C82 C83 H83 120.5
C82 C83 C84 118.9(17)
C84 C83 H83 120.5
C83 C84 C87 117.1(17)
C85 C84 C83 120.5(15)
C85 C84 C87 122.4(17)
C84 C85 H85 119.5
C84 C85 C86 121.0(16)
C86 C85 H85 119.5
C81 C86 C85 118.0(16)
C81 C86 H86 121.0
C85 C86 H86 121.0
C88 C87 C84 111.2(18)
C88 C87 C89 108.8(19)
C88 C87 C90 109.2(19)
C89 C87 C84 107.0(17)
C89 C87 C90 113(2)
C90 C87 C84 107.3(18)
C87 C88 H88A 109.5
C87 C88 H88B 109.5
C87 C88 H88C 109.5
H88A C88 H88B 109.5
H88A C88 H88C 109.5
H88B C88 H88C 109.5
C87 C89 H89A 109.5
C87 C89 H89B 109.5
C87 C89 H89C 109.5
H89A C89 H89B 109.5
H89A C89 H89C 109.5
H89B C89 H89C 109.5
C87 C90 H90A 109.5
C87 C90 H90B 109.5
C87 C90 H90C 109.5
H90A C90 H90B 109.5
H90A C90 H90C 109.5
H90B C90 H90C 109.5
C92 C91 S14 121.9(13)
C96 C91 S14 118.1(11)
C96 C91 C92 119.7(15)
C91 C92 H92 121.5
C91 C92 C93 117.0(17)
C93 C92 H92 121.5
C92 C93 H93 117.4
C94 C93 C92 125.2(16)
C94 C93 H93 117.4
C93 C94 C95 117.1(16)
C93 C94 C97 124.5(16)
C95 C94 C97 118.4(16)
C94 C95 H95 120.6
C94 C95 C96 118.7(17)
C96 C95 H95 120.6
C91 C96 C95 122.3(15)
C91 C96 H96 118.9
C95 C96 H96 118.9
C94 C97 C100 113.2(17)
C98 C97 C94 110.9(17)
C98 C97 C99 111(2)
C98 C97 C100 105.9(17)
C99 C97 C94 111.0(17)
C99 C97 C100 105.0(18)
C97 C98 H98A 109.5
C97 C98 H98B 109.5
C97 C98 H98C 109.5
H98A C98 H98B 109.5
H98A C98 H98C 109.5
H98B C98 H98C 109.5
C97 C99 H99A 109.5
C97 C99 H99B 109.5
C97 C99 H99C 109.5
H99A C99 H99B 109.5
H99A C99 H99C 109.5
H99B C99 H99C 109.5
C97 C100 H10D 109.5
C97 C100 H10E 109.5
C97 C100 H10F 109.5
H10D C100 H10E 109.5
H10D C100 H10F 109.5
H10E C100 H10F 109.5
C102 C101 S16 120.4(12)
C102 C101 C106 122.3(14)
C106 C101 S16 117.2(11)
C101 C102 H102 122.2
C101 C102 C103 115.5(17)
C103 C102 H102 122.2
C102 C103 H103 118.0
C104 C103 C102 124.0(18)
C104 C103 H103 118.0
C103 C104 C105 115.2(16)
C103 C104 C107 119.7(15)
C105 C104 C107 125.0(16)
C104 C105 H105 117.6
C106 C105 C104 124.8(17)
C106 C105 H105 117.6
C101 C106 H106 121.0
C105 C106 C101 118.1(16)
C105 C106 H106 121.0
C104 C107 C108 108.8(13)
C104 C107 C109 111.1(14)
C109 C107 C108 103.4(16)
C110 C107 C104 109.8(16)
C110 C107 C108 112.3(15)
C110 C107 C109 111.4(15)
C107 C108 H10G 109.5
C107 C108 H10H 109.5
C107 C108 H10I 109.5
H10G C108 H10H 109.5
H10G C108 H10I 109.5
H10H C108 H10I 109.5
C107 C109 H10J 109.5
C107 C109 H10K 109.5
C107 C109 H10L 109.5
H10J C109 H10K 109.5
H10J C109 H10L 109.5
H10K C109 H10L 109.5
C107 C110 H11A 109.5
C107 C110 H11B 109.5
C107 C110 H11C 109.5
H11A C110 H11B 109.5
H11A C110 H11C 109.5
H11B C110 H11C 109.5
C112 C111 S15 121.0(15)
C116 C111 S15 114.6(15)
C116 C111 C112 124(2)
C111 C112 H112 121.9
C113 C112 C111 116(2)
C113 C112 H112 121.9
C112 C113 H113 117.1
C112 C113 C114 126(3)
C114 C113 H113 117.1
C113 C114 C117 124(3)
C115 C114 C113 116(3)
C115 C114 C117 119(3)
C114 C115 H115 118.3
C114 C115 C116 123(2)
C116 C115 H115 118.3
C111 C116 C115 113.9(19)
C111 C116 H116 123.1
C115 C116 H116 123.1
C114 C117 C119 111(3)
C114 C117 C120 107(3)
C118 C117 C114 118(3)
C118 C117 C119 115(3)
C118 C117 C120 106(3)
C120 C117 C119 97(3)
C117 C118 H11D 109.5
C117 C118 H11E 109.5
C117 C118 H11F 109.5
H11D C118 H11E 109.5
H11D C118 H11F 109.5
H11E C118 H11F 109.5
C117 C119 H11G 109.5
C117 C119 H11H 109.5
C117 C119 H11I 109.5
H11G C119 H11H 109.5
H11G C119 H11I 109.5
H11H C119 H11I 109.5
C117 C120 H12A 109.5
C117 C120 H12B 109.5
C117 C120 H12C 109.5
H12A C120 H12B 109.5
H12A C120 H12C 109.5
H12B C120 H12C 109.5
C122 C121 S12 124.6(14)
C122 C121 C126 119.9(15)
C126 C121 S12 115.4(13)
C121 C122 H122 118.8
C121 C122 C123 122.5(16)
C123 C122 H122 118.8
C122 C123 H123 120.4
C122 C123 C124 119.2(16)
C124 C123 H123 120.4
C123 C124 C127 123.4(16)
C125 C124 C123 117.4(16)
C125 C124 C127 118.5(17)
C124 C125 H125 118.2
C124 C125 C126 123.7(18)
C126 C125 H125 118.2
C121 C126 H126 121.4
C125 C126 C121 117.3(17)
C125 C126 H126 121.4
C124 C127 C128 109.0(16)
C129 C127 C124 109.7(15)
C129 C127 C128 108.2(16)
C130 C127 C124 108.5(14)
C130 C127 C128 110.5(17)
C130 C127 C129 110.9(18)
C127 C128 H12D 109.5
C127 C128 H12E 109.5
C127 C128 H12F 109.5
H12D C128 H12E 109.5
H12D C128 H12F 109.5
H12E C128 H12F 109.5
C127 C129 H12G 109.5
C127 C129 H12H 109.5
C127 C129 H12I 109.5
H12G C129 H12H 109.5
H12G C129 H12I 109.5
H12H C129 H12I 109.5
C127 C130 H13A 109.5
C127 C130 H13B 109.5
C127 C130 H13C 109.5
H13A C130 H13B 109.5
H13A C130 H13C 109.5
H13B C130 H13C 109.5
C132 C131 S19 116.1(11)
C136 C131 S19 123.5(12)
C136 C131 C132 120.3(14)
C131 C132 H132 121.0
C131 C132 C133 118.1(16)
C133 C132 H132 121.0
C132 C133 H133 119.4
C134 C133 C132 121.2(17)
C134 C133 H133 119.4
C133 C134 C135 120.0(17)
C133 C134 C137 120.3(17)
C135 C134 C137 119.6(16)
C134 C135 H135 120.5
C136 C135 C134 118.9(16)
C136 C135 H135 120.5
C131 C136 C135 121.3(16)
C131 C136 H136 119.3
C135 C136 H136 119.3
C138 C137 C134 110.8(14)
C139 C137 C134 111.4(17)
C139 C137 C138 108.9(18)
C139 C137 C140 111.7(18)
C140 C137 C134 106.2(17)
C140 C137 C138 107.8(19)
C137 C138 H13D 109.5
C137 C138 H13E 109.5
C137 C138 H13F 109.5
H13D C138 H13E 109.5
H13D C138 H13F 109.5
H13E C138 H13F 109.5
C137 C139 H13G 109.5
C137 C139 H13H 109.5
C137 C139 H13I 109.5
H13G C139 H13H 109.5
H13G C139 H13I 109.5
H13H C139 H13I 109.5
C137 C140 H14A 109.5
C137 C140 H14B 109.5
C137 C140 H14C 109.5
H14A C140 H14B 109.5
H14A C140 H14C 109.5
H14B C140 H14C 109.5
C142 C141 S18 118.9(13)
C146 C141 S18 122.4(13)
C146 C141 C142 118.7(16)
C141 C142 H142 121.3
C141 C142 C143 117.4(16)
C143 C142 H142 121.3
C142 C143 H143 119.9
C144 C143 C142 120.3(16)
C144 C143 H143 119.9
C143 C144 C145 121(2)
C143 C144 C147 119.4(16)
C145 C144 C147 119.6(19)
C144 C145 H145 119.7
C144 C145 C146 121(2)
C146 C145 H145 119.7
C141 C146 C145 122.0(19)
C141 C146 H146 119.0
C145 C146 H146 119.0
C148 C147 C144 110.4(16)
C148 C147 C149 106.6(17)
C148 C147 C150 111.8(19)
C149 C147 C144 105.8(17)
C150 C147 C144 108.1(17)
C150 C147 C149 113.9(18)
C147 C148 H14D 109.5
C147 C148 H14E 109.5
C147 C148 H14F 109.5
H14D C148 H14E 109.5
H14D C148 H14F 109.5
H14E C148 H14F 109.5
C147 C149 H14G 109.5
C147 C149 H14H 109.5
C147 C149 H14I 109.5
H14G C149 H14H 109.5
H14G C149 H14I 109.5
H14H C149 H14I 109.5
C147 C150 H15A 109.5
C147 C150 H15B 109.5
C147 C150 H15C 109.5
H15A C150 H15B 109.5
H15A C150 H15C 109.5
H15B C150 H15C 109.5
C152 C151 S17 119.1(11)
C152 C151 C156 118.7(15)
C156 C151 S17 122.2(11)
C151 C152 H152 119.2
C153 C152 C151 121.5(15)
C153 C152 H152 119.2
C152 C153 H153 119.0
C152 C153 C154 122.1(17)
C154 C153 H153 119.0
C153 C154 C155 116.1(17)
C153 C154 C157 123.6(17)
C155 C154 C157 120.2(18)
C154 C155 H155 119.8
C156 C155 C154 120.5(17)
C156 C155 H155 119.8
C151 C156 C155 120.9(15)
C151 C156 H156 119.6
C155 C156 H156 119.6
C154 C157 C158 105.4(18)
C159 C157 C154 113.4(19)
C159 C157 C158 107(2)
C159 C157 C160 110(2)
C160 C157 C154 110(2)
C160 C157 C158 112(2)
C157 C158 H15D 109.5
C157 C158 H15E 109.5
C157 C158 H15F 109.5
H15D C158 H15E 109.5
H15D C158 H15F 109.5
H15E C158 H15F 109.5
C157 C159 H15G 109.5
C157 C159 H15H 109.5
C157 C159 H15I 109.5
H15G C159 H15H 109.5
H15G C159 H15I 109.5
H15H C159 H15I 109.5
C157 C160 H16A 109.5
C157 C160 H16B 109.5
C157 C160 H16C 109.5
H16A C160 H16B 109.5
H16A C160 H16C 109.5
H16B C160 H16C 109.5
C162 C161 S8 122.6(11)
C166 C161 S8 118.2(11)
C166 C161 C162 119.2(13)
C161 C162 H162 120.6
C161 C162 C163 118.8(15)
C163 C162 H162 120.6
C162 C163 H163 118.8
C164 C163 C162 122.5(16)
C164 C163 H163 118.8
C163 C164 C165 117.6(15)
C163 C164 C167 120.2(15)
C165 C164 C167 122.0(15)
C164 C165 H165 120.6
C166 C165 C164 118.9(16)
C166 C165 H165 120.6
C161 C166 C165 122.9(14)
C161 C166 H166 118.6
C165 C166 H166 118.6
C164 C167 C168 106.0(15)
C164 C167 C169 108.9(15)
C168 C167 C169 111.8(16)
C170 C167 C164 112.8(14)
C170 C167 C168 109.2(17)
C170 C167 C169 108.2(16)
C167 C168 H16D 109.5
C167 C168 H16E 109.5
C167 C168 H16F 109.5
H16D C168 H16E 109.5
H16D C168 H16F 109.5
H16E C168 H16F 109.5
C167 C169 H16G 109.5
C167 C169 H16H 109.5
C167 C169 H16I 109.5
H16G C169 H16H 109.5
H16G C169 H16I 109.5
H16H C169 H16I 109.5
C167 C170 H17A 109.5
C167 C170 H17B 109.5
C167 C170 H17C 109.5
H17A C170 H17B 109.5
H17A C170 H17C 109.5
H17B C170 H17C 109.5
C172 C171 S20 116.2(11)
C172 C171 C176 120.6(15)
C176 C171 S20 122.9(13)
C171 C172 H172 120.6
C171 C172 C173 118.8(15)
C173 C172 H172 120.6
C172 C173 H173 118.9
C172 C173 C174 122.3(17)
C174 C173 H173 118.9
C173 C174 C177 123.8(16)
C175 C174 C173 115.9(17)
C175 C174 C177 120.1(16)
C174 C175 H175 117.7
C174 C175 C176 124.5(16)
C176 C175 H175 117.7
C171 C176 C175 117.8(15)
C171 C176 H176 121.1
C175 C176 H176 121.1
C178 C177 C174 116.4(17)
C178 C177 C179 105.4(19)
C178 C177 C180 114(2)
C179 C177 C174 105.9(18)
C180 C177 C174 107.5(17)
C180 C177 C179 107(2)
C177 C178 H17D 109.5
C177 C178 H17E 109.5
C177 C178 H17F 109.5
H17D C178 H17E 109.5
H17D C178 H17F 109.5
H17E C178 H17F 109.5
C177 C179 H17G 109.5
C177 C179 H17H 109.5
C177 C179 H17I 109.5
H17G C179 H17H 109.5
H17G C179 H17I 109.5
H17H C179 H17I 109.5
C177 C180 H18D 109.5
C177 C180 H18E 109.5
C177 C180 H18F 109.5
H18D C180 H18E 109.5
H18D C180 H18F 109.5
H18E C180 H18F 109.5
C182 C181 S22 119.6(13)
C182 C181 C186 116.6(14)
C186 C181 S22 123.8(12)
C181 C182 H182 119.0
C181 C182 C183 122.0(19)
C183 C182 H182 119.0
C182 C183 H183 119.6
C184 C183 C182 120.8(19)
C184 C183 H183 119.6
C183 C184 C185 119.0(16)
C183 C184 C187 124.4(17)
C185 C184 C187 116.2(16)
C184 C185 H185 120.8
C186 C185 C184 118.3(17)
C186 C185 H185 120.8
C181 C186 H186 118.5
C185 C186 C181 123.0(17)
C185 C186 H186 118.5
C184 C187 C190 109.4(17)
C188 C187 C184 111.4(15)
C188 C187 C189 108.3(18)
C188 C187 C190 107.2(16)
C189 C187 C184 112.4(16)
C189 C187 C190 108.0(16)
C187 C188 H18G 109.5
C187 C188 H18H 109.5
C187 C188 H18I 109.5
H18G C188 H18H 109.5
H18G C188 H18I 109.5
H18H C188 H18I 109.5
C187 C189 H18J 109.5
C187 C189 H18K 109.5
C187 C189 H18L 109.5
H18J C189 H18K 109.5
H18J C189 H18L 109.5
H18K C189 H18L 109.5
C187 C190 H19D 109.5
C187 C190 H19E 109.5
C187 C190 H19F 109.5
H19D C190 H19E 109.5
H19D C190 H19F 109.5
H19E C190 H19F 109.5
C192 C191 S21 121.3(12)
C196 C191 S21 121.8(12)
C196 C191 C192 116.8(14)
C191 C192 H192 119.4
C191 C192 C193 121.3(16)
C193 C192 H192 119.4
C192 C193 H193 118.6
C194 C193 C192 122.8(18)
C194 C193 H193 118.6
C193 C194 C195 115.8(18)
C193 C194 C197 121.9(19)
C195 C194 C197 122.2(18)
C194 C195 H195 119.0
C194 C195 C196 122.0(17)
C196 C195 H195 119.0
C191 C196 C195 121.2(16)
C191 C196 H196 119.4
C195 C196 H196 119.4
C198 C197 C194 109.1(18)
C198 C197 C200 109(2)
C199 C197 C194 111.2(19)
C199 C197 C198 103(2)
C199 C197 C200 112(2)
C200 C197 C194 112(2)
C197 C198 H19G 109.5
C197 C198 H19H 109.5
C197 C198 H19I 109.5
H19G C198 H19H 109.5
H19G C198 H19I 109.5
H19H C198 H19I 109.5
C197 C199 H19J 109.5
C197 C199 H19K 109.5
C197 C199 H19L 109.5
H19J C199 H19K 109.5
H19J C199 H19L 109.5
H19K C199 H19L 109.5
C197 C200 H20D 109.5
C197 C200 H20E 109.5
C197 C200 H20F 109.5
H20D C200 H20E 109.5
H20D C200 H20F 109.5
H20E C200 H20F 109.5
C202 C201 S23 117.5(11)
C206 C201 S23 124.6(11)
C206 C201 C202 117.9(13)
C201 C202 H202 119.1
C201 C202 C203 121.9(15)
C203 C202 H202 119.1
C202 C203 H203 120.0
C202 C203 C204 120.1(15)
C204 C203 H203 120.0
C203 C204 C207 123.0(14)
C205 C204 C203 118.0(13)
C205 C204 C207 119.0(13)
C204 C205 H205 119.6
C204 C205 C206 120.8(14)
C206 C205 H205 119.6
C201 C206 C205 121.4(15)
C201 C206 H206 119.3
C205 C206 H206 119.3
C208 C207 C204 107.7(14)
C208 C207 C209 111.3(15)
C208 C207 C210 108.7(14)
C209 C207 C204 107.7(13)
C209 C207 C210 110.5(15)
C210 C207 C204 111.1(13)
C207 C208 H20G 109.5
C207 C208 H20H 109.5
C207 C208 H20I 109.5
H20G C208 H20H 109.5
H20G C208 H20I 109.5
H20H C208 H20I 109.5
C207 C209 H20J 109.5
C207 C209 H20K 109.5
C207 C209 H20L 109.5
H20J C209 H20K 109.5
H20J C209 H20L 109.5
H20K C209 H20L 109.5
C207 C210 H21A 109.5
C207 C210 H21B 109.5
C207 C210 H21C 109.5
H21A C210 H21B 109.5
H21A C210 H21C 109.5
H21B C210 H21C 109.5
C212 C211 S26 123.5(12)
C216 C211 S26 117.1(12)
C216 C211 C212 119.3(15)
C211 C212 H212 118.6
C213 C212 C211 122.8(15)
C213 C212 H212 118.6
C212 C213 H213 119.9
C212 C213 C214 120.1(16)
C214 C213 H213 119.9
C213 C214 C215 117.0(17)
C213 C214 C217 118.3(16)
C215 C214 C217 124.7(17)
C214 C215 H215 118.9
C214 C215 C216 122.1(17)
C216 C215 H215 118.9
C211 C216 C215 118.4(16)
C211 C216 H216 120.8
C215 C216 H216 120.8
C218 C217 C214 111(2)
C218 C217 C219 108(2)
C218 C217 C220 112(2)
C219 C217 C214 109.0(18)
C220 C217 C214 109.3(19)
C220 C217 C219 107(2)
C217 C218 H21D 109.5
C217 C218 H21E 109.5
C217 C218 H21F 109.5
H21D C218 H21E 109.5
H21D C218 H21F 109.5
H21E C218 H21F 109.5
C217 C219 H21G 109.5
C217 C219 H21H 109.5
C217 C219 H21I 109.5
H21G C219 H21H 109.5
H21G C219 H21I 109.5
H21H C219 H21I 109.5
C217 C220 H22A 109.5
C217 C220 H22B 109.5
C217 C220 H22C 109.5
H22A C220 H22B 109.5
H22A C220 H22C 109.5
H22B C220 H22C 109.5
C222 C221 S25 121.8(15)
C226 C221 S25 120.0(12)
C226 C221 C222 118.2(17)
C221 C222 H222 120.4
C223 C222 C221 119(2)
C223 C222 H222 120.4
C222 C223 H223 118.8
C224 C223 C222 122(2)
C224 C223 H223 118.8
C223 C224 C225 121(2)
C223 C224 C227 119(2)
C225 C224 C227 120(2)
C224 C225 H225 122.0
C226 C225 C224 116(2)
C226 C225 H225 122.0
C221 C226 C225 123.5(18)
C221 C226 H226 118.3
C225 C226 H226 118.3
C228 C227 C224 117(2)
C228 C227 C229 104(2)
C228 C227 C260 109(2)
C229 C227 C224 113(2)
C260 C227 C224 109(2)
C260 C227 C229 105(2)
C227 C228 H22D 109.5
C227 C228 H22E 109.5
C227 C228 H22F 109.5
H22D C228 H22E 109.5
H22D C228 H22F 109.5
H22E C228 H22F 109.5
C227 C229 H22G 109.5
C227 C229 H22H 109.5
C227 C229 H22I 109.5
H22G C229 H22H 109.5
H22G C229 H22I 109.5
H22H C229 H22I 109.5
C231 C230 S24 119.2(11)
C235 C230 S24 123.5(11)
C235 C230 C231 116.1(14)
C230 C231 H231 118.9
C232 C231 C230 122.3(15)
C232 C231 H231 118.9
C231 C232 H232 119.0
C231 C232 C233 122.0(17)
C233 C232 H232 119.0
C232 C233 C234 116.7(16)
C232 C233 C236 123.0(16)
C234 C233 C236 120.3(15)
C233 C234 H234 119.9
C235 C234 C233 120.2(16)
C235 C234 H234 119.9
C230 C235 H235 118.8
C234 C235 C230 122.3(15)
C234 C235 H235 118.8
C233 C236 C237 106.7(19)
C238 C236 C233 112.2(19)
C238 C236 C237 106.4(19)
C238 C236 C239 112(2)
C239 C236 C233 112.3(18)
C239 C236 C237 107(2)
C236 C237 H23A 109.5
C236 C237 H23B 109.5
C236 C237 H23C 109.5
H23A C237 H23B 109.5
H23A C237 H23C 109.5
H23B C237 H23C 109.5
C236 C238 H23D 109.5
C236 C238 H23E 109.5
C236 C238 H23F 109.5
H23D C238 H23E 109.5
H23D C238 H23F 109.5
H23E C238 H23F 109.5
C236 C239 H23G 109.5
C236 C239 H23H 109.5
C236 C239 H23I 109.5
H23G C239 H23H 109.5
H23G C239 H23I 109.5
H23H C239 H23I 109.5
C241 C240 S2 125.2(13)
C241 C240 C245 115.5(16)
C245 C240 S2 119.2(13)
C240 C241 H241 119.3
C240 C241 C242 121.5(16)
C242 C241 H241 119.3
C241 C242 H242 119.1
C243 C242 C241 121.8(17)
C243 C242 H242 119.1
C242 C243 C244 117.0(18)
C242 C243 C246 121.0(17)
C244 C243 C246 122.0(17)
C243 C244 H244 119.5
C245 C244 C243 121.0(18)
C245 C244 H244 119.5
C240 C245 H245 118.5
C244 C245 C240 123.1(17)
C244 C245 H245 118.5
C243 C246 C247 109(2)
C243 C246 C248 112.0(19)
C247 C246 C248 109(2)
C249 C246 C243 111(2)
C249 C246 C247 110(2)
C249 C246 C248 106(2)
C246 C247 H24A 109.5
C246 C247 H24B 109.5
C246 C247 H24C 109.5
H24A C247 H24B 109.5
H24A C247 H24C 109.5
H24B C247 H24C 109.5
C246 C248 H24D 109.5
C246 C248 H24E 109.5
C246 C248 H24F 109.5
H24D C248 H24E 109.5
H24D C248 H24F 109.5
H24E C248 H24F 109.5
C246 C249 H24G 109.5
C246 C249 H24H 109.5
C246 C249 H24I 109.5
H24G C249 H24H 109.5
H24G C249 H24I 109.5
H24H C249 H24I 109.5
C251 C250 S1 122.8(13)
C255 C250 S1 119.3(14)
C255 C250 C251 117.7(15)
C250 C251 H251 120.2
C252 C251 C250 119.7(15)
C252 C251 H251 120.2
C251 C252 H252 118.8
C251 C252 C253 122.4(16)
C253 C252 H252 118.8
C252 C253 C256 123.2(16)
C254 C253 C252 116.6(15)
C254 C253 C256 120.0(17)
C253 C254 H254 118.4
C253 C254 C255 123.3(17)
C255 C254 H254 118.4
C250 C255 C254 120.3(17)
C250 C255 H255 119.9
C254 C255 H255 119.9
C257 C256 C253 108.9(17)
C258 C256 C253 113(2)
C258 C256 C257 110(2)
C258 C256 C259 114(2)
C259 C256 C253 110.0(17)
C259 C256 C257 99.7(19)
C256 C257 H25A 109.5
C256 C257 H25B 109.5
C256 C257 H25C 109.5
H25A C257 H25B 109.5
H25A C257 H25C 109.5
H25B C257 H25C 109.5
C256 C258 H25D 109.5
C256 C258 H25E 109.5
C256 C258 H25F 109.5
H25D C258 H25E 109.5
H25D C258 H25F 109.5
H25E C258 H25F 109.5
C256 C259 H25G 109.5
C256 C259 H25H 109.5
C256 C259 H25I 109.5
H25G C259 H25H 109.5
H25G C259 H25I 109.5
H25H C259 H25I 109.5
C227 C260 H26A 109.5
C227 C260 H26B 109.5
C227 C260 H26C 109.5
H26A C260 H26B 109.5
H26A C260 H26C 109.5
H26B C260 H26C 109.5

loop_
_geom_bond_atom_site_label_1
_geom_bond_atom_site_label_2
_geom_bond_distance
Au1 Au2 2.9463(9)
Au1 Au3 2.8265(7)
Au1 Au5 2.7095(7)
Au1 Au6 2.7013(8)
Au1 Au7 2.8940(8)
Au1 Au14 3.0056(8)
Au1 Au15 3.1157(9)
Au1 Au16 2.7525(8)
Au1 Au17 2.7076(7)
Au1 Au19 3.1898(8)
Au1 Au20 2.9047(7)
Au2 Au3 2.9896(8)
Au2 Au7 2.8601(8)
Au2 Au10 2.7156(8)
Au2 Au11 2.7340(8)
Au2 Au17 2.9590(9)
Au2 Au18 3.0950(8)
Au2 S3 2.379(4)
Au3 Au4 2.7269(7)
Au3 Au7 2.9080(8)
Au3 Au9 3.2136(8)
Au3 Au10 2.6805(9)
Au3 Au11 2.7320(8)
Au3 Au12 3.0132(8)
Au3 Au14 2.8923(9)
Au3 Au20 2.9349(8)
Au3 Au32 2.7477(8)
Au4 Au5 2.9795(7)
Au4 Au7 2.9998(8)
Au4 Au8 2.9223(10)
Au4 Au14 2.8027(8)
Au4 Au32 2.7253(8)
Au4 Au33 3.0179(9)
Au4 S11 2.407(3)
Au5 Au6 2.8855(9)
Au5 Au7 2.7322(9)
Au5 Au14 3.0074(8)
Au5 Au15 2.9824(9)
Au5 S13 2.392(4)
Au6 Au7 2.7034(8)
Au6 Au18 3.1568(8)
Au6 Au19 2.9336(9)
Au6 Au42 3.2100(11)
Au6 S26 2.352(4)
Au7 Au8 3.0422(8)
Au7 S1 2.392(4)
Au8 Au10 3.0307(8)
Au8 S1 2.329(4)
Au8 S2 2.311(4)
Au9 Au10 2.9394(8)
Au9 Au12 3.3574(9)
Au9 Au32 3.0409(9)
Au9 S2 2.303(4)
Au9 S23 2.315(4)
Au10 Au11 2.8494(9)
Au10 Au41 3.1853(10)
Au10 S24 2.356(5)
Au11 Au12 2.9119(8)
Au11 Au17 3.0687(8)
Au11 Au20 3.0568(9)
Au11 Au26 3.3304(9)
Au11 S6 2.383(4)
Au12 Au13 2.7753(9)
Au12 Au20 2.8519(7)
Au12 Au25 2.7477(9)
Au12 Au28 2.9720(8)
Au12 Au32 2.9260(8)
Au12 S23 2.398(4)
Au13 Au14 2.9781(7)
Au13 Au20 2.8323(8)
Au13 Au21 2.8414(7)
Au13 Au24 2.9353(9)
Au13 Au25 2.7504(7)
Au13 Au28 3.2118(8)
Au13 Au29 2.6792(8)
Au13 Au30 2.8848(9)
Au13 Au31 2.7624(8)
Au13 Au32 3.0235(9)
Au14 Au15 2.8212(7)
Au14 Au20 2.9987(7)
Au14 Au21 2.8498(8)
Au14 Au31 3.0334(8)
Au14 Au32 2.8237(7)
Au14 Au35 2.8136(9)
Au15 Au16 2.9119(8)
Au15 Au21 2.7710(8)
Au15 Au35 2.7382(8)
Au15 Au37 3.0313(9)
Au15 S5 2.381(4)
Au16 Au17 2.7488(9)
Au16 Au19 3.0428(8)
Au16 Au20 2.8497(7)
Au16 Au21 2.9985(8)
Au16 Au22 2.9450(8)
Au16 S16 2.393(4)
Au17 Au18 2.9294(9)
Au17 Au20 2.7572(8)
Au17 Au40 3.0302(9)
Au17 S22 2.392(4)
Au18 S3 2.300(4)
Au18 S4 2.297(4)
Au19 S4 2.314(4)
Au19 S5 2.297(4)
Au20 Au21 2.9591(9)
Au20 Au22 3.0497(9)
Au20 Au25 2.7860(8)
Au21 Au22 2.7277(7)
Au21 Au23 2.6781(9)
Au21 Au24 3.0198(8)
Au21 Au30 2.9106(8)
Au21 Au35 2.7202(7)
Au21 Au37 3.1690(8)
Au22 Au23 2.8451(9)
Au22 Au24 2.7265(8)
Au22 Au25 3.1309(8)
Au22 Au40 3.2196(9)
Au22 S21 2.394(4)
Au23 Au24 2.7188(8)
Au23 Au34 2.9627(8)
Au23 Au37 2.9495(8)
Au23 Au39 3.2705(9)
Au23 S19 2.359(4)
Au24 Au25 2.9528(9)
Au24 Au27 3.1324(8)
Au24 Au30 2.8764(8)
Au24 S20 2.374(4)
Au25 Au26 2.9848(9)
Au25 Au27 2.9367(8)
Au25 S7 2.417(4)
Au26 Au40 3.1762(8)
Au26 S6 2.294(5)
Au26 S7 2.309(4)
Au27 Au29 3.0425(8)
Au27 S8 2.300(4)
Au27 S20 2.313(4)
Au28 Au29 2.9276(10)
Au28 Au32 3.2220(8)
Au28 S8 2.315(4)
Au28 S9 2.302(4)
Au29 Au30 2.7133(8)
Au29 Au31 2.8382(8)
Au29 Au38 3.0898(10)
Au29 S17 2.339(4)
Au30 Au31 2.7229(9)
Au30 Au34 3.0724(8)
Au30 Au35 3.0066(8)
Au30 S12 2.355(4)
Au31 Au32 2.9510(9)
Au31 Au33 3.3731(9)
Au31 Au35 3.0412(8)
Au31 S10 2.381(4)
Au32 S9 2.388(4)
Au33 Au36 3.2799(8)
Au33 S10 2.307(4)
Au33 S11 2.321(4)
Au34 Au35 2.9582(10)
Au34 S12 2.294(4)
Au34 S15 2.302(4)
Au35 Au36 2.9854(8)
Au35 S14 2.420(4)
Au36 S13 2.299(4)
Au36 S14 2.318(4)
Au37 S15 2.313(4)
Au37 S16 2.311(4)
Au38 S17 2.323(4)
Au38 S18 2.318(5)
Au39 S18 2.319(4)
Au39 S19 2.310(4)
Au40 S21 2.305(5)
Au40 S22 2.328(5)
Au41 S24 2.308(4)
Au41 S25 2.306(4)
Au42 S25 2.301(5)
Au42 S26 2.304(5)
S1 C250 1.789(16)
S2 C240 1.767(17)
S3 C1 1.800(13)
S4 C21 1.778(16)
S5 C11 1.757(15)
S6 C31 1.787(14)
S7 C41 1.815(14)
S8 C161 1.772(14)
S9 C51 1.759(16)
S10 C71 1.782(14)
S11 C61 1.828(15)
S12 C121 1.804(16)
S13 C81 1.777(14)
S14 C91 1.779(15)
S15 C111 1.838(19)
S16 C101 1.792(13)
S17 C151 1.783(15)
S18 C141 1.800(16)
S19 C131 1.821(14)
S20 C171 1.807(16)
S21 C191 1.770(14)
S22 C181 1.776(14)
S23 C201 1.779(13)
S24 C230 1.758(15)
S25 C221 1.777(16)
S26 C211 1.800(16)
C1 C2 1.422(19)
C1 C6 1.354(19)
C2 H2 0.9300
C2 C3 1.40(2)
C3 H3 0.9300
C3 C4 1.36(2)
C4 C5 1.36(2)
C4 C7 1.60(2)
C5 H5 0.9300
C5 C6 1.40(2)
C6 H6 0.9300
C7 C8 1.47(2)
C7 C9 1.46(3)
C7 C10 1.53(3)
C8 H8A 0.9600
C8 H8B 0.9600
C8 H8C 0.9600
C9 H9A 0.9600
C9 H9B 0.9600
C9 H9C 0.9600
C10 H10A 0.9600
C10 H10B 0.9600
C10 H10C 0.9600
C11 C12 1.36(2)
C11 C16 1.38(2)
C12 H12 0.9300
C12 C13 1.39(3)
C13 H13 0.9300
C13 C14 1.38(3)
C14 C15 1.38(2)
C14 C17 1.65(3)
C15 H15 0.9300
C15 C16 1.39(2)
C16 H16 0.9300
C17 C18 1.61(3)
C17 C19 1.44(3)
C17 C20 1.49(4)
C18 H18A 0.9600
C18 H18B 0.9600
C18 H18C 0.9600
C19 H19A 0.9600
C19 H19B 0.9600
C19 H19C 0.9600
C20 H20A 0.9600
C20 H20B 0.9600
C20 H20C 0.9600
C21 C22 1.39(2)
C21 C26 1.40(3)
C22 H22 0.9300
C22 C23 1.42(3)
C23 H23 0.9300
C23 C24 1.37(4)
C24 C25 1.37(4)
C24 C27 1.533(14)
C25 H25 0.9300
C25 C26 1.43(3)
C26 H26 0.9300
C27 C28 1.521(14)
C27 C29 1.523(13)
C27 C30 1.514(14)
C28 H28A 0.9600
C28 H28B 0.9600
C28 H28C 0.9600
C29 H29A 0.9600
C29 H29B 0.9600
C29 H29C 0.9600
C30 H30A 0.9600
C30 H30B 0.9600
C30 H30C 0.9600
C31 C32 1.375(19)
C31 C36 1.40(2)
C32 H32 0.9300
C32 C33 1.40(2)
C33 H33 0.9300
C33 C34 1.38(2)
C34 C35 1.41(2)
C34 C37 1.51(2)
C35 H35 0.9300
C35 C36 1.39(2)
C36 H36 0.9300
C37 C38 1.54(2)
C37 C39 1.55(2)
C37 C40 1.51(2)
C38 H38A 0.9600
C38 H38B 0.9600
C38 H38C 0.9600
C39 H39A 0.9600
C39 H39B 0.9600
C39 H39C 0.9600
C40 H40A 0.9600
C40 H40B 0.9600
C40 H40C 0.9600
C41 C42 1.34(2)
C41 C46 1.41(2)
C42 H42 0.9300
C42 C43 1.42(2)
C43 H43 0.9300
C43 C44 1.34(2)
C44 C45 1.38(2)
C44 C47 1.54(2)
C45 H45 0.9300
C45 C46 1.36(2)
C46 H46 0.9300
C47 C48 1.49(3)
C47 C49 1.49(3)
C47 C50 1.48(3)
C48 H48A 0.9600
C48 H48B 0.9600
C48 H48C 0.9600
C49 H49A 0.9600
C49 H49B 0.9600
C49 H49C 0.9600
C50 H50A 0.9600
C50 H50B 0.9600
C50 H50C 0.9600
C51 C52 1.41(2)
C51 C56 1.37(2)
C52 H52 0.9300
C52 C53 1.38(2)
C53 H53 0.9300
C53 C54 1.38(2)
C54 C55 1.35(2)
C54 C57 1.53(3)
C55 H55 0.9300
C55 C56 1.37(2)
C56 H56 0.9300
C57 C58 1.51(3)
C57 C59 1.51(3)
C57 C60 1.52(2)
C58 H58A 0.9600
C58 H58B 0.9600
C58 H58C 0.9600
C59 H59A 0.9600
C59 H59B 0.9600
C59 H59C 0.9600
C60 H60A 0.9600
C60 H60B 0.9600
C60 H60C 0.9600
C61 C62 1.387(19)
C61 C66 1.33(2)
C62 H62 0.9300
C62 C63 1.38(2)
C63 H63 0.9300
C63 C64 1.34(2)
C64 C65 1.46(2)
C64 C67 1.49(2)
C65 H65 0.9300
C65 C66 1.35(2)
C66 H66 0.9300
C67 C68 1.60(2)
C67 C69 1.54(2)
C67 C70 1.48(3)
C68 H68A 0.9600
C68 H68B 0.9600
C68 H68C 0.9600
C69 H69A 0.9600
C69 H69B 0.9600
C69 H69C 0.9600
C70 H70A 0.9600
C70 H70B 0.9600
C70 H70C 0.9600
C71 C72 1.40(2)
C71 C76 1.407(19)
C72 H72 0.9300
C72 C73 1.33(2)
C73 H73 0.9300
C73 C74 1.40(2)
C74 C75 1.40(2)
C74 C77 1.513(16)
C75 H75 0.9300
C75 C76 1.38(2)
C76 H76 0.9300
C77 C78 1.516(17)
C77 C79 1.529(17)
C77 C80 1.479(17)
C78 H78A 0.9600
C78 H78B 0.9600
C78 H78C 0.9600
C79 H79A 0.9600
C79 H79B 0.9600
C79 H79C 0.9600
C80 H80A 0.9600
C80 H80B 0.9600
C80 H80C 0.9600
C81 C82 1.42(2)
C81 C86 1.37(2)
C82 H82 0.9300
C82 C83 1.37(2)
C83 H83 0.9300
C83 C84 1.42(2)
C84 C85 1.35(2)
C84 C87 1.56(2)
C85 H85 0.9300
C85 C86 1.445(19)
C86 H86 0.9300
C87 C88 1.55(3)
C87 C89 1.55(3)
C87 C90 1.55(3)
C88 H88A 0.9600
C88 H88B 0.9600
C88 H88C 0.9600
C89 H89A 0.9600
C89 H89B 0.9600
C89 H89C 0.9600
C90 H90A 0.9600
C90 H90B 0.9600
C90 H90C 0.9600
C91 C92 1.39(2)
C91 C96 1.37(2)
C92 H92 0.9300
C92 C93 1.41(2)
C93 H93 0.9300
C93 C94 1.35(2)
C94 C95 1.41(2)
C94 C97 1.530(16)
C95 H95 0.9300
C95 C96 1.41(2)
C96 H96 0.9300
C97 C98 1.497(17)
C97 C99 1.527(17)
C97 C100 1.532(16)
C98 H98A 0.9600
C98 H98B 0.9600
C98 H98C 0.9600
C99 H99A 0.9600
C99 H99B 0.9600
C99 H99C 0.9600
C100 H10D 0.9600
C100 H10E 0.9600
C100 H10F 0.9600
C101 C102 1.37(2)
C101 C106 1.41(2)
C102 H102 0.9300
C102 C103 1.44(2)
C103 H103 0.9300
C103 C104 1.37(2)
C104 C105 1.39(2)
C104 C107 1.53(2)
C105 H105 0.9300
C105 C106 1.35(2)
C106 H106 0.9300
C107 C108 1.57(2)
C107 C109 1.53(2)
C107 C110 1.48(3)
C108 H10G 0.9600
C108 H10H 0.9600
C108 H10I 0.9600
C109 H10J 0.9600
C109 H10K 0.9600
C109 H10L 0.9600
C110 H11A 0.9600
C110 H11B 0.9600
C110 H11C 0.9600
C111 C112 1.38(3)
C111 C116 1.36(2)
C112 H112 0.9300
C112 C113 1.34(3)
C113 H113 0.9300
C113 C114 1.38(3)
C114 C115 1.31(3)
C114 C117 1.49(4)
C115 H115 0.9300
C115 C116 1.49(3)
C116 H116 0.9300
C117 C118 1.47(3)
C117 C119 1.55(4)
C117 C120 1.51(4)
C118 H11D 0.9600
C118 H11E 0.9600
C118 H11F 0.9600
C119 H11G 0.9600
C119 H11H 0.9600
C119 H11I 0.9600
C120 H12A 0.9600
C120 H12B 0.9600
C120 H12C 0.9600
C121 C122 1.33(2)
C121 C126 1.40(2)
C122 H122 0.9300
C122 C123 1.38(2)
C123 H123 0.9300
C123 C124 1.41(2)
C124 C125 1.35(2)
C124 C127 1.57(2)
C125 H125 0.9300
C125 C126 1.39(2)
C126 H126 0.9300
C127 C128 1.60(3)
C127 C129 1.51(3)
C127 C130 1.50(2)
C128 H12D 0.9600
C128 H12E 0.9600
C128 H12F 0.9600
C129 H12G 0.9600
C129 H12H 0.9600
C129 H12I 0.9600
C130 H13A 0.9600
C130 H13B 0.9600
C130 H13C 0.9600
C131 C132 1.40(2)
C131 C136 1.36(2)
C132 H132 0.9300
C132 C133 1.41(2)
C133 H133 0.9300
C133 C134 1.36(2)
C134 C135 1.39(2)
C134 C137 1.56(2)
C135 H135 0.9300
C135 C136 1.39(2)
C136 H136 0.9300
C137 C138 1.51(2)
C137 C139 1.48(3)
C137 C140 1.49(3)
C138 H13D 0.9600
C138 H13E 0.9600
C138 H13F 0.9600
C139 H13G 0.9600
C139 H13H 0.9600
C139 H13I 0.9600
C140 H14A 0.9600
C140 H14B 0.9600
C140 H14C 0.9600
C141 C142 1.42(2)
C141 C146 1.36(2)
C142 H142 0.9300
C142 C143 1.45(2)
C143 H143 0.9300
C143 C144 1.35(3)
C144 C145 1.35(2)
C144 C147 1.60(3)
C145 H145 0.9300
C145 C146 1.38(3)
C146 H146 0.9300
C147 C148 1.50(3)
C147 C149 1.54(3)
C147 C150 1.53(3)
C148 H14D 0.9600
C148 H14E 0.9600
C148 H14F 0.9600
C149 H14G 0.9600
C149 H14H 0.9600
C149 H14I 0.9600
C150 H15A 0.9600
C150 H15B 0.9600
C150 H15C 0.9600
C151 C152 1.377(19)
C151 C156 1.39(2)
C152 H152 0.9300
C152 C153 1.37(2)
C153 H153 0.9300
C153 C154 1.41(2)
C154 C155 1.42(2)
C154 C157 1.51(3)
C155 H155 0.9300
C155 C156 1.40(2)
C156 H156 0.9300
C157 C158 1.55(3)
C157 C159 1.46(3)
C157 C160 1.50(3)
C158 H15D 0.9600
C158 H15E 0.9600
C158 H15F 0.9600
C159 H15G 0.9600
C159 H15H 0.9600
C159 H15I 0.9600
C160 H16A 0.9600
C160 H16B 0.9600
C160 H16C 0.9600
C161 C162 1.40(2)
C161 C166 1.379(19)
C162 H162 0.9300
C162 C163 1.41(2)
C163 H163 0.9300
C163 C164 1.39(2)
C164 C165 1.44(2)
C164 C167 1.54(2)
C165 H165 0.9300
C165 C166 1.39(2)
C166 H166 0.9300
C167 C168 1.54(3)
C167 C169 1.57(3)
C167 C170 1.51(2)
C168 H16D 0.9600
C168 H16E 0.9600
C168 H16F 0.9600
C169 H16G 0.9600
C169 H16H 0.9600
C169 H16I 0.9600
C170 H17A 0.9600
C170 H17B 0.9600
C170 H17C 0.9600
C171 C172 1.38(2)
C171 C176 1.39(2)
C172 H172 0.9300
C172 C173 1.39(2)
C173 H173 0.9300
C173 C174 1.40(2)
C174 C175 1.36(2)
C174 C177 1.58(3)
C175 H175 0.9300
C175 C176 1.39(2)
C176 H176 0.9300
C177 C178 1.41(3)
C177 C179 1.51(3)
C177 C180 1.47(3)
C178 H17D 0.9600
C178 H17E 0.9600
C178 H17F 0.9600
C179 H17G 0.9600
C179 H17H 0.9600
C179 H17I 0.9600
C180 H18D 0.9600
C180 H18E 0.9600
C180 H18F 0.9600
C181 C182 1.35(2)
C181 C186 1.41(2)
C182 H182 0.9300
C182 C183 1.38(2)
C183 H183 0.9300
C183 C184 1.36(2)
C184 C185 1.42(2)
C184 C187 1.56(2)
C185 H185 0.9300
C185 C186 1.35(2)
C186 H186 0.9300
C187 C188 1.52(3)
C187 C189 1.54(3)
C187 C190 1.57(3)
C188 H18G 0.9600
C188 H18H 0.9600
C188 H18I 0.9600
C189 H18J 0.9600
C189 H18K 0.9600
C189 H18L 0.9600
C190 H19D 0.9600
C190 H19E 0.9600
C190 H19F 0.9600
C191 C192 1.37(2)
C191 C196 1.370(19)
C192 H192 0.9300
C192 C193 1.40(2)
C193 H193 0.9300
C193 C194 1.36(2)
C194 C195 1.38(3)
C194 C197 1.54(3)
C195 H195 0.9300
C195 C196 1.40(2)
C196 H196 0.9300
C197 C198 1.50(3)
C197 C199 1.47(3)
C197 C200 1.52(3)
C198 H19G 0.9600
C198 H19H 0.9600
C198 H19I 0.9600
C199 H19J 0.9600
C199 H19K 0.9600
C199 H19L 0.9600
C200 H20D 0.9600
C200 H20E 0.9600
C200 H20F 0.9600
C201 C202 1.37(2)
C201 C206 1.36(2)
C202 H202 0.9300
C202 C203 1.383(19)
C203 H203 0.9300
C203 C204 1.39(2)
C204 C205 1.38(2)
C204 C207 1.58(2)
C205 H205 0.9300
C205 C206 1.391(19)
C206 H206 0.9300
C207 C208 1.51(2)
C207 C209 1.52(2)
C207 C210 1.54(2)
C208 H20G 0.9600
C208 H20H 0.9600
C208 H20I 0.9600
C209 H20J 0.9600
C209 H20K 0.9600
C209 H20L 0.9600
C210 H21A 0.9600
C210 H21B 0.9600
C210 H21C 0.9600
C211 C212 1.38(2)
C211 C216 1.35(2)
C212 H212 0.9300
C212 C213 1.35(2)
C213 H213 0.9300
C213 C214 1.39(2)
C214 C215 1.39(2)
C214 C217 1.58(3)
C215 H215 0.9300
C215 C216 1.41(2)
C216 H216 0.9300
C217 C218 1.44(3)
C217 C219 1.53(3)
C217 C220 1.51(3)
C218 H21D 0.9600
C218 H21E 0.9600
C218 H21F 0.9600
C219 H21G 0.9600
C219 H21H 0.9600
C219 H21I 0.9600
C220 H22A 0.9600
C220 H22B 0.9600
C220 H22C 0.9600
C221 C222 1.40(2)
C221 C226 1.37(2)
C222 H222 0.9300
C222 C223 1.38(3)
C223 H223 0.9300
C223 C224 1.35(3)
C224 C225 1.41(3)
C224 C227 1.532(13)
C225 H225 0.9300
C225 C226 1.40(3)
C226 H226 0.9300
C227 C228 1.513(13)
C227 C229 1.529(14)
C227 C260 1.515(13)
C228 H22D 0.9600
C228 H22E 0.9600
C228 H22F 0.9600
C229 H22G 0.9600
C229 H22H 0.9600
C229 H22I 0.9600
C230 C231 1.43(2)
C230 C235 1.402(19)
C231 H231 0.9300
C231 C232 1.34(2)
C232 H232 0.9300
C232 C233 1.41(2)
C233 C234 1.45(2)
C233 C236 1.53(3)
C234 H234 0.9300
C234 C235 1.37(2)
C235 H235 0.9300
C236 C237 1.59(3)
C236 C238 1.46(3)
C236 C239 1.50(3)
C237 H23A 0.9600
C237 H23B 0.9600
C237 H23C 0.9600
C238 H23D 0.9600
C238 H23E 0.9600
C238 H23F 0.9600
C239 H23G 0.9600
C239 H23H 0.9600
C239 H23I 0.9600
C240 C241 1.39(2)
C240 C245 1.41(2)
C241 H241 0.9300
C241 C242 1.39(2)
C242 H242 0.9300
C242 C243 1.37(2)
C243 C244 1.41(2)
C243 C246 1.49(3)
C244 H244 0.9300
C244 C245 1.34(3)
C245 H245 0.9300
C246 C247 1.50(3)
C246 C248 1.56(3)
C246 C249 1.45(3)
C247 H24A 0.9600
C247 H24B 0.9600
C247 H24C 0.9600
C248 H24D 0.9600
C248 H24E 0.9600
C248 H24F 0.9600
C249 H24G 0.9600
C249 H24H 0.9600
C249 H24I 0.9600
C250 C251 1.42(2)
C250 C255 1.37(2)
C251 H251 0.9300
C251 C252 1.353(19)
C252 H252 0.9300
C252 C253 1.41(2)
C253 C254 1.33(2)
C253 C256 1.56(2)
C254 H254 0.9300
C254 C255 1.39(2)
C255 H255 0.9300
C256 C257 1.53(3)
C256 C258 1.39(3)
C256 C259 1.47(3)
C257 H25A 0.9600
C257 H25B 0.9600
C257 H25C 0.9600
C258 H25D 0.9600
C258 H25E 0.9600
C258 H25F 0.9600
C259 H25G 0.9600
C259 H25H 0.9600
C259 H25I 0.9600
C260 H26A 0.9600
C260 H26B 0.9600
C260 H26C 0.9600

loop_
_smtbx_masks_void_nr
_smtbx_masks_void_average_x
_smtbx_masks_void_average_y
_smtbx_masks_void_average_z
_smtbx_masks_void_volume
_smtbx_masks_void_count_electrons
1 -0.708 0.000 0.708 4609.1 757.2
2 0.126 0.494 0.527 23.1 0.0
3 0.170 0.381 0.953 8.5 2.8
4 0.317 0.319 0.611 9.2 0.0
5 0.500 0.500 0.000 190.8 59.6
6 0.475 0.540 0.401 29.7 0.0
7 0.442 0.788 0.856 10.8 0.0
8 0.525 0.460 0.599 29.7 0.0
9 0.558 0.212 0.144 10.8 0.0
10 0.683 0.681 0.389 9.2 0.0
11 0.830 0.619 0.047 8.5 0.0
12 0.874 0.506 0.473 23.1 0.0
